data_7713243
loop_
_publ_author_name
'Chen, Peng'
'Jiao, Shulin'
'Tang, Zheng'
'Sun, Xiaofan'
'Li, Dong'
'Yang, Zhu'
'Lu, Yanzhou'
'Zhang, Wentao'
'Cai, Hong-Ling'
'Wu, X. S.'

_publ_section_title
;
 A room temperature ferroelectric material with photoluminescence:
 (1,3-dicyclohexylimidazole)<sub>2</sub>MnCl<sub>4</sub>.
;
_journal_name_full 'Dalton transactions (Cambridge, England : 2003)'
_journal_paper_doi 10.1039/d3dt01260c
_journal_year 2023
_chemical_formula_moiety
'4(Cl4 Mn), 0.5(C14 H24 N2), 1.5(C15 H26 N2), C15 H25 N2, 1.5(C15 H24 N2), 1.5(C15 H27 N2), C15 H28 N2, 0.5(C15 H23 N2), 0.5(C15 H22 N2)'
_chemical_formula_sum 'C119.5 H205.5 Cl16 Mn4 N16'
_chemical_formula_weight 2653.45
_space_group_crystal_system triclinic
_space_group_IT_number 1
_space_group_name_Hall 'P 1'
_space_group_name_H-M_alt 'P 1'
_atom_sites_solution_hydrogens geom
_atom_sites_solution_primary dual
_audit_creation_date 2022-10-27
_audit_creation_method
;
Olex2 1.5-ac5-024
(compiled 2022.04.12 svn.rca3783a0 for Rigaku Oxford Diffraction, GUI svn.r6498)
;
_audit_update_record
;
2022-11-15 deposited with the CCDC.	2023-06-14 downloaded from the CCDC.
;
_cell_angle_alpha 81.600(3)
_cell_angle_beta 78.332(3)
_cell_angle_gamma 67.560(4)
_cell_formula_units_Z 2
_cell_length_a 16.9646(7)
_cell_length_b 17.3879(7)
_cell_length_c 26.9590(11)
_cell_measurement_reflns_used 17993
_cell_measurement_temperature 293(2)
_cell_measurement_theta_max 22.0290
_cell_measurement_theta_min 2.1570
_cell_volume 7177.4(5)
_computing_cell_refinement 'CrysAlisPro 1.171.39.46e (Rigaku OD, 2018)'
_computing_data_collection 'CrysAlisPro 1.171.39.46e (Rigaku OD, 2018)'
_computing_data_reduction 'CrysAlisPro 1.171.39.46e (Rigaku OD, 2018)'
_computing_molecular_graphics 'Olex2 1.5-ac5-024 (Dolomanov et al., 2009)'
_computing_publication_material 'Olex2 1.5-ac5-024 (Dolomanov et al., 2009)'
_computing_structure_refinement 'SHELXL 2019/2 (Sheldrick, 2015)'
_computing_structure_solution 'SHELXT 2014/5 (Sheldrick, 2014)'
_diffrn_ambient_temperature 293(2)
_diffrn_detector 'CCD plate'
_diffrn_measured_fraction_theta_full 0.993
_diffrn_measured_fraction_theta_max 0.993
_diffrn_measurement_details
;
List of Runs (angles in degrees, time in seconds):

  # Type    Start    End  Width  t~exp~   \w     \q     \k     \f   Frames
#--------------------------------------------------------------------------
  1  \w     -2.00  24.00   0.50    2.00    --   20.00  54.00-113.80   52
  2  \w    -74.00   9.00   0.50    2.00    --   20.00  54.00-180.00  166
  3  \w     32.00  64.00   0.50    2.00    --   20.00  54.00-180.00   64
  4  \w    -70.00  76.00   0.50    2.00    --   20.00  54.00  90.00  292
  5  \w     84.00 110.00   0.50    2.00    --   20.00  54.00  90.00   52
  6  \w    -74.00  84.00   0.50    2.00    --   20.00  54.00 -30.00  316
  7  \w    -63.00 -25.00   0.50    2.00    --   20.00  54.00  30.00   76
  8  \w     74.00 100.00   0.50    2.00    --   20.00  54.00  30.00   52
  9  \w    -73.00  -4.00   0.50    2.00    --   20.00  54.00 120.00  138
 10  \w     56.00  87.00   0.50    2.00    --   20.00  54.00 120.00   62
 11  \w    -67.00 -18.00   0.50    2.00    --   20.00  54.00-150.00   98
 12  \w    -12.00  15.00   0.50    2.00    --   20.00  54.00-150.00   54
 13  \w     25.00  51.00   0.50    2.00    --   20.00  54.00-150.00   52
 14  \w     85.00 110.00   0.50    2.00    --   20.00  54.00-150.00   50
 15  \w    -66.00 101.00   0.50    2.00    --   20.00  54.00   0.00  334
 16  \w    -69.00  62.00   0.50    2.00    --   20.00  54.00 -90.00  262
 17  \w     71.00  96.00   0.50    2.00    --   20.00  54.00 -90.00   50
 18  \w    -67.00  12.00   0.50    2.00    --   20.00  54.00 150.00  158
 19  \w     43.00  68.00   0.50    2.00    --   20.00  54.00-120.00   50
 20  \w    -66.00 -39.00   0.50    2.00    --   20.00  54.00 -60.00   54
 21  \w    -63.00 -37.00   0.50    2.00    --   20.00  54.00  60.00   52
 22  \w    -66.00 -40.00   0.50    2.00    --   20.00  54.00-113.80   52
;
_diffrn_measurement_device 'two-circle diffractometer'
_diffrn_measurement_device_type 'XtaLAB Mini II'
_diffrn_measurement_method '\w scans'
_diffrn_orient_matrix_type 'CrysAlisPro convention (1999,Acta A55,543-557)'
_diffrn_orient_matrix_UB_11 0.0160379000
_diffrn_orient_matrix_UB_12 0.0300458000
_diffrn_orient_matrix_UB_13 -0.0143205000
_diffrn_orient_matrix_UB_21 -0.0429244000
_diffrn_orient_matrix_UB_22 0.0286498000
_diffrn_orient_matrix_UB_23 -0.0003769000
_diffrn_orient_matrix_UB_31 0.0006875000
_diffrn_orient_matrix_UB_32 0.0153511000
_diffrn_orient_matrix_UB_33 0.0228197000
_diffrn_radiation_monochromator graphite
_diffrn_radiation_probe x-ray
_diffrn_radiation_type 'Mo K\a'
_diffrn_radiation_wavelength 0.71073
_diffrn_reflns_av_R_equivalents 0.0449
_diffrn_reflns_av_unetI/netI 0.0785
_diffrn_reflns_Laue_measured_fraction_full 0.993
_diffrn_reflns_Laue_measured_fraction_max 0.993
_diffrn_reflns_limit_h_max 20
_diffrn_reflns_limit_h_min -20
_diffrn_reflns_limit_k_max 20
_diffrn_reflns_limit_k_min -20
_diffrn_reflns_limit_l_max 31
_diffrn_reflns_limit_l_min -32
_diffrn_reflns_number 117164
_diffrn_reflns_point_group_measured_fraction_full 0.919
_diffrn_reflns_point_group_measured_fraction_max 0.919
_diffrn_reflns_theta_full 25.000
_diffrn_reflns_theta_max 25.000
_diffrn_reflns_theta_min 2.076
_diffrn_source 'fine-focus sealed X-ray tube'
_diffrn_source_type 'Rigaku (Mo) X-ray Source'
_exptl_absorpt_coefficient_mu 0.689
_exptl_absorpt_correction_T_max 1.00000
_exptl_absorpt_correction_T_min 0.59063
_exptl_absorpt_correction_type multi-scan
_exptl_absorpt_process_details
;
CrysAlisPro 1.171.39.46e (Rigaku Oxford Diffraction, 2018)
Empirical absorption correction using spherical harmonics,
 implemented in SCALE3 ABSPACK scaling algorithm.
;
_exptl_crystal_colour colourless
_exptl_crystal_colour_primary colourless
_exptl_crystal_density_diffrn 1.228
_exptl_crystal_description block
_exptl_crystal_F_000 2813
_exptl_crystal_size_max 0.2
_exptl_crystal_size_mid 0.18
_exptl_crystal_size_min 0.17
_refine_diff_density_max 0.925
_refine_diff_density_min -0.793
_refine_diff_density_rms 0.101
_refine_ls_abs_structure_details
;
 Refined as an inversion twin.
;
_refine_ls_abs_structure_Flack 0.52(5)
_refine_ls_extinction_method none
_refine_ls_goodness_of_fit_ref 1.035
_refine_ls_hydrogen_treatment constr
_refine_ls_matrix_type full
_refine_ls_number_parameters 2765
_refine_ls_number_reflns 46490
_refine_ls_number_restraints 11216
_refine_ls_restrained_S_all 0.979
_refine_ls_R_factor_all 0.1779
_refine_ls_R_factor_gt 0.0964
_refine_ls_shift/su_max 0.094
_refine_ls_shift/su_mean 0.002
_refine_ls_structure_factor_coef Fsqd
_refine_ls_weighting_details 'w=1/[\s^2^(Fo^2^)+(0.1398P)^2^+23.5024P] where P=(Fo^2^+2Fc^2^)/3'
_refine_ls_weighting_scheme calc
_refine_ls_wR_factor_gt 0.2442
_refine_ls_wR_factor_ref 0.3102
_reflns_Friedel_coverage 0.850
_reflns_Friedel_fraction_full 0.844
_reflns_Friedel_fraction_max 0.844
_reflns_number_gt 23879
_reflns_number_total 46490
_reflns_threshold_expression 'I > 2\s(I)'
_cod_data_source_file d3dt01260c2.cif
_cod_data_source_block mncl3-cp-12-23_CCDC1
_cod_original_formula_sum 'C119.50 H205.50 Cl16 Mn4 N16'
_cod_database_code 7713243
_shelx_shelxl_version_number 2019/2
_chemical_oxdiff_formula 'Mn1 Cl1 N1 C1 H1'
_chemical_oxdiff_usercomment Mn1Cl1N1C1H1
_shelx_space_group_comment
;
The symmetry employed for this shelxl refinement is uniquely defined
by the following loop, which should always be used as a source of
symmetry information in preference to the above space-group names.
They are only intended as comments.
;
_shelx_estimated_absorpt_t_max 0.892
_shelx_estimated_absorpt_t_min 0.874
_olex2_refinement_description
;
1. Twinned data refinement
 Scales: 0.48(5)
 0.52(5)
2. Fixed Uiso
 At 1.2 times of:
  All C(H) groups, All C(H,H) groups
3. Restrained distances
 C181-C91 = C181-C93 = C91-C183 = C183-C23 = C23-C185 = C185-C93
 1.54 with sigma of 0.02
 C91-N31
 1.55 with sigma of 0.01
 C199-C25 = C199-C51 = C25-C201 = C201-C101 = C101-C203 = C203-C51
 1.54 with sigma of 0.02
 C193-C97 = C193-C99 = C97-C195 = C195-C49 = C49-C197 = C197-C99
 1.54 with sigma of 0.02
 C205-C103 = C205-C105 = C103-C207 = C207-C13 = C13-C209 = C209-C105
 1.54 with sigma of 0.02
 C211-C53 = C211-C27 = C53-C213 = C213-C107 = C107-C215 = C215-C27
 1.54 with sigma of 0.02
 C219-C55 = C219-C7 = C55-C221 = C221-C111 = C111-C223 = C223-C7
 1.54 with sigma of 0.02
 C111-N12
 1.55 with sigma of 0.01
 C29-C233 = C29-C237 = C233-C117 = C117-C235 = C235-C59 = C59-C237
 1.54 with sigma of 0.02
 C113-C227 = C113-C231 = C227-C57 = C57-C229 = C229-C115 = C115-C231
 1.54 with sigma of 0.02
 C198-N7
 1.55 with sigma of 0.01
 C29-N25
 1.55 with sigma of 0.01
 C3-C1G = C3-C1K = C1G-C1H = C1H-C1I = C1I-C1J = C1J-C1K
 1.54 with sigma of 0.02
 C1A-C1B = C1A-C1F = C1B-C1C = C1C-C1D = C1D-C1E = C1E-C1F
 1.54 with sigma of 0.02
 H14A-H93A_$1
 2.2 with sigma of 0.01
 H10A-H22E
 2.2 with sigma of 0.01
 C1M-C1R = C1M-C1V = C1R-C1S = C1S-C1T = C1T-C1U = C1U-C1V
 1.54 with sigma of 0.02
 C1X-C1Y = C1X-C2B = C1Y-C1Z = C1Z-C21 = C21-C2A = C2A-C2B
 1.54 with sigma of 0.02
 C1L-C1N = C1L-C1W = C1N-C1O = C1O-C1P = C1P-C1Q = C1Q-C1W
 1.54 with sigma of 0.02
 C181-C183 = C181-C185 = C91-C23 = C183-C185 = C23-C93
 2.54 with sigma of 0.04
 C193-C195 = C193-C197 = C97-C49 = C195-C197 = C49-C99
 2.54 with sigma of 0.04
 C199-C201 = C199-C203 = C25-C101 = C201-C203 = C101-C51
 2.54 with sigma of 0.04
 C211-C213 = C211-C215 = C53-C107 = C213-C215 = C107-C27
 2.54 with sigma of 0.04
 C205-C207 = C205-C209 = C103-C13 = C207-C209 = C13-C105
 2.54 with sigma of 0.04
 C219-C221 = C219-C223 = C55-C111 = C221-C223 = C111-C7
 2.54 with sigma of 0.04
 C113-C57 = C113-C115 = C227-C229 = C57-C115 = C229-C231
 2.54 with sigma of 0.04
 C29-C117 = C29-C59 = C233-C235 = C117-C59 = C235-C237
 2.54 with sigma of 0.04
 C3-C1H = C3-C1J = C1G-C1I = C1H-C1J = C1I-C1K
 2.54 with sigma of 0.04
 C1A-C1C = C1A-C1E = C1B-C1D = C1C-C1E = C1D-C1F
 2.54 with sigma of 0.04
 C1M-C1S = C1M-C1U = C1R-C1T = C1S-C1U = C1T-C1V
 2.54 with sigma of 0.04
 C1L-C1O = C1L-C1Q = C1N-C1P = C1O-C1Q = C1P-C1W
 2.54 with sigma of 0.04
 C1X-C1Z = C1X-C2A = C1Y-C21 = C1Z-C2A = C21-C2B
 2.54 with sigma of 0.04
 C181-C91 \\sim C91-C183 \\sim C183-C23 \\sim C23-C185 \\sim C185-C93 \\sim
C93-C181
 with sigma of 0.02
 C181-C185 \\sim C183-C185 \\sim C91-C93 \\sim C91-C23 \\sim C23-C93 \\sim
C181-C183
 with sigma of 0.04
 C193-C97 \\sim C97-C195 \\sim C195-C49 \\sim C49-C197 \\sim C197-C99 \\sim
C99-C193
 with sigma of 0.02
 C193-C197 \\sim C195-C197 \\sim C97-C99 \\sim C97-C49 \\sim C49-C99 \\sim
C193-C195
 with sigma of 0.04
 C199-C25 \\sim C25-C201 \\sim C201-C101 \\sim C101-C203 \\sim C203-C51 \\sim
C51-C199
 with sigma of 0.02
 C199-C203 \\sim C201-C203 \\sim C25-C51 \\sim C25-C101 \\sim C101-C51 \\sim
C199-C201
 with sigma of 0.04
 C205-C103 \\sim C103-C207 \\sim C207-C13 \\sim C13-C209 \\sim C209-C105 \\sim
C105-C205
 with sigma of 0.02
 C211-C215 \\sim C213-C215 \\sim C53-C27 \\sim C53-C107 \\sim C107-C27 \\sim
C211-C213
 with sigma of 0.04
 C205-C209 \\sim C207-C209 \\sim C103-C105 \\sim C103-C13 \\sim C13-C105 \\sim
C205-C207
 with sigma of 0.04
 C211-C53 \\sim C53-C213 \\sim C213-C107 \\sim C107-C215 \\sim C215-C27 \\sim
C27-C211
 with sigma of 0.02
 C219-C55 \\sim C55-C221 \\sim C221-C111 \\sim C111-C223 \\sim C223-C7 \\sim
C7-C219
 with sigma of 0.02
 C219-C223 \\sim C221-C223 \\sim C55-C7 \\sim C55-C111 \\sim C111-C7 \\sim
C219-C221
 with sigma of 0.04
 C29-C233 \\sim C233-C117 \\sim C117-C235 \\sim C235-C59 \\sim C59-C237 \\sim
C237-C29
 with sigma of 0.02
 C113-C227 \\sim C227-C57 \\sim C57-C229 \\sim C229-C115 \\sim C115-C231 \\sim
C231-C113
 with sigma of 0.02
 C29-C59 \\sim C117-C59 \\sim C233-C237 \\sim C233-C235 \\sim C235-C237 \\sim
C29-C117
 with sigma of 0.04
 C113-C115 \\sim C57-C115 \\sim C227-C231 \\sim C227-C229 \\sim C229-C231 \\sim
C113-C57
 with sigma of 0.04
 C3-C1G \\sim C1G-C1H \\sim C1H-C1I \\sim C1I-C1J \\sim C1J-C1K \\sim C1K-C3
 with sigma of 0.02
 C3-C1J \\sim C1H-C1J \\sim C1G-C1K \\sim C1G-C1I \\sim C1I-C1K \\sim C3-C1H
 with sigma of 0.04
 C1A-C1E \\sim C1C-C1E \\sim C1B-C1F \\sim C1B-C1D \\sim C1D-C1F \\sim C1A-C1C
 with sigma of 0.04
 C1A-C1B \\sim C1B-C1C \\sim C1C-C1D \\sim C1D-C1E \\sim C1E-C1F \\sim C1F-C1A
 with sigma of 0.02
 C1M-C1R \\sim C1R-C1S \\sim C1S-C1T \\sim C1T-C1U \\sim C1U-C1V \\sim C1V-C1M
 with sigma of 0.02
 C1M-C1U \\sim C1S-C1U \\sim C1R-C1V \\sim C1R-C1T \\sim C1T-C1V \\sim C1M-C1S
 with sigma of 0.04
 C1X-C2A \\sim C1Z-C2A \\sim C1Y-C2B \\sim C1Y-C21 \\sim C21-C2B \\sim C1X-C1Z
 with sigma of 0.04
 C1L-C1Q \\sim C1O-C1Q \\sim C1N-C1W \\sim C1N-C1P \\sim C1P-C1W \\sim C1L-C1O
 with sigma of 0.04
 C1L-C1N \\sim C1N-C1O \\sim C1O-C1P \\sim C1P-C1Q \\sim C1Q-C1W \\sim C1W-C1L
 with sigma of 0.02
 C1X-C1Y \\sim C1Y-C1Z \\sim C1Z-C21 \\sim C21-C2A \\sim C2A-C2B \\sim C2B-C1X
 with sigma of 0.02
4. Uiso/Uaniso restraints and constraints
C22 \\sim C68 \\sim C69 \\sim C110 \\sim C120 \\sim C132 \\sim C155 \\sim C186
\\sim C24 \\sim C26 \\sim C28 \\sim C25 \\sim C49 \\sim C51 \\sim C97 \\sim C99
\\sim C101 \\sim C193 \\sim C195 \\sim C197 \\sim C199 \\sim C201 \\sim C203
\\sim C8 \\sim C12 \\sim C41 \\sim C62 \\sim C78 \\sim C121 \\sim C122 \\sim
C128 \\sim C130 \\sim C151 \\sim C152 \\sim C182 \\sim C192 \\sim C230 \\sim
C239 \\sim C46 \\sim C48 \\sim C50 \\sim C72 \\sim C75 \\sim C89 \\sim C108
\\sim C154 \\sim C157 \\sim C164 \\sim C177 \\sim C190 \\sim C200 \\sim C217
\\sim C234 \\sim C9 \\sim C33 \\sim C36 \\sim C42 \\sim C60 \\sim C70 \\sim C76
\\sim C82 \\sim C92 \\sim C116 \\sim C134 \\sim C140 \\sim C162 \\sim C216
\\sim C218 \\sim C20 \\sim C32 \\sim C40 \\sim C73 \\sim C86 \\sim C102 \\sim
C112 \\sim C123 \\sim C146 \\sim C150 \\sim C170 \\sim C176 \\sim C188 \\sim
C236 \\sim C238 \\sim C29 \\sim C30 \\sim C59 \\sim C77 \\sim C117 \\sim C118
\\sim C126 \\sim C143 \\sim C145 \\sim C149 \\sim C198 \\sim C225 \\sim C233
\\sim C235 \\sim C237 \\sim C10 \\sim C35 \\sim C44 \\sim C52 \\sim C58 \\sim
C80 \\sim C84 \\sim C94 \\sim C104 \\sim C106 \\sim C114 \\sim C156 \\sim C184
\\sim C212 \\sim C228 \\sim C11 \\sim C15 \\sim C34 \\sim C38 \\sim C61 \\sim
C65 \\sim C66 \\sim C98 \\sim C131 \\sim C1 \\sim C4 \\sim C6 \\sim C7 \\sim
C55 \\sim C57 \\sim C111 \\sim C113 \\sim C115 \\sim C219 \\sim C221 \\sim C223
\\sim C227 \\sim C229 \\sim C231 \\sim C2 \\sim C67 \\sim C79 \\sim C85 \\sim
C109 \\sim C127 \\sim C137 \\sim C139 \\sim C158 \\sim C159 \\sim C160 \\sim
C171 \\sim C173 \\sim C179 \\sim C196 \\sim C31 \\sim C56 \\sim C64 \\sim C71
\\sim C129 \\sim C136 \\sim C138 \\sim C208 \\sim C226 \\sim C5 \\sim C161
\\sim C81 \\sim C23 \\sim C91 \\sim C93 \\sim C181 \\sim C183 \\sim C185 \\sim
C90 \\sim C96 \\sim C100 \\sim C172 \\sim C178 \\sim C194 \\sim C202 \\sim C206
\\sim C224 \\sim C17 \\sim C19 \\sim C39 \\sim C74 \\sim C83 \\sim C88 \\sim
C119 \\sim C133 \\sim C148 \\sim C165 \\sim C166 \\sim C204 \\sim C210 \\sim
C214 \\sim C232 \\sim C14 \\sim C16 \\sim C18 \\sim C13 \\sim C27 \\sim C53
\\sim C103 \\sim C105 \\sim C107 \\sim C205 \\sim C207 \\sim C209 \\sim C211
\\sim C213 \\sim C215 \\sim C3 \\sim C1G \\sim C1H \\sim C1I \\sim C1J \\sim
C1K \\sim C1A \\sim C1B \\sim C1C \\sim C1D \\sim C1E \\sim C1F \\sim C1M \\sim
C1R \\sim C1S \\sim C1T \\sim C1U \\sim C1V \\sim C1L \\sim C1N \\sim C1O \\sim
C1P \\sim C1Q \\sim C1W \\sim C1X \\sim C1Y \\sim C1Z \\sim C21 \\sim C2A \\sim
C2B \\sim N1 \\sim N11 \\sim N2 \\sim N17 \\sim N3 \\sim N30 \\sim N4 \\sim N16
\\sim N5 \\sim N32 \\sim N6 \\sim N20 \\sim N7 \\sim N25 \\sim N8 \\sim N18
\\sim N9 \\sim N21 \\sim N10 \\sim N12 \\sim N13 \\sim N27 \\sim N14 \\sim N22
\\sim N15 \\sim N31 \\sim N19 \\sim N29 \\sim N23 \\sim N24 \\sim N26 \\sim
N28: within 5A with sigma of 0.01 and sigma for terminal atoms of 0.02 within 5A
C23 \\sim C91 \\sim C93 \\sim C181 \\sim C183 \\sim C185: within 2A with sigma
of 0.04 and sigma for terminal atoms of 0.08 within 2A
C49 \\sim C97 \\sim C99 \\sim C193 \\sim C195 \\sim C197: within 2A with sigma
of 0.04 and sigma for terminal atoms of 0.08 within 2A
C25 \\sim C51 \\sim C101 \\sim C199 \\sim C201 \\sim C203: within 2A with sigma
of 0.04 and sigma for terminal atoms of 0.08 within 2A
C27 \\sim C53 \\sim C107 \\sim C211 \\sim C213 \\sim C215: within 2A with sigma
of 0.04 and sigma for terminal atoms of 0.08 within 2A
C13 \\sim C103 \\sim C105 \\sim C205 \\sim C207 \\sim C209: within 2A with
sigma of 0.04 and sigma for terminal atoms of 0.08 within 2A
C7 \\sim C55 \\sim C111 \\sim C219 \\sim C221 \\sim C223: within 2A with sigma
of 0.04 and sigma for terminal atoms of 0.08 within 2A
C57 \\sim C113 \\sim C115 \\sim C227 \\sim C229 \\sim C231: within 2A with
sigma of 0.04 and sigma for terminal atoms of 0.08 within 2A
C29 \\sim C59 \\sim C117 \\sim C233 \\sim C235 \\sim C237: within 2A with sigma
of 0.04 and sigma for terminal atoms of 0.08 within 2A
C3 \\sim C1G \\sim C1H \\sim C1I \\sim C1J \\sim C1K: within 2A with sigma of
0.04 and sigma for terminal atoms of 0.08 within 2A
C1A \\sim C1B \\sim C1C \\sim C1D \\sim C1E \\sim C1F: within 2A with sigma of
0.04 and sigma for terminal atoms of 0.08 within 2A
C1M \\sim C1R \\sim C1S \\sim C1T \\sim C1U \\sim C1V: within 2A with sigma of
0.04 and sigma for terminal atoms of 0.08 within 2A
C1L \\sim C1N \\sim C1O \\sim C1P \\sim C1Q \\sim C1W: within 2A with sigma of
0.04 and sigma for terminal atoms of 0.08 within 2A
C1X \\sim C1Y \\sim C1Z \\sim C21 \\sim C2A \\sim C2B: within 2A with sigma of
0.04 and sigma for terminal atoms of 0.08 within 2A
Uanis(C165) \\sim Ueq: with sigma of 0.005 and sigma for terminal atoms of 0.01
5. Rigid body (RIGU) restrains
 C23, C91, C93, C181, C183, C185
 with sigma for 1-2 distances of 0.004 and sigma for 1-3 distances of 0.004
 C25, C51, C101, C199, C201, C203
 with sigma for 1-2 distances of 0.004 and sigma for 1-3 distances of 0.004
 C49, C97, C99, C193, C195, C197
 with sigma for 1-2 distances of 0.004 and sigma for 1-3 distances of 0.004
 C13, C103, C105, C205, C207, C209
 with sigma for 1-2 distances of 0.004 and sigma for 1-3 distances of 0.004
 C27, C53, C107, C211, C213, C215
 with sigma for 1-2 distances of 0.004 and sigma for 1-3 distances of 0.004
 C7, C55, C111, C219, C221, C223
 with sigma for 1-2 distances of 0.004 and sigma for 1-3 distances of 0.004
 C29, C59, C117, C233, C235, C237
 with sigma for 1-2 distances of 0.004 and sigma for 1-3 distances of 0.004
 C57, C113, C115, C227, C229, C231
 with sigma for 1-2 distances of 0.004 and sigma for 1-3 distances of 0.004
 C3, C1G, C1H, C1I, C1J, C1K
 with sigma for 1-2 distances of 0.004 and sigma for 1-3 distances of 0.004
 C1A, C1B, C1C, C1D, C1E, C1F
 with sigma for 1-2 distances of 0.004 and sigma for 1-3 distances of 0.004
 C1M, C1R, C1S, C1T, C1U, C1V
 with sigma for 1-2 distances of 0.004 and sigma for 1-3 distances of 0.004
 C1L, C1N, C1O, C1P, C1Q, C1W
 with sigma for 1-2 distances of 0.004 and sigma for 1-3 distances of 0.004
 C1X, C1Y, C1Z, C21, C2A, C2B
 with sigma for 1-2 distances of 0.004 and sigma for 1-3 distances of 0.004
6.a Ternary CH refined with riding coordinates:
 C110(H110), C97(H97), C101(H101), C12(H12), C62(H62), C48(H48), C76(H76),
 C82(H82), C146(H146), C236(H236), C198(H198), C52(H52), C104(H104), C38(H38),
 C111(H111), C227(H227), C127(H127), C196(H196), C64(H64), C100(H100),
 C204(H204), C232(H232), C103(H103), C107(H107), C1R(H1R), C1P(H1P), C1Z(H1Z)
6.b Secondary CH2 refined with riding coordinates:
 C22(H22M,H22N), C69(H69A,H69B), C120(H12C,H12D), C155(H15M,H15N), C186(H18O,
 H18P), C26(H26A,H26B), C28(H28A,H28B), C25(H25A,H25B), C49(H49A,H49B),
 C51(H51A,H51B), C99(H99A,H99B), C193(H19C,H19D), C195(H19E,H19F), C197(H19G,
 H19H), C199(H19I,H19J), C201(H20I,H20J), C203(H20K,H20L), C8(H8A,H8B),
 C41(H41A,H41B), C78(H78A,H78B), C121(H12A,H12B), C130(H13E,H13F), C152(H15E,
 H15F), C182(H18K,H18L), C192(H19K,H19L), C230(H23K,H23L), C239(H23M,H23N),
 C75(H75A,H75B), C108(H10G,H10H), C154(H15G,H15H), C157(H15I,H15J), C164(H16I,
 H16J), C177(H17G,H17H), C190(H19O,H19P), C200(H20M,H20N), C217(H21O,H21P),
 C234(H23O,H23P), C36(H36A,H36B), C42(H42A,H42B), C60(H60A,H60B), C70(H70A,
 H70B), C92(H92A,H92B), C116(H11M,H11N), C134(H13I,H13J), C162(H16K,H16L),
 C216(H21Q,H21R), C218(H21S,H21T), C20(H20O,H20P), C32(H32A,H32B), C73(H73A,
 H73B), C86(H86A,H86B), C112(H11O,H11P), C150(H15K,H15L), C170(H17I,H17J),
 C188(H18M,H18N), C238(H23Q,H23R), C30(H30A,H30B), C59(H59A,H59B), C77(H77A,
 H77B), C117(H11G,H11H), C118(H11I,H11J), C143(H14C,H14D), C145(H14E,H14F),
 C149(H14G,H14H), C225(H22K,H22L), C233(H23C,H23D), C235(H23E,H23F), C237(H23G,
 H23H), C10(H10C,H10D), C35(H35A,H35B), C44(H44A,H44B), C58(H58A,H58B),
 C80(H80A,H80B), C84(H84A,H84B), C94(H94A,H94B), C106(H10E,H10F), C156(H15A,
 H15B), C184(H18C,H18D), C212(H21I,H21J), C228(H22G,H22H), C11(H11E,H11F),
 C15(H15C,H15D), C61(H61A,H61B), C65(H65A,H65B), C66(H66A,H66B), C98(H98A,H98B),
  C131(H13C,H13D), C1(H1A,H1B), C4(H4A,H4B), C6(H6A,H6B), C7(H7A,H7B), C55(H55A,
 H55B), C57(H57A,H57B), C113(H11A,H11B), C115(H11C,H11D), C219(H21A,H21B),
 C221(H22A,H22B), C223(H22C,H22D), C229(H22E,H22F), C231(H23A,H23B), C67(H67A,
 H67B), C79(H79A,H79B), C85(H85A,H85B), C109(H10I,H10J), C139(H13K,H13L),
 C158(H15O,H15P), C160(H16M,H16N), C179(H17K,H17L), C31(H31A,H31B), C71(H71A,
 H71B), C129(H12E,H12F), C136(H13M,H13N), C138(H13O,H13P), C208(H20Q,H20R),
 C226(H22O,H22P), C5(H5A,H5B), C161(H16C,H16D), C81(H81A,H81B), C23(H23I,H23J),
 C93(H93A,H93B), C181(H18E,H18F), C183(H18G,H18H), C185(H18I,H18J), C90(H90A,
 H90B), C96(H96A,H96B), C172(H17A,H17B), C178(H17C,H17D), C194(H19A,H19B),
 C206(H20G,H20H), C224(H22I,H22J), C17(H17E,H17F), C19(H19M,H19N), C39(H39A,
 H39B), C74(H74A,H74B), C83(H83A,H83B), C88(H88A,H88B), C119(H11K,H11L),
 C133(H13G,H13H), C165(H16E,H16F), C166(H16G,H16H), C214(H21M,H21N), C14(H14A,
 H14B), C16(H16A,H16B), C18(H18A,H18B), C13(H13A,H13B), C27(H27A,H27B),
 C53(H53A,H53B), C105(H10A,H10B), C205(H20A,H20B), C207(H20C,H20D), C209(H20E,
 H20F), C211(H21C,H21D), C213(H21E,H21F), C215(H21G,H21H), C3(H3A,H3B),
 C1G(H1GA,H1GB), C1H(H1HA,H1HB), C1I(H1IA,H1IB), C1J(H1JA,H1JB), C1D(H1DA,H1DB),
  C1E(H1EA,H1EB), C1F(H1FA,H1FB), C1M(H1MA,H1MB), C1S(H1SA,H1SB), C1T(H1TA,
 H1TB), C1U(H1UA,H1UB), C1V(H1VA,H1VB), C1L(H1LA,H1LB), C1N(H1NA,H1NB),
 C1O(H1OA,H1OB), C1Q(H1QA,H1QB), C1W(H1WA,H1WB), C1X(H1XA,H1XB), C1Y(H1YA,H1YB),
  C21(H21K,H21L), C2A(H2AA,H2AB), C2B(H2BA,H2BB)
6.c Aromatic/amide H refined with riding coordinates:
 C68(H68), C132(H132), C122(H122), C128(H128), C151(H151), C46(H46), C72(H72),
 C89(H89), C33(H33), C140(H140), C40(H40), C102(H102), C123(H123), C176(H176),
 C126(H126), C114(H114), C34(H34), C2(H2), C137(H137), C159(H159), C171(H171),
 C173(H173), C56(H56), C202(H202), C148(H148)
6.d Fitted pentagon refined as free rotating group:
 N2(C24,N17,C26,C28), N10(C1,C4,N12,C6), N15(C5,C161,N31,C81), N26(C14,C16,N28,
 C18)
;
_smtbx_masks_void_probe_radius 1.2
_smtbx_masks_void_truncation_radius 1.2
_olex2_submission_special_instructions 'No special instructions were received'
_oxdiff_exptl_absorpt_empirical_details
;
Empirical correction (ABSPACK) includes:
- Absorption correction using spherical harmonics
- Frame scaling
;
_oxdiff_exptl_absorpt_empirical_full_max 1.342
_oxdiff_exptl_absorpt_empirical_full_min 0.626

loop_
_space_group_symop_operation_xyz
'x, y, z'

loop_
_atom_site_label
_atom_site_type_symbol
_atom_site_fract_x
_atom_site_fract_y
_atom_site_fract_z
_atom_site_U_iso_or_equiv
_atom_site_adp_type
_atom_site_occupancy
_atom_site_site_symmetry_order
_atom_site_calc_flag
_atom_site_refinement_flags_posn
_atom_site_refinement_flags_adp
_atom_site_refinement_flags_occupancy
_atom_site_disorder_assembly
_atom_site_disorder_group
Mn1 Mn 0.88741(19) 0.16266(19) 0.18478(12) 0.0482(9) Uani 1 1 d . . . . .
Cl1 Cl 0.8253(4) 0.2894(3) 0.1347(2) 0.0567(15) Uani 1 1 d . . . . .
Cl6 Cl 0.8163(4) 0.1797(4) 0.2696(2) 0.0704(18) Uani 1 1 d . . . . .
Cl20 Cl 1.0334(4) 0.1435(5) 0.1787(3) 0.085(2) Uani 1 1 d . . . . .
Cl22 Cl 0.8803(4) 0.0540(4) 0.1442(2) 0.0678(18) Uani 1 1 d . . . . .
Mn2 Mn -0.1172(3) 1.1307(3) 0.81720(18) 0.0908(15) Uani 1 1 d . . . . .
Cl15 Cl -0.0719(9) 1.0925(9) 0.7331(5) 0.201(6) Uani 1 1 d . . . . .
Cl17 Cl -0.1567(5) 1.2758(4) 0.8211(3) 0.090(2) Uani 1 1 d . . . . .
Cl21 Cl -0.2405(6) 1.1008(5) 0.8605(4) 0.113(3) Uani 1 1 d . . . . .
Cl29 Cl -0.0001(7) 1.0681(6) 0.8634(5) 0.169(5) Uani 1 1 d . . . . .
Mn3 Mn 0.9722(2) 0.6602(2) 0.67673(13) 0.0642(11) Uani 1 1 d . . . . .
Cl3 Cl 1.1124(5) 0.6588(5) 0.6450(3) 0.102(3) Uani 1 1 d . . . . .
Cl14 Cl 0.9263(4) 0.7077(4) 0.7593(2) 0.0648(17) Uani 1 1 d . . . . .
Cl19 Cl 0.9729(7) 0.5241(5) 0.6753(3) 0.114(3) Uani 1 1 d . . . . .
Cl25 Cl 0.8721(7) 0.7539(5) 0.6258(3) 0.132(4) Uani 1 1 d . . . . .
Mn4 Mn 0.97056(19) 0.61993(19) 0.30141(12) 0.0483(9) Uani 1 1 d . . . . .
Cl10 Cl 1.0365(4) 0.4901(3) 0.3459(2) 0.0587(16) Uani 1 1 d . . . . .
Cl12 Cl 0.9986(4) 0.7189(4) 0.3396(2) 0.0663(17) Uani 1 1 d . . . . .
Cl18 Cl 1.0245(4) 0.6143(4) 0.2142(2) 0.0658(17) Uani 1 1 d . . . . .
Cl26 Cl 0.8179(4) 0.6554(4) 0.3152(3) 0.076(2) Uani 1 1 d . . . . .
Cl4 Cl 0.4833(4) 1.2393(4) 0.3206(2) 0.0609(16) Uani 1 1 d . . . . .
Cl11 Cl 0.3294(4) 1.1500(5) 0.2880(3) 0.088(2) Uani 1 1 d . . . . .
Cl30 Cl 0.5399(4) 1.0027(3) 0.3304(2) 0.0565(15) Uani 1 1 d . . . . .
Cl32 Cl 0.5485(4) 1.1125(4) 0.1969(2) 0.0641(17) Uani 1 1 d . . . . .
Mn6 Mn 0.3919(3) 0.6322(2) 0.78913(14) 0.0680(11) Uani 1 1 d . . . . .
Cl5 Cl 0.2530(5) 0.6340(5) 0.8212(3) 0.113(3) Uani 1 1 d . . . . .
Cl13 Cl 0.4936(7) 0.5409(6) 0.8395(3) 0.129(4) Uani 1 1 d . . . . .
Cl24 Cl 0.4385(4) 0.5841(4) 0.7068(2) 0.0671(18) Uani 1 1 d . . . . .
Cl27 Cl 0.3906(6) 0.7702(5) 0.7907(3) 0.113(3) Uani 1 1 d . . . . .
Cl7 Cl 0.3645(7) 1.2243(6) 0.6020(5) 0.169(5) Uani 1 1 d . . . . .
Cl9 Cl 0.5251(5) 1.0156(4) 0.6441(3) 0.095(3) Uani 1 1 d . . . . .
Cl23 Cl 0.6047(6) 1.1921(4) 0.6057(3) 0.107(3) Uani 1 1 d . . . . .
Cl31 Cl 0.4371(12) 1.1986(10) 0.7310(5) 0.225(7) Uani 1 1 d . . . . .
Mn8 Mn 1.39418(19) -0.32851(19) 0.16466(12) 0.0497(9) Uani 1 1 d . . . . .
Cl2 Cl 1.3636(5) -0.4266(4) 0.1270(2) 0.080(2) Uani 1 1 d . . . . .
Cl8 Cl 1.3384(4) -0.3225(4) 0.2526(2) 0.0651(17) Uani 1 1 d . . . . .
Cl16 Cl 1.3283(4) -0.1978(4) 0.1204(2) 0.0632(17) Uani 1 1 d . . . . .
Cl28 Cl 1.5456(4) -0.3624(4) 0.1500(3) 0.074(2) Uani 1 1 d . . . . .
N1 N 1.1082(11) -0.1431(12) 0.1360(6) 0.059(2) Uani 1 1 d . U . . .
N11 N 1.1001(12) -0.1363(11) 0.2191(6) 0.072(2) Uani 1 1 d . U . . .
C22 C 1.1213(16) -0.2267(15) 0.1608(8) 0.068(3) Uani 1 1 d . U . . .
H22M H 1.078210 -0.246378 0.154331 0.081 Uiso 1 1 calc R U . . .
H22N H 1.178113 -0.265478 0.147995 0.081 Uiso 1 1 calc R U . . .
C68 C 1.1133(14) -0.2204(15) 0.2136(9) 0.073(3) Uani 1 1 d . U . . .
H68 H 1.116126 -0.262802 0.239357 0.088 Uiso 1 1 calc R U . . .
C69 C 1.0724(13) -0.0801(14) -0.0072(7) 0.079(3) Uani 1 1 d . U . . .
H69A H 1.024118 -0.033822 -0.018744 0.095 Uiso 1 1 calc R U . . .
H69B H 1.093134 -0.123553 -0.030623 0.095 Uiso 1 1 calc R U . . .
C110 C 1.1208(15) -0.1263(15) 0.0819(8) 0.065(3) Uani 1 1 d . U . . .
H110 H 1.171844 -0.171962 0.067418 0.078 Uiso 1 1 calc R U . . .
C120 C 1.1388(16) -0.0478(15) 0.0695(8) 0.077(3) Uani 1 1 d . U . . .
H12C H 1.189806 -0.051218 0.082074 0.093 Uiso 1 1 calc R U . . .
H12D H 1.089888 0.000351 0.081926 0.093 Uiso 1 1 calc R U . . .
C132 C 1.0994(15) -0.0931(16) 0.1712(9) 0.066(2) Uani 1 1 d . U . . .
H132 H 1.093663 -0.037299 0.164851 0.080 Uiso 1 1 calc R U . . .
C155 C 1.0441(15) -0.1186(14) 0.0562(8) 0.070(3) Uani 1 1 d . U . . .
H15M H 0.990253 -0.079812 0.072734 0.084 Uiso 1 1 calc R U . . .
H15N H 1.038848 -0.172332 0.056840 0.084 Uiso 1 1 calc R U . . .
C186 C 1.1564(14) -0.0471(14) 0.0004(8) 0.083(3) Uani 1 1 d . U . . .
H18O H 1.149161 0.008187 -0.015879 0.100 Uiso 1 1 calc R U . . .
H18P H 1.213087 -0.086098 -0.012552 0.100 Uiso 1 1 calc R U . . .
N2 N 1.1297(11) 0.8373(11) 0.7430(5) 0.084(3) Uani 1 1 d G U . . .
C24 C 1.0665(11) 0.8039(11) 0.7683(7) 0.090(3) Uani 1 1 d G U . . .
N17 N 1.0503(10) 0.8187(11) 0.8205(6) 0.085(3) Uani 1 1 d G U . . .
C26 C 1.1035(12) 0.8612(12) 0.8275(5) 0.093(3) Uani 1 1 d G U . . .
H26A H 1.068165 0.914800 0.840737 0.112 Uiso 1 1 calc R U . . .
H26B H 1.141683 0.828627 0.851458 0.112 Uiso 1 1 calc R U . . .
C28 C 1.1526(11) 0.8726(11) 0.7796(6) 0.090(3) Uani 1 1 d G U . . .
H28A H 1.213877 0.845482 0.781111 0.108 Uiso 1 1 calc R U . . .
H28B H 1.140359 0.931655 0.770391 0.108 Uiso 1 1 calc R U . . .
C25 C 1.2755(16) 0.7707(12) 0.6193(8) 0.098(3) Uani 1 1 d D U . . .
H25A H 1.333200 0.729269 0.611918 0.118 Uiso 1 1 calc R U . . .
H25B H 1.236507 0.753552 0.605764 0.118 Uiso 1 1 calc R U . . .
C49 C 0.9518(13) 0.7213(13) 0.9375(9) 0.102(3) Uani 1 1 d D U . . .
H49A H 0.943134 0.683805 0.917609 0.122 Uiso 1 1 calc R U . . .
H49B H 0.971700 0.689953 0.968305 0.122 Uiso 1 1 calc R U . . .
C51 C 1.1823(12) 0.9146(13) 0.6041(7) 0.101(3) Uani 1 1 d D U . . .
H51A H 1.182274 0.970531 0.594000 0.121 Uiso 1 1 calc R U . . .
H51B H 1.148436 0.903874 0.582801 0.121 Uiso 1 1 calc R U . . .
C97 C 0.9888(14) 0.7918(15) 0.8567(8) 0.094(3) Uani 1 1 d D U . . .
H97 H 0.978432 0.748966 0.841885 0.113 Uiso 1 1 calc R U . . .
C99 C 0.8389(13) 0.8432(16) 0.9038(9) 0.100(3) Uani 1 1 d D U . . .
H99A H 0.813662 0.813941 0.887483 0.120 Uiso 1 1 calc R U . . .
H99B H 0.793455 0.895277 0.913716 0.120 Uiso 1 1 calc R U . . .
C101 C 1.1542(14) 0.8290(14) 0.6870(8) 0.088(3) Uani 1 1 d D U . . .
H101 H 1.119574 0.802066 0.676466 0.106 Uiso 1 1 calc R U . . .
C193 C 0.9059(13) 0.8630(14) 0.8658(9) 0.096(3) Uani 1 1 d D U . . .
H19C H 0.883960 0.882723 0.833873 0.115 Uiso 1 1 calc R U . . .
H19D H 0.916590 0.908139 0.877015 0.115 Uiso 1 1 calc R U . . .
C195 C 1.0207(12) 0.7544(15) 0.9069(8) 0.097(3) Uani 1 1 d D U . . .
H19E H 1.025957 0.796517 0.924621 0.116 Uiso 1 1 calc R U . . .
H19F H 1.076511 0.709468 0.901342 0.116 Uiso 1 1 calc R U . . .
C197 C 0.8677(13) 0.7916(15) 0.9511(8) 0.102(3) Uani 1 1 d D U . . .
H19G H 0.874693 0.826196 0.973764 0.123 Uiso 1 1 calc R U . . .
H19H H 0.824185 0.769254 0.968618 0.123 Uiso 1 1 calc R U . . .
C199 C 1.2747(12) 0.8533(12) 0.5933(9) 0.104(3) Uani 1 1 d D U . . .
H19I H 1.293252 0.848863 0.557007 0.125 Uiso 1 1 calc R U . . .
H19J H 1.313316 0.871595 0.606357 0.125 Uiso 1 1 calc R U . . .
C201 C 1.2489(13) 0.7733(14) 0.6766(7) 0.092(3) Uani 1 1 d D U . . .
H20I H 1.257125 0.717555 0.692423 0.111 Uiso 1 1 calc R U . . .
H20J H 1.283676 0.795515 0.690430 0.111 Uiso 1 1 calc R U . . .
C203 C 1.1383(16) 0.9128(13) 0.6577(8) 0.100(3) Uani 1 1 d D U . . .
H20K H 1.076619 0.939901 0.657830 0.120 Uiso 1 1 calc R U . . .
H20L H 1.155406 0.946364 0.676063 0.120 Uiso 1 1 calc R U . . .
N3 N 0.7671(12) -0.0785(12) 0.2605(7) 0.062(2) Uani 1 1 d . U . . .
N30 N 0.7713(12) -0.0888(12) 0.3412(7) 0.060(2) Uani 1 1 d . U . . .
C8 C 0.8607(14) -0.1614(14) 0.1928(8) 0.067(2) Uani 1 1 d . U . . .
H8A H 0.873245 -0.210255 0.216702 0.080 Uiso 1 1 calc R U . . .
H8B H 0.902693 -0.135942 0.192403 0.080 Uiso 1 1 calc R U . . .
C12 C 0.7727(14) -0.1012(14) 0.2098(8) 0.056(3) Uani 1 1 d . U . . .
H12 H 0.762424 -0.050649 0.186621 0.068 Uiso 1 1 calc R U . . .
C41 C 0.7614(14) -0.1420(15) 0.5013(8) 0.080(4) Uani 1 1 d . U . . .
H41A H 0.767384 -0.178801 0.532148 0.096 Uiso 1 1 calc R U . . .
H41B H 0.746287 -0.086100 0.511285 0.096 Uiso 1 1 calc R U . . .
C62 C 0.7741(14) -0.1334(15) 0.3959(8) 0.063(3) Uani 1 1 d . U . . .
H62 H 0.789599 -0.193476 0.394344 0.076 Uiso 1 1 calc R U . . .
C78 C 0.7008(15) -0.1370(15) 0.2093(8) 0.067(3) Uani 1 1 d . U . . .
H78A H 0.706872 -0.184075 0.234369 0.080 Uiso 1 1 calc R U . . .
H78B H 0.644411 -0.094494 0.218420 0.080 Uiso 1 1 calc R U . . .
C121 C 0.7529(15) 0.0057(14) 0.2700(8) 0.061(2) Uani 1 1 d . U . . .
H12A H 0.699359 0.044591 0.259545 0.074 Uiso 1 1 calc R U . . .
H12B H 0.800164 0.022332 0.251954 0.074 Uiso 1 1 calc R U . . .
C122 C 0.8691(13) -0.1882(13) 0.1397(8) 0.066(3) Uani 1 1 d . U . . .
H122 H 0.908531 -0.180673 0.111762 0.080 Uiso 1 1 calc R U . . .
C128 C 0.7780(14) -0.1257(16) 0.3026(9) 0.062(2) Uani 1 1 d . U . . .
H128 H 0.789989 -0.182769 0.304151 0.074 Uiso 1 1 calc R U . . .
C130 C 0.8417(15) -0.1179(15) 0.4187(9) 0.069(3) Uani 1 1 d . U . . .
H13E H 0.897004 -0.136189 0.396516 0.082 Uiso 1 1 calc R U . . .
H13F H 0.824508 -0.058679 0.422209 0.082 Uiso 1 1 calc R U . . .
C151 C 0.8051(14) -0.2282(15) 0.1388(8) 0.076(3) Uani 1 1 d . U . . .
H151 H 0.818845 -0.281154 0.128453 0.092 Uiso 1 1 calc R U . . .
C152 C 0.8498(13) -0.1649(14) 0.4697(8) 0.071(3) Uani 1 1 d . U . . .
H15E H 0.887727 -0.150742 0.486176 0.086 Uiso 1 1 calc R U . . .
H15F H 0.874234 -0.224476 0.465891 0.086 Uiso 1 1 calc R U . . .
C182 C 0.6878(14) -0.0978(15) 0.4278(9) 0.068(3) Uani 1 1 d . U . . .
H18K H 0.644176 -0.103264 0.411704 0.081 Uiso 1 1 calc R U . . .
H18L H 0.674083 -0.038852 0.430243 0.081 Uiso 1 1 calc R U . . .
C192 C 0.7066(15) -0.1639(16) 0.1591(9) 0.070(3) Uani 1 1 d . U . . .
H19K H 0.691043 -0.115367 0.135026 0.084 Uiso 1 1 calc R U . . .
H19L H 0.665958 -0.191518 0.161003 0.084 Uiso 1 1 calc R U . . .
C230 C 0.6853(15) -0.1427(15) 0.4824(8) 0.074(3) Uani 1 1 d . U . . .
H23K H 0.632269 -0.113308 0.504202 0.089 Uiso 1 1 calc R U . . .
H23L H 0.689075 -0.199568 0.481284 0.089 Uiso 1 1 calc R U . . .
C239 C 0.7481(15) 0.0023(14) 0.3303(8) 0.063(2) Uani 1 1 d . U . . .
H23M H 0.789768 0.021640 0.339090 0.075 Uiso 1 1 calc R U . . .
H23N H 0.690623 0.033484 0.347154 0.075 Uiso 1 1 calc R U . . .
N4 N 0.9227(13) 0.2198(13) -0.0037(7) 0.069(2) Uani 1 1 d . U . . .
N16 N 0.8198(12) 0.1714(12) 0.0050(7) 0.066(2) Uani 1 1 d . U . . .
C46 C 0.8761(15) 0.1798(15) 0.0263(10) 0.067(2) Uani 1 1 d . U . . .
H46 H 0.883764 0.159999 0.059635 0.080 Uiso 1 1 calc R U . . .
C48 C 0.7626(14) 0.1237(14) 0.0291(9) 0.063(3) Uani 1 1 d . U . . .
H48 H 0.758676 0.121045 0.066042 0.076 Uiso 1 1 calc R U . . .
C50 C 0.9961(14) 0.2353(15) 0.0079(9) 0.079(3) Uani 1 1 d . U . . .
C72 C 0.6770(14) 0.1597(14) 0.0171(9) 0.066(2) Uani 1 1 d . U . . .
H72 H 0.659009 0.206487 -0.005450 0.079 Uiso 1 1 calc R U . . .
C75 C 1.1395(14) 0.2694(14) 0.0185(8) 0.087(3) Uani 1 1 d . U . . .
H75A H 1.187520 0.250934 -0.008919 0.105 Uiso 1 1 calc R U . . .
H75B H 1.158620 0.291759 0.042808 0.105 Uiso 1 1 calc R U . . .
C89 C 1.0363(13) 0.1907(14) 0.0395(8) 0.088(3) Uani 1 1 d . U . . .
H89 H 1.017170 0.152366 0.061148 0.105 Uiso 1 1 calc R U . . .
C108 C 0.6634(15) 0.0198(15) 0.0300(9) 0.073(3) Uani 1 1 d . U . . .
H10G H 0.630499 -0.013695 0.047855 0.087 Uiso 1 1 calc R U . . .
H10H H 0.665742 0.018863 -0.006185 0.087 Uiso 1 1 calc R U . . .
C154 C 0.8328(14) 0.1983(15) -0.0496(8) 0.071(3) Uani 1 1 d . U . . .
H15G H 0.780587 0.241412 -0.059115 0.085 Uiso 1 1 calc R U . . .
H15H H 0.849517 0.151661 -0.070251 0.085 Uiso 1 1 calc R U . . .
C157 C 0.9897(12) 0.3215(12) -0.0106(8) 0.075(2) Uani 1 1 d . U . . .
H15I H 0.937908 0.360822 0.007391 0.090 Uiso 1 1 calc R U . . .
H15J H 0.985543 0.330451 -0.046510 0.090 Uiso 1 1 calc R U . . .
C164 C 0.7543(14) -0.0170(15) 0.0427(9) 0.072(3) Uani 1 1 d . U . . .
H16I H 0.752541 -0.014323 0.078561 0.087 Uiso 1 1 calc R U . . .
H16J H 0.780788 -0.075097 0.035007 0.087 Uiso 1 1 calc R U . . .
C177 C 1.1230(13) 0.2008(13) 0.0420(8) 0.089(3) Uani 1 1 d . U . . .
H17G H 1.126841 0.198524 0.077618 0.107 Uiso 1 1 calc R U . . .
H17H H 1.169544 0.152117 0.028212 0.107 Uiso 1 1 calc R U . . .
C190 C 0.8060(16) 0.0315(15) 0.0118(9) 0.072(3) Uani 1 1 d . U . . .
H19O H 0.805495 0.031461 -0.024088 0.086 Uiso 1 1 calc R U . . .
H19P H 0.865426 0.006978 0.017764 0.086 Uiso 1 1 calc R U . . .
C200 C 0.6167(15) 0.1129(14) 0.0456(9) 0.066(3) Uani 1 1 d . U . . .
H20M H 0.560104 0.137755 0.035353 0.080 Uiso 1 1 calc R U . . .
H20N H 0.609949 0.114680 0.082099 0.080 Uiso 1 1 calc R U . . .
C217 C 1.0704(13) 0.3371(13) -0.0022(8) 0.086(3) Uani 1 1 d . U . . .
H21O H 1.095251 0.357180 -0.034665 0.104 Uiso 1 1 calc R U . . .
H21P H 1.050143 0.382134 0.020102 0.104 Uiso 1 1 calc R U . . .
C234 C 0.9056(14) 0.2320(15) -0.0554(8) 0.073(3) Uani 1 1 d . U . . .
H23O H 0.955969 0.200552 -0.078356 0.087 Uiso 1 1 calc R U . . .
H23P H 0.886889 0.290573 -0.067476 0.087 Uiso 1 1 calc R U . . .
N5 N -0.2588(13) 0.9694(12) 0.7125(7) 0.066(3) Uani 1 1 d . U . . .
N32 N -0.1797(13) 0.9917(12) 0.6412(8) 0.068(3) Uani 1 1 d . U . . .
C9 C -0.4282(15) 0.9780(14) 0.8320(9) 0.080(3) Uani 1 1 d . U . . .
C33 C -0.4302(15) 0.8932(15) 0.8323(9) 0.075(3) Uani 1 1 d . U . . .
H33 H -0.438761 0.860495 0.861945 0.090 Uiso 1 1 calc R U . . .
C36 C -0.1200(17) 1.1414(15) 0.5359(9) 0.083(3) Uani 1 1 d . U . . .
H36A H -0.096722 1.183953 0.537279 0.100 Uiso 1 1 calc R U . . .
H36B H -0.173310 1.167827 0.521948 0.100 Uiso 1 1 calc R U . . .
C42 C -0.0529(16) 1.0722(15) 0.5003(10) 0.088(3) Uani 1 1 d . U . . .
H42A H -0.050020 1.096162 0.465452 0.105 Uiso 1 1 calc R U . . .
H42B H 0.003857 1.055895 0.509653 0.105 Uiso 1 1 calc R U . . .
C60 C -0.1740(14) 0.9385(14) 0.7251(9) 0.069(3) Uani 1 1 d . U . . .
H60A H -0.158534 0.881188 0.739531 0.083 Uiso 1 1 calc R U . . .
H60B H -0.169362 0.972466 0.749036 0.083 Uiso 1 1 calc R U . . .
C70 C -0.3450(15) 0.9853(14) 0.7973(8) 0.072(3) Uani 1 1 d . U . . .
H70A H -0.346482 1.041861 0.796405 0.087 Uiso 1 1 calc R U . . .
H70B H -0.294429 0.947985 0.811630 0.087 Uiso 1 1 calc R U . . .
C76 C -0.1591(15) 1.0260(14) 0.5897(8) 0.068(3) Uani 1 1 d . U . . .
H76 H -0.211610 1.043844 0.574410 0.081 Uiso 1 1 calc R U . . .
C82 C -0.3384(16) 0.9650(15) 0.7470(9) 0.065(3) Uani 1 1 d . U . . .
H82 H -0.388628 1.005182 0.732872 0.078 Uiso 1 1 calc R U . . .
C92 C -0.4179(16) 0.8674(15) 0.7836(8) 0.074(3) Uani 1 1 d . U . . .
H92A H -0.468982 0.900206 0.768482 0.089 Uiso 1 1 calc R U . . .
H92B H -0.413438 0.809680 0.786978 0.089 Uiso 1 1 calc R U . . .
C116 C -0.1191(16) 0.9442(16) 0.6759(9) 0.072(3) Uani 1 1 d . U . . .
H11M H -0.081116 0.972911 0.678437 0.087 Uiso 1 1 calc R U . . .
H11N H -0.084246 0.889140 0.664564 0.087 Uiso 1 1 calc R U . . .
C134 C -0.0746(18) 0.9979(15) 0.5031(9) 0.083(3) Uani 1 1 d . U . . .
H13I H -0.027280 0.955410 0.484261 0.100 Uiso 1 1 calc R U . . .
H13J H -0.125416 1.011716 0.487387 0.100 Uiso 1 1 calc R U . . .
C140 C -0.2604(17) 1.0015(15) 0.6665(9) 0.068(3) Uani 1 1 d . U . . .
H140 H -0.310539 1.028297 0.652293 0.082 Uiso 1 1 calc R U . . .
C162 C -0.3413(16) 0.8741(14) 0.7479(9) 0.070(3) Uani 1 1 d . U . . .
H16K H -0.343996 0.863627 0.714045 0.084 Uiso 1 1 calc R U . . .
H16L H -0.289032 0.832476 0.758385 0.084 Uiso 1 1 calc R U . . .
C216 C -0.1386(17) 1.1024(15) 0.5896(9) 0.081(3) Uani 1 1 d . U . . .
H21Q H -0.088640 1.088002 0.606206 0.098 Uiso 1 1 calc R U . . .
H21R H -0.186933 1.143316 0.608936 0.098 Uiso 1 1 calc R U . . .
C218 C -0.0921(16) 0.9629(14) 0.5582(9) 0.078(3) Uani 1 1 d . U . . .
H21S H -0.110237 0.916166 0.558422 0.093 Uiso 1 1 calc R U . . .
H21T H -0.039162 0.942340 0.572533 0.093 Uiso 1 1 calc R U . . .
N6 N 0.5959(12) 0.3708(12) 0.2057(7) 0.060(2) Uani 1 1 d . U . . .
N20 N 0.5958(12) 0.3803(12) 0.1223(7) 0.062(2) Uani 1 1 d . U . . .
C20 C 0.6170(15) 0.2822(14) 0.1939(8) 0.060(3) Uani 1 1 d . U . . .
H20O H 0.673870 0.246147 0.201206 0.072 Uiso 1 1 calc R U . . .
H20P H 0.574397 0.259969 0.212902 0.072 Uiso 1 1 calc R U . . .
C32 C 0.6142(15) 0.2919(14) 0.1408(8) 0.062(2) Uani 1 1 d . U . . .
H32A H 0.569591 0.274288 0.134395 0.075 Uiso 1 1 calc R U . . .
H32B H 0.669173 0.257269 0.122772 0.075 Uiso 1 1 calc R U . . .
C40 C 0.5879(14) 0.4187(16) 0.1633(9) 0.062(2) Uani 1 1 d . U . . .
H40 H 0.577516 0.475480 0.161890 0.074 Uiso 1 1 calc R U . . .
C73 C 0.5041(14) 0.4616(14) 0.2754(8) 0.066(3) Uani 1 1 d . U . . .
H73A H 0.485607 0.508305 0.250432 0.079 Uiso 1 1 calc R U . . .
H73B H 0.462879 0.433717 0.281614 0.079 Uiso 1 1 calc R U . . .
C86 C 0.5793(13) 0.5163(14) 0.3240(8) 0.071(3) Uani 1 1 d . U . . .
H86A H 0.571023 0.569163 0.304136 0.085 Uiso 1 1 calc R U . . .
H86B H 0.579625 0.525015 0.358712 0.085 Uiso 1 1 calc R U . . .
C102 C 0.6143(14) 0.4279(14) -0.0443(9) 0.077(3) Uani 1 1 d . U . . .
H102 H 0.625475 0.406150 -0.075622 0.093 Uiso 1 1 calc R U . . .
C112 C 0.5255(15) 0.4156(15) 0.0465(8) 0.066(3) Uani 1 1 d . U . . .
H11O H 0.469146 0.444049 0.065722 0.079 Uiso 1 1 calc R U . . .
H11P H 0.531775 0.358303 0.044118 0.079 Uiso 1 1 calc R U . . .
C123 C 0.5356(14) 0.4617(14) -0.0089(8) 0.075(3) Uani 1 1 d . U . . .
H123 H 0.491308 0.509856 -0.018284 0.090 Uiso 1 1 calc R U . . .
C146 C 0.5958(14) 0.3995(14) 0.2545(8) 0.058(3) Uani 1 1 d . U . . .
H146 H 0.608477 0.350287 0.278835 0.070 Uiso 1 1 calc R U . . .
C150 C 0.5067(14) 0.4927(14) 0.3235(8) 0.072(3) Uani 1 1 d . U . . .
H15K H 0.454173 0.540660 0.331194 0.086 Uiso 1 1 calc R U . . .
H15L H 0.506210 0.449545 0.350717 0.086 Uiso 1 1 calc R U . . .
C170 C 0.6591(15) 0.4597(15) 0.3055(9) 0.065(3) Uani 1 1 d . U . . .
H17I H 0.673432 0.410564 0.329213 0.078 Uiso 1 1 calc R U . . .
H17J H 0.702516 0.484255 0.303132 0.078 Uiso 1 1 calc R U . . .
C176 C 0.6618(15) 0.4330(14) 0.2523(8) 0.063(2) Uani 1 1 d . U . . .
H176 H 0.700462 0.438031 0.223341 0.076 Uiso 1 1 calc R U . . .
C188 C 0.6825(14) 0.3932(15) 0.0390(8) 0.066(2) Uani 1 1 d . U . . .
H18M H 0.723803 0.403175 0.054946 0.080 Uiso 1 1 calc R U . . .
H18N H 0.703115 0.334043 0.034466 0.080 Uiso 1 1 calc R U . . .
C236 C 0.5975(14) 0.4183(15) 0.0720(8) 0.065(2) Uani 1 1 d . U . . .
H236 H 0.582470 0.477600 0.076014 0.078 Uiso 1 1 calc R U . . .
C238 C 0.6759(15) 0.4410(15) -0.0109(8) 0.069(2) Uani 1 1 d . U . . .
H23Q H 0.733490 0.426563 -0.030539 0.083 Uiso 1 1 calc R U . . .
H23R H 0.655265 0.499886 -0.005421 0.083 Uiso 1 1 calc R U . . .
N7 N 1.2611(13) 0.4340(14) 0.3276(7) 0.072(3) Uani 1 1 d D U . . .
N25 N 1.2628(12) 0.4129(12) 0.2534(6) 0.080(3) Uani 1 1 d D U . . .
C29 C 1.2709(10) 0.4044(13) 0.1974(6) 0.084(3) Uani 1 1 d D U . . .
C30 C 1.3183(17) 0.4224(16) 0.4065(9) 0.081(3) Uani 1 1 d . U . . .
H30A H 1.372248 0.380589 0.392519 0.098 Uiso 1 1 calc R U . . .
H30B H 1.322172 0.476911 0.396746 0.098 Uiso 1 1 calc R U . . .
C59 C 1.2157(11) 0.3443(14) 0.1358(7) 0.081(2) Uani 1 1 d D U . . .
H59A H 1.167854 0.364394 0.116823 0.097 Uiso 1 1 calc R U . . .
H59B H 1.219115 0.290060 0.152631 0.097 Uiso 1 1 calc R U . . .
C77 C 1.2761(13) 0.3238(13) 0.4817(8) 0.080(3) Uani 1 1 d . U . . .
H77A H 1.258324 0.320274 0.518235 0.096 Uiso 1 1 calc R U . . .
H77B H 1.326167 0.274045 0.473146 0.096 Uiso 1 1 calc R U . . .
C117 C 1.3711(11) 0.3195(14) 0.1258(6) 0.088(3) Uani 1 1 d D U . . .
H11G H 1.411049 0.341753 0.103253 0.105 Uiso 1 1 calc R U . . .
H11H H 1.399990 0.259369 0.128585 0.105 Uiso 1 1 calc R U . . .
C118 C 1.3033(14) 0.4081(13) 0.4642(8) 0.084(2) Uani 1 1 d . U . . .
H11I H 1.257490 0.456743 0.478589 0.101 Uiso 1 1 calc R U . . .
H11J H 1.355485 0.400259 0.477100 0.101 Uiso 1 1 calc R U . . .
C126 C 1.2677(16) 0.3846(19) 0.2957(10) 0.079(3) Uani 1 1 d . U . . .
H126 H 1.276032 0.328693 0.304997 0.095 Uiso 1 1 calc R U . . .
C143 C 1.2443(18) 0.5206(17) 0.3061(10) 0.082(3) Uani 1 1 d . U . . .
H14C H 1.287303 0.541605 0.311034 0.099 Uiso 1 1 calc R U . . .
H14D H 1.186820 0.558346 0.318832 0.099 Uiso 1 1 calc R U . . .
C145 C 1.2221(17) 0.3430(16) 0.4031(9) 0.084(3) Uani 1 1 d . U . . .
H14E H 1.178342 0.344142 0.384414 0.101 Uiso 1 1 calc R U . . .
H14F H 1.273411 0.295201 0.392962 0.101 Uiso 1 1 calc R U . . .
C149 C 1.2543(16) 0.5003(16) 0.2463(9) 0.085(3) Uani 1 1 d . U . . .
H14G H 1.203636 0.534973 0.231241 0.102 Uiso 1 1 calc R U . . .
H14H H 1.305237 0.507505 0.225537 0.102 Uiso 1 1 calc R U . . .
C198 C 1.2427(18) 0.4168(18) 0.3852(7) 0.079(3) Uani 1 1 d D U . . .
H198 H 1.191459 0.464244 0.397304 0.095 Uiso 1 1 calc R U . . .
C225 C 1.1942(14) 0.3274(15) 0.4525(8) 0.086(3) Uani 1 1 d . U . . .
H22K H 1.185371 0.274712 0.458373 0.103 Uiso 1 1 calc R U . . .
H22L H 1.140661 0.371591 0.464533 0.103 Uiso 1 1 calc R U . . .
C233 C 1.3602(11) 0.3488(15) 0.1771(7) 0.080(3) Uani 1 1 d D U . . .
H23C H 1.377697 0.300232 0.200937 0.096 Uiso 1 1 calc R U . . .
H23D H 1.399026 0.378326 0.175540 0.096 Uiso 1 1 calc R U . . .
C235 C 1.2993(10) 0.3370(14) 0.1002(6) 0.091(3) Uani 1 1 d D U . . .
H23E H 1.312912 0.292940 0.077999 0.109 Uiso 1 1 calc R U . . .
H23F H 1.290936 0.388800 0.079072 0.109 Uiso 1 1 calc R U . . .
C237 C 1.2017(11) 0.4040(12) 0.1742(7) 0.082(2) Uani 1 1 d D U . . .
H23G H 1.176208 0.459667 0.158395 0.098 Uiso 1 1 calc R U . . .
H23H H 1.158050 0.395995 0.201688 0.098 Uiso 1 1 calc R U . . .
N8 N 0.8925(12) 0.4575(12) 0.1777(7) 0.060(2) Uani 1 1 d . U . . .
N18 N 0.9215(12) 0.3772(12) 0.2499(7) 0.061(2) Uani 1 1 d . U . . .
C10 C 0.8180(14) 0.6035(15) 0.0417(9) 0.070(3) Uani 1 1 d . U . . .
H10C H 0.792254 0.656485 0.057024 0.084 Uiso 1 1 calc R U . . .
H10D H 0.813061 0.614368 0.005939 0.084 Uiso 1 1 calc R U . . .
C35 C 1.0926(14) 0.2022(13) 0.3077(7) 0.078(3) Uani 1 1 d . U . . .
H35A H 1.154204 0.187939 0.305900 0.094 Uiso 1 1 calc R U . . .
H35B H 1.084271 0.158742 0.292991 0.094 Uiso 1 1 calc R U . . .
C44 C 0.8664(15) 0.5160(14) 0.2189(8) 0.064(3) Uani 1 1 d . U . . .
H44A H 0.893218 0.557483 0.209560 0.077 Uiso 1 1 calc R U . . .
H44B H 0.804158 0.544437 0.224974 0.077 Uiso 1 1 calc R U . . .
C52 C 0.9601(13) 0.3010(15) 0.2815(8) 0.062(2) Uani 1 1 d . U . . .
H52 H 0.954639 0.254458 0.267769 0.075 Uiso 1 1 calc R U . . .
C58 C 0.9113(14) 0.3091(14) 0.3339(8) 0.070(3) Uani 1 1 d . U . . .
H58A H 0.851574 0.318002 0.333015 0.084 Uiso 1 1 calc R U . . .
H58B H 0.912324 0.357591 0.347145 0.084 Uiso 1 1 calc R U . . .
C80 C 0.9308(16) 0.5374(15) 0.0995(9) 0.070(3) Uani 1 1 d . U . . .
H80A H 0.912808 0.586160 0.118559 0.084 Uiso 1 1 calc R U . . .
H80B H 0.992121 0.507519 0.099562 0.084 Uiso 1 1 calc R U . . .
C84 C 0.9482(14) 0.2324(14) 0.3694(9) 0.073(3) Uani 1 1 d . U . . .
H84A H 0.934644 0.186624 0.361451 0.088 Uiso 1 1 calc R U . . .
H84B H 0.922412 0.244498 0.404258 0.088 Uiso 1 1 calc R U . . .
C94 C 0.8958(15) 0.4647(14) 0.2632(9) 0.069(2) Uani 1 1 d . U . . .
H94A H 0.849963 0.476677 0.292287 0.082 Uiso 1 1 calc R U . . .
H94B H 0.944660 0.473952 0.271047 0.082 Uiso 1 1 calc R U . . .
C104 C 0.8790(15) 0.4785(15) 0.1264(9) 0.061(3) Uani 1 1 d . U . . .
H104 H 0.902608 0.426918 0.108948 0.074 Uiso 1 1 calc R U . . .
C106 C 1.0556(13) 0.2847(15) 0.2775(9) 0.076(3) Uani 1 1 d . U . . .
H10E H 1.083458 0.281383 0.242339 0.091 Uiso 1 1 calc R U . . .
H10F H 1.063710 0.328883 0.291581 0.091 Uiso 1 1 calc R U . . .
C114 C 0.9200(14) 0.3788(15) 0.1994(9) 0.061(2) Uani 1 1 d . U . . .
H114 H 0.935946 0.331407 0.181994 0.073 Uiso 1 1 calc R U . . .
C156 C 0.7708(15) 0.5505(14) 0.0654(8) 0.066(3) Uani 1 1 d . U . . .
H15A H 0.788833 0.502304 0.045850 0.079 Uiso 1 1 calc R U . . .
H15B H 0.709649 0.580887 0.064859 0.079 Uiso 1 1 calc R U . . .
C184 C 0.7853(14) 0.5206(15) 0.1209(9) 0.063(2) Uani 1 1 d . U . . .
H18C H 0.759517 0.568242 0.141369 0.076 Uiso 1 1 calc R U . . .
H18D H 0.755852 0.481987 0.134067 0.076 Uiso 1 1 calc R U . . .
C212 C 1.0492(13) 0.2069(15) 0.3630(8) 0.080(3) Uani 1 1 d . U . . .
H21I H 1.061777 0.247247 0.378222 0.096 Uiso 1 1 calc R U . . .
H21J H 1.073299 0.152945 0.381163 0.096 Uiso 1 1 calc R U . . .
C228 C 0.9152(15) 0.5640(15) 0.0472(8) 0.072(3) Uani 1 1 d . U . . .
H22G H 0.942735 0.516103 0.027063 0.087 Uiso 1 1 calc R U . . .
H22H H 0.942226 0.604356 0.033488 0.087 Uiso 1 1 calc R U . . .
N9 N 1.4727(11) -0.1632(11) 0.2860(7) 0.054(2) Uani 1 1 d . U . . .
N21 N 1.4436(12) -0.0856(11) 0.2173(7) 0.055(2) Uani 1 1 d . U . . .
C11 C 1.5380(14) -0.3051(14) 0.4271(8) 0.065(3) Uani 1 1 d . U . . .
H11E H 1.558756 -0.356657 0.410467 0.078 Uiso 1 1 calc R U . . .
H11F H 1.546423 -0.318949 0.462310 0.078 Uiso 1 1 calc R U . . .
C15 C 1.4336(15) -0.2359(14) 0.3652(8) 0.063(3) Uani 1 1 d . U . . .
H15C H 1.451324 -0.286206 0.347678 0.076 Uiso 1 1 calc R U . . .
H15D H 1.373209 -0.204137 0.363071 0.076 Uiso 1 1 calc R U . . .
C34 C 1.4463(14) -0.0903(14) 0.2650(8) 0.056(2) Uani 1 1 d . U . . .
H34 H 1.430022 -0.043147 0.282696 0.067 Uiso 1 1 calc R U . . .
C38 C 1.4848(14) -0.1873(14) 0.3418(8) 0.053(3) Uani 1 1 d . U . . .
H38 H 1.463926 -0.135901 0.359251 0.063 Uiso 1 1 calc R U . . .
C61 C 1.4616(15) -0.1686(13) 0.2025(8) 0.062(3) Uani 1 1 d . U . . .
H61A H 1.503327 -0.180442 0.171484 0.075 Uiso 1 1 calc R U . . .
H61B H 1.409299 -0.174988 0.197699 0.075 Uiso 1 1 calc R U . . .
C65 C 1.4998(15) -0.2266(14) 0.2495(8) 0.061(3) Uani 1 1 d . U . . .
H65A H 1.474176 -0.268622 0.260810 0.073 Uiso 1 1 calc R U . . .
H65B H 1.562215 -0.253261 0.242325 0.073 Uiso 1 1 calc R U . . .
C66 C 1.5817(14) -0.2320(14) 0.3446(8) 0.060(3) Uani 1 1 d . U . . .
H66A H 1.604165 -0.284200 0.328526 0.072 Uiso 1 1 calc R U . . .
H66B H 1.613641 -0.197255 0.327279 0.072 Uiso 1 1 calc R U . . .
C98 C 1.5902(14) -0.2479(13) 0.3999(8) 0.062(3) Uani 1 1 d . U . . .
H98A H 1.567806 -0.195371 0.415654 0.074 Uiso 1 1 calc R U . . .
H98B H 1.650666 -0.275350 0.403512 0.074 Uiso 1 1 calc R U . . .
C131 C 1.4462(14) -0.2605(14) 0.4245(8) 0.068(3) Uani 1 1 d . U . . .
H13C H 1.424673 -0.210388 0.442648 0.082 Uiso 1 1 calc R U . . .
H13D H 1.413743 -0.295557 0.440356 0.082 Uiso 1 1 calc R U . . .
N10 N 0.6497(8) 0.6689(9) 0.7076(4) 0.079(3) Uani 1 1 d G U . . .
C1 C 0.5927(6) 0.6451(9) 0.7474(5) 0.082(3) Uani 1 1 d G U . . .
H1A H 0.575435 0.603904 0.736458 0.098 Uiso 1 1 calc R U . . .
H1B H 0.541175 0.693193 0.756709 0.098 Uiso 1 1 calc R U . . .
C4 C 0.6367(8) 0.6109(9) 0.7897(4) 0.086(3) Uani 1 1 d G U . . .
H4A H 0.605898 0.643014 0.818805 0.103 Uiso 1 1 calc R U . . .
H4B H 0.640157 0.553724 0.798554 0.103 Uiso 1 1 calc R U . . .
N12 N 0.7210(7) 0.6137(8) 0.7760(4) 0.083(3) Uani 1 1 d DG U . . .
C6 C 0.7290(7) 0.6495(10) 0.7253(4) 0.086(3) Uani 1 1 d G U . . .
H6A H 0.775844 0.610435 0.703936 0.103 Uiso 1 1 calc R U . . .
H6B H 0.741585 0.699724 0.724187 0.103 Uiso 1 1 calc R U . . .
C7 C 0.8382(13) 0.6092(10) 0.8835(7) 0.094(2) Uani 1 1 d D U . . .
H7A H 0.887779 0.620110 0.863606 0.113 Uiso 1 1 calc R U . . .
H7B H 0.821000 0.638658 0.914083 0.113 Uiso 1 1 calc R U . . .
C55 C 0.8859(13) 0.4639(11) 0.8523(7) 0.095(3) Uani 1 1 d D U . . .
H55A H 0.893236 0.406631 0.864372 0.114 Uiso 1 1 calc R U . . .
H55B H 0.940437 0.464187 0.832676 0.114 Uiso 1 1 calc R U . . .
C57 C 0.6418(13) 0.6434(10) 0.6257(6) 0.089(3) Uani 1 1 d D U . . .
H57A H 0.699345 0.600794 0.622081 0.107 Uiso 1 1 calc R U . . .
H57B H 0.600887 0.616840 0.641187 0.107 Uiso 1 1 calc R U . . .
C111 C 0.7943(10) 0.5896(9) 0.8056(6) 0.084(3) Uani 1 1 d D U . . .
H111 H 0.843732 0.600296 0.784249 0.100 Uiso 1 1 calc R U . . .
C113 C 0.5510(13) 0.7827(11) 0.6581(6) 0.085(3) Uani 1 1 d D U . . .
H11A H 0.504376 0.765168 0.676257 0.102 Uiso 1 1 calc R U . . .
H11B H 0.551944 0.826800 0.675925 0.102 Uiso 1 1 calc R U . . .
C115 C 0.5363(12) 0.7518(11) 0.5722(7) 0.090(3) Uani 1 1 d D U . . .
H11C H 0.489563 0.731362 0.584581 0.108 Uiso 1 1 calc R U . . .
H11D H 0.532325 0.775409 0.537514 0.108 Uiso 1 1 calc R U . . .
C219 C 0.8633(14) 0.5154(10) 0.8979(7) 0.095(3) Uani 1 1 d D U . . .
H21A H 0.912527 0.496448 0.915615 0.114 Uiso 1 1 calc R U . . .
H21B H 0.815649 0.505786 0.921075 0.114 Uiso 1 1 calc R U . . .
C221 C 0.8162(14) 0.4973(10) 0.8177(7) 0.083(3) Uani 1 1 d D U . . .
H22A H 0.837292 0.468892 0.786588 0.100 Uiso 1 1 calc R U . . .
H22B H 0.764858 0.486526 0.834712 0.100 Uiso 1 1 calc R U . . .
C223 C 0.7624(12) 0.6419(11) 0.8522(7) 0.092(2) Uani 1 1 d D U . . .
H22C H 0.711121 0.634427 0.872230 0.111 Uiso 1 1 calc R U . . .
H22D H 0.748756 0.700642 0.841570 0.111 Uiso 1 1 calc R U . . .
C227 C 0.6367(12) 0.7086(11) 0.6590(7) 0.084(3) Uani 1 1 d D U . . .
H227 H 0.684019 0.728813 0.645181 0.101 Uiso 1 1 calc R U . . .
C229 C 0.6219(11) 0.6834(11) 0.5754(6) 0.090(3) Uani 1 1 d D U . . .
H22E H 0.626912 0.640219 0.554604 0.107 Uiso 1 1 calc DR U . . .
H22F H 0.666371 0.705711 0.559927 0.107 Uiso 1 1 calc R U . . .
C231 C 0.5328(14) 0.8165(11) 0.6060(6) 0.089(3) Uani 1 1 d D U . . .
H23A H 0.574363 0.841958 0.589762 0.107 Uiso 1 1 calc R U . . .
H23B H 0.475855 0.860046 0.608516 0.107 Uiso 1 1 calc R U . . .
N13 N 0.3274(13) 0.6594(13) 0.9774(8) 0.097(3) Uani 1 1 d . U . . .
N27 N 0.4083(14) 0.7261(13) 0.9791(8) 0.094(3) Uani 1 1 d . U . . .
C2 C 0.3598(17) 0.6892(16) 1.0010(10) 0.097(3) Uani 1 1 d . U . . .
H2 H 0.348439 0.684576 1.036296 0.117 Uiso 1 1 calc R U . . .
C67 C 0.2772(18) 0.5498(17) 0.9614(10) 0.099(3) Uani 1 1 d . U . . .
H67A H 0.328945 0.511745 0.974226 0.119 Uiso 1 1 calc R U . . .
H67B H 0.291130 0.558835 0.924860 0.119 Uiso 1 1 calc R U . . .
C79 C 0.2032(16) 0.5118(15) 0.9752(9) 0.105(4) Uani 1 1 d . U . . .
H79A H 0.159787 0.542177 0.953817 0.126 Uiso 1 1 calc R U . . .
H79B H 0.228181 0.454526 0.965992 0.126 Uiso 1 1 calc R U . . .
C85 C 0.4202(16) 0.7156(15) 0.9229(9) 0.103(3) Uani 1 1 d . U . . .
H85A H 0.407361 0.768535 0.902607 0.123 Uiso 1 1 calc R U . . .
H85B H 0.477687 0.677794 0.910203 0.123 Uiso 1 1 calc R U . . .
C109 C 0.3523(17) 0.6782(16) 0.9259(9) 0.107(3) Uani 1 1 d . U . . .
H10I H 0.303192 0.717667 0.911195 0.128 Uiso 1 1 calc R U . . .
H10J H 0.375733 0.628062 0.907726 0.128 Uiso 1 1 calc R U . . .
C127 C 0.2425(17) 0.6347(15) 0.9867(9) 0.101(3) Uani 1 1 d . U . . .
H127 H 0.199518 0.676234 0.967497 0.121 Uiso 1 1 calc R U . . .
C137 C 0.1413(19) 0.5816(16) 1.0472(10) 0.103(4) Uani 1 1 d . U . . .
H137 H 0.089088 0.600870 1.069090 0.123 Uiso 1 1 calc R U . . .
C139 C 0.6095(17) 0.7552(15) 1.0163(10) 0.107(3) Uani 1 1 d . U . . .
H13K H 0.586771 0.763857 1.051901 0.129 Uiso 1 1 calc R U . . .
H13L H 0.671013 0.722978 1.012642 0.129 Uiso 1 1 calc R U . . .
C158 C 0.4489(17) 0.8479(16) 0.9825(10) 0.104(3) Uani 1 1 d . U . . .
H15O H 0.392591 0.881661 0.999431 0.124 Uiso 1 1 calc R U . . .
H15P H 0.448383 0.858127 0.946175 0.124 Uiso 1 1 calc R U . . .
C159 C 0.5220(18) 0.8782(17) 0.9962(9) 0.108(4) Uani 1 1 d . U . . .
H159 H 0.506576 0.924366 1.014690 0.129 Uiso 1 1 calc R U . . .
C160 C 0.2051(17) 0.6312(15) 1.0377(9) 0.104(3) Uani 1 1 d . U . . .
H16M H 0.173597 0.687449 1.048007 0.125 Uiso 1 1 calc R U . . .
H16N H 0.250327 0.604063 1.058328 0.125 Uiso 1 1 calc R U . . .
C171 C 0.1625(17) 0.5117(17) 1.0236(10) 0.110(4) Uani 1 1 d . U . . .
H171 H 0.149733 0.465837 1.039794 0.132 Uiso 1 1 calc R U . . .
C173 C 0.5900(18) 0.8414(16) 0.9827(10) 0.104(3) Uani 1 1 d . U . . .
H173 H 0.627810 0.857244 0.957050 0.125 Uiso 1 1 calc R U . . .
C179 C 0.5588(16) 0.7094(15) 0.9927(10) 0.107(3) Uani 1 1 d . U . . .
H17K H 0.582947 0.702021 0.957092 0.128 Uiso 1 1 calc R U . . .
H17L H 0.568446 0.654434 1.010123 0.128 Uiso 1 1 calc R U . . .
C196 C 0.4629(18) 0.7579(16) 0.9973(12) 0.098(3) Uani 1 1 d . U . . .
H196 H 0.443306 0.756796 1.034090 0.118 Uiso 1 1 calc R U . . .
N14 N -0.3740(13) 1.3253(12) 0.7533(7) 0.067(3) Uani 1 1 d . U . . .
N22 N -0.4528(13) 1.2982(12) 0.8247(7) 0.065(3) Uani 1 1 d . U . . .
C31 C -0.2998(15) 1.3161(15) 0.6622(8) 0.075(3) Uani 1 1 d . U . . .
H31A H -0.300210 1.260589 0.661723 0.090 Uiso 1 1 calc R U . . .
H31B H -0.351929 1.356114 0.650700 0.090 Uiso 1 1 calc R U . . .
C56 C -0.3793(17) 1.2937(14) 0.8010(9) 0.067(3) Uani 1 1 d . U . . .
H56 H -0.330412 1.268992 0.816553 0.080 Uiso 1 1 calc R U . . .
C64 C -0.2986(17) 1.3324(16) 0.7193(9) 0.069(3) Uani 1 1 d . U . . .
H64 H -0.247041 1.289494 0.730765 0.083 Uiso 1 1 calc R U . . .
C71 C -0.2124(16) 1.4203(16) 0.6875(9) 0.079(3) Uani 1 1 d . U . . .
H71A H -0.160686 1.379496 0.699090 0.094 Uiso 1 1 calc R U . . .
H71B H -0.212205 1.475631 0.688915 0.094 Uiso 1 1 calc R U . . .
C129 C -0.4651(15) 1.3637(15) 0.7398(9) 0.072(3) Uani 1 1 d . U . . .
H12E H -0.471252 1.335016 0.713439 0.086 Uiso 1 1 calc R U . . .
H12F H -0.480047 1.422571 0.728972 0.086 Uiso 1 1 calc R U . . .
C136 C -0.2155(18) 1.4055(16) 0.6306(10) 0.087(3) Uani 1 1 d . U . . .
H13M H -0.264228 1.450225 0.618385 0.104 Uiso 1 1 calc R U . . .
H13N H -0.163235 1.407480 0.608639 0.104 Uiso 1 1 calc R U . . .
C138 C -0.2940(16) 1.4108(14) 0.7214(9) 0.070(3) Uani 1 1 d . U . . .
H13O H -0.293781 1.418489 0.756289 0.085 Uiso 1 1 calc R U . . .
H13P H -0.344996 1.454009 0.710535 0.085 Uiso 1 1 calc R U . . .
C208 C -0.2233(15) 1.3240(15) 0.6275(9) 0.085(3) Uani 1 1 d . U . . .
H20Q H -0.227929 1.319038 0.592892 0.102 Uiso 1 1 calc R U . . .
H20R H -0.171654 1.279014 0.636166 0.102 Uiso 1 1 calc R U . . .
C226 C -0.5232(15) 1.3497(15) 0.7934(8) 0.069(3) Uani 1 1 d . U . . .
H22O H -0.559425 1.402210 0.807823 0.083 Uiso 1 1 calc R U . . .
H22P H -0.559032 1.319294 0.789858 0.083 Uiso 1 1 calc R U . . .
N15 N 0.2522(12) 1.0777(11) 0.7546(5) 0.124(3) Uani 1 1 d G U . . .
C5 C 0.3154(9) 1.0422(11) 0.7127(7) 0.126(3) Uani 1 1 d G U . . .
H5A H 0.366590 1.055089 0.711655 0.152 Uiso 1 1 calc R U . . .
H5B H 0.331896 0.981972 0.715961 0.152 Uiso 1 1 calc R U . . .
C161 C 0.2793(11) 1.0761(11) 0.6677(5) 0.117(3) Uani 1 1 d G U . . .
H16C H 0.313402 1.105037 0.645447 0.141 Uiso 1 1 calc R U . . .
H16D H 0.278709 1.031920 0.649752 0.141 Uiso 1 1 calc R U . . .
N31 N 0.1936(10) 1.1327(10) 0.6817(6) 0.121(3) Uani 1 1 d DG U . . .
C81 C 0.1769(10) 1.1337(11) 0.7355(6) 0.125(3) Uani 1 1 d G U . . .
H81A H 0.162975 1.189564 0.745049 0.150 Uiso 1 1 calc R U . . .
H81B H 0.128282 1.116447 0.749354 0.150 Uiso 1 1 calc R U . . .
C23 C 0.0968(16) 1.1632(11) 0.5795(7) 0.107(3) Uani 1 1 d D U . . .
H23I H 0.156429 1.150023 0.563240 0.129 Uiso 1 1 calc R U . . .
H23J H 0.074970 1.124706 0.569538 0.129 Uiso 1 1 calc R U . . .
C91 C 0.1292(14) 1.2125(11) 0.6537(8) 0.115(3) Uani 1 1 d D U . . .
C93 C 0.0807(15) 1.3063(9) 0.5807(7) 0.111(3) Uani 1 1 d D U . . .
H93A H 0.051722 1.363146 0.567618 0.133 Uiso 1 1 calc R U . . .
H93B H 0.141323 1.289514 0.565958 0.133 Uiso 1 1 calc R U . . .
C181 C 0.0724(16) 1.3040(11) 0.6376(7) 0.108(3) Uani 1 1 d D U . . .
H18E H 0.012628 1.316877 0.653549 0.130 Uiso 1 1 calc R U . . .
H18F H 0.093472 1.343593 0.646827 0.130 Uiso 1 1 calc R U . . .
C183 C 0.0908(16) 1.1560(13) 0.6375(7) 0.112(3) Uani 1 1 d D U . . .
H18G H 0.030746 1.171285 0.653244 0.135 Uiso 1 1 calc R U . . .
H18H H 0.121481 1.098668 0.648993 0.135 Uiso 1 1 calc R U . . .
C185 C 0.0435(16) 1.2511(12) 0.5642(9) 0.104(3) Uani 1 1 d D U . . .
H18I H 0.045312 1.258743 0.527726 0.124 Uiso 1 1 calc R U . . .
H18J H -0.016101 1.264259 0.580456 0.124 Uiso 1 1 calc R U . . .
N19 N 0.5459(13) 1.1225(12) 0.4598(7) 0.066(2) Uani 1 1 d . U . . .
N29 N 0.4403(13) 1.0745(13) 0.4685(8) 0.069(2) Uani 1 1 d . U . . .
C90 C 0.7437(16) 1.1798(15) 0.4231(10) 0.073(3) Uani 1 1 d . U . . .
H90A H 0.802285 1.153178 0.430418 0.088 Uiso 1 1 calc R U . . .
H90B H 0.746738 1.179903 0.386805 0.088 Uiso 1 1 calc R U . . .
C96 C 0.5577(16) 1.2605(15) 0.4508(10) 0.075(3) Uani 1 1 d . U . . .
H96A H 0.546198 1.261147 0.487517 0.090 Uiso 1 1 calc R U . . .
H96B H 0.503268 1.288145 0.438196 0.090 Uiso 1 1 calc R U . . .
C100 C 0.5974(15) 1.1718(15) 0.4364(10) 0.067(3) Uani 1 1 d . U . . .
H100 H 0.601674 1.173064 0.399534 0.080 Uiso 1 1 calc R U . . .
C172 C 0.5443(15) 1.0833(15) 0.5120(9) 0.073(3) Uani 1 1 d . U . . .
H17A H 0.531652 1.123879 0.536479 0.088 Uiso 1 1 calc R U . . .
H17B H 0.598962 1.038609 0.516035 0.088 Uiso 1 1 calc R U . . .
C178 C 0.6925(14) 1.1263(14) 0.4498(9) 0.067(3) Uani 1 1 d . U . . .
H17C H 0.691135 1.121819 0.486245 0.081 Uiso 1 1 calc R U . . .
H17D H 0.718251 1.070703 0.437904 0.081 Uiso 1 1 calc R U . . .
C194 C 0.7111(15) 1.2669(15) 0.4361(10) 0.074(4) Uani 1 1 d . U . . .
H19A H 0.714379 1.268404 0.471418 0.089 Uiso 1 1 calc R U . . .
H19B H 0.746755 1.295635 0.415306 0.089 Uiso 1 1 calc R U . . .
C202 C 0.4878(16) 1.1104(15) 0.4387(10) 0.072(3) Uani 1 1 d . U . . .
H202 H 0.481677 1.126743 0.404855 0.086 Uiso 1 1 calc R U . . .
C206 C 0.4721(15) 1.0497(16) 0.5182(9) 0.080(3) Uani 1 1 d . U . . .
H20G H 0.493649 0.989546 0.524859 0.095 Uiso 1 1 calc R U . . .
H20H H 0.426511 1.074483 0.545705 0.095 Uiso 1 1 calc R U . . .
C224 C 0.6212(14) 1.3093(15) 0.4276(9) 0.080(3) Uani 1 1 d . U . . .
H22I H 0.620963 1.319754 0.391237 0.095 Uiso 1 1 calc R U . . .
H22J H 0.598293 1.363044 0.441882 0.095 Uiso 1 1 calc R U . . .
N23 N 1.2422(12) 0.4565(12) 0.7236(7) 0.079(3) Uani 1 1 d . U . . .
N24 N 1.3114(12) 0.4708(12) 0.6502(8) 0.083(3) Uani 1 1 d . U . . .
C17 C 1.5291(16) 0.4458(17) 0.5583(9) 0.097(4) Uani 1 1 d . U . . .
H17E H 1.578161 0.396901 0.547097 0.117 Uiso 1 1 calc R U . . .
H17F H 1.549031 0.480184 0.574116 0.117 Uiso 1 1 calc R U . . .
C19 C 1.0900(17) 0.5344(15) 0.8419(9) 0.096(3) Uani 1 1 d . U . . .
H19M H 1.027618 0.561184 0.848145 0.115 Uiso 1 1 calc R U . . .
H19N H 1.114365 0.570599 0.852180 0.115 Uiso 1 1 calc R U . . .
C39 C 1.3339(15) 0.5466(16) 0.5678(9) 0.094(3) Uani 1 1 d . U . . .
H39A H 1.291842 0.598724 0.580243 0.113 Uiso 1 1 calc R U . . .
H39B H 1.302885 0.518281 0.555654 0.113 Uiso 1 1 calc R U . . .
C74 C 1.3962(15) 0.5659(15) 0.5237(9) 0.096(3) Uani 1 1 d . U . . .
H74A H 1.368700 0.581198 0.493678 0.115 Uiso 1 1 calc R U . . .
H74B H 1.406317 0.614159 0.530825 0.115 Uiso 1 1 calc R U . . .
C83 C 1.4579(15) 0.4194(15) 0.5970(10) 0.093(3) Uani 1 1 d . U . . .
H83A H 1.444118 0.379714 0.581886 0.112 Uiso 1 1 calc R U . . .
H83B H 1.481283 0.391979 0.627656 0.112 Uiso 1 1 calc R U . . .
C88 C 1.2260(18) 0.3755(16) 0.7995(9) 0.096(3) Uani 1 1 d . U . . .
H88A H 1.283833 0.337033 0.788124 0.115 Uiso 1 1 calc R U . . .
H88B H 1.183794 0.353705 0.794200 0.115 Uiso 1 1 calc R U . . .
C119 C 1.1179(15) 0.4468(15) 0.8757(9) 0.101(3) Uani 1 1 d . U . . .
H11K H 1.107428 0.457031 0.911342 0.121 Uiso 1 1 calc R U . . .
H11L H 1.083448 0.415396 0.871549 0.121 Uiso 1 1 calc R U . . .
C133 C 1.2131(15) 0.4081(15) 0.6922(8) 0.087(3) Uani 1 1 d . U . . .
H13G H 1.150728 0.425103 0.697667 0.104 Uiso 1 1 calc R U . . .
H13H H 1.238606 0.348340 0.700106 0.104 Uiso 1 1 calc R U . . .
C148 C 1.2938(15) 0.4863(15) 0.6953(10) 0.087(3) Uani 1 1 d . U . . .
H148 H 1.317417 0.518503 0.707621 0.104 Uiso 1 1 calc R U . . .
C165 C 1.2129(14) 0.3967(15) 0.8596(9) 0.097(3) Uani 1 1 d . U . . .
H16E H 1.230730 0.345367 0.881208 0.117 Uiso 1 1 calc R U . . .
H16F H 1.247659 0.428606 0.862417 0.117 Uiso 1 1 calc R U . . .
C166 C 1.2491(15) 0.4343(15) 0.6360(8) 0.087(3) Uani 1 1 d . U . . .
H16G H 1.279362 0.386811 0.615620 0.105 Uiso 1 1 calc R U . . .
H16H H 1.204146 0.475985 0.618866 0.105 Uiso 1 1 calc R U . . .
C204 C 1.3756(16) 0.4940(16) 0.6108(9) 0.091(3) Uani 1 1 d . U . . .
H204 H 1.393191 0.530512 0.627023 0.109 Uiso 1 1 calc R U . . .
C210 C 1.1208(16) 0.5236(16) 0.7839(10) 0.092(3) Uani 1 1 d . U . . .
C214 C 1.4820(15) 0.4971(16) 0.5118(9) 0.099(3) Uani 1 1 d . U . . .
H21M H 1.520680 0.521023 0.489502 0.119 Uiso 1 1 calc R U . . .
H21N H 1.474207 0.457871 0.492878 0.119 Uiso 1 1 calc R U . . .
C232 C 1.2105(16) 0.4613(16) 0.7750(9) 0.083(3) Uani 1 1 d . U . . .
H232 H 1.246328 0.482940 0.788913 0.100 Uiso 1 1 calc R U . . .
N26 N 0.9529(9) 0.5656(10) 0.4909(6) 0.079(3) Uani 1 1 d G U . . .
C14 C 0.9720(9) 0.5536(8) 0.5410(5) 0.085(3) Uani 1 1 d G U . . .
H14A H 0.994624 0.494514 0.551431 0.102 Uiso 1 1 calc DR U . . .
H14B H 0.920025 0.580157 0.564455 0.102 Uiso 1 1 calc R U . . .
C16 C 1.0344(10) 0.5896(10) 0.5411(5) 0.089(3) Uani 1 1 d G U . . .
H16A H 1.011642 0.633000 0.564639 0.107 Uiso 1 1 calc R U . . .
H16B H 1.086241 0.547357 0.551614 0.107 Uiso 1 1 calc R U . . .
N28 N 1.0538(9) 0.6237(9) 0.4911(6) 0.088(3) Uani 1 1 d G U . . .
C18 C 1.0035(11) 0.6089(11) 0.4600(4) 0.086(3) Uani 1 1 d G U . . .
H18A H 0.966244 0.661407 0.445495 0.103 Uiso 1 1 calc R U . . .
H18B H 1.040843 0.575765 0.432471 0.103 Uiso 1 1 calc R U . . .
C13 C 0.8694(10) 0.4168(12) 0.4515(8) 0.085(3) Uani 1 1 d D U . . .
H13A H 0.882531 0.357879 0.461557 0.102 Uiso 1 1 calc R U . . .
H13B H 0.883273 0.422853 0.414752 0.102 Uiso 1 1 calc R U . . .
C27 C 1.1278(11) 0.8062(11) 0.4765(8) 0.095(3) Uani 1 1 d D U . . .
H27A H 1.097012 0.841148 0.449799 0.114 Uiso 1 1 calc R U . . .
H27B H 1.127100 0.842001 0.501093 0.114 Uiso 1 1 calc R U . . .
C53 C 1.2274(14) 0.6942(13) 0.4164(8) 0.090(3) Uani 1 1 d D U . . .
H53A H 1.206293 0.724484 0.385652 0.108 Uiso 1 1 calc R U . . .
H53B H 1.287442 0.658901 0.407264 0.108 Uiso 1 1 calc R U . . .
C103 C 0.8994(12) 0.5406(12) 0.4693(10) 0.084(3) Uani 1 1 d D U . . .
H103 H 0.900994 0.560721 0.433317 0.101 Uiso 1 1 calc R U . . .
C105 C 0.7514(11) 0.5566(11) 0.4704(6) 0.093(3) Uani 1 1 d D U . . .
H10A H 0.691696 0.581109 0.486357 0.112 Uiso 1 1 calc DR U . . .
H10B H 0.755706 0.581753 0.435901 0.112 Uiso 1 1 calc R U . . .
C107 C 1.0832(11) 0.6908(12) 0.4628(8) 0.089(3) Uani 1 1 d D U . . .
H107 H 1.047875 0.722662 0.436812 0.106 Uiso 1 1 calc R U . . .
C205 C 0.8077(11) 0.5819(12) 0.4990(8) 0.093(3) Uani 1 1 d D U . . .
H20A H 0.790911 0.642072 0.497361 0.111 Uiso 1 1 calc R U . . .
H20B H 0.803863 0.560248 0.534330 0.111 Uiso 1 1 calc R U . . .
C207 C 0.9261(12) 0.4473(12) 0.4747(9) 0.086(3) Uani 1 1 d D U . . .
H20C H 0.923348 0.428424 0.510482 0.104 Uiso 1 1 calc R U . . .
H20D H 0.985580 0.422547 0.458390 0.104 Uiso 1 1 calc R U . . .
C209 C 0.7717(11) 0.4648(11) 0.4678(9) 0.094(3) Uani 1 1 d D U . . .
H20E H 0.740001 0.457787 0.443668 0.113 Uiso 1 1 calc R U . . .
H20F H 0.752804 0.441313 0.500803 0.113 Uiso 1 1 calc R U . . .
C211 C 1.2204(11) 0.7571(13) 0.4541(8) 0.097(3) Uani 1 1 d D U . . .
H21C H 1.252011 0.726859 0.481445 0.116 Uiso 1 1 calc R U . . .
H21D H 1.247340 0.795843 0.436477 0.116 Uiso 1 1 calc R U . . .
C213 C 1.1750(11) 0.6406(11) 0.4403(8) 0.091(2) Uani 1 1 d D U . . .
H21E H 1.173689 0.607513 0.414707 0.109 Uiso 1 1 calc R U . . .
H21F H 1.203524 0.602510 0.466811 0.109 Uiso 1 1 calc R U . . .
C215 C 1.0833(15) 0.7460(14) 0.5022(8) 0.089(3) Uani 1 1 d D U . . .
H21G H 1.024371 0.777100 0.517067 0.106 Uiso 1 1 calc R U . . .
H21H H 1.113576 0.711444 0.529143 0.106 Uiso 1 1 calc R U . . .
C3 C 0.2423(16) 1.1639(13) 0.8462(9) 0.124(3) Uani 1 1 d D U . . .
H3A H 0.246714 1.216264 0.830450 0.149 Uiso 1 1 calc R U . . .
H3B H 0.186466 1.175316 0.867763 0.149 Uiso 1 1 calc R U . . .
C1G C 0.3164(16) 1.1160(13) 0.8769(9) 0.126(4) Uani 1 1 d D U . . .
H1GA H 0.371344 1.104580 0.854393 0.152 Uiso 1 1 calc R U . . .
H1GB H 0.314703 1.150320 0.902666 0.152 Uiso 1 1 calc R U . . .
C1H C 0.3096(19) 1.0341(14) 0.9022(9) 0.124(3) Uani 1 1 d D U . . .
H1HA H 0.258169 1.046386 0.927848 0.149 Uiso 1 1 calc R U . . .
H1HB H 0.359069 1.004541 0.919370 0.149 Uiso 1 1 calc R U . . .
C1I C 0.3055(16) 0.9767(12) 0.8657(9) 0.121(3) Uani 1 1 d D U . . .
H1IA H 0.289144 0.931988 0.885017 0.146 Uiso 1 1 calc R U . . .
H1IB H 0.362181 0.951944 0.845810 0.146 Uiso 1 1 calc R U . . .
C1J C 0.2396(16) 1.0253(14) 0.8298(9) 0.125(3) Uani 1 1 d D U . . .
H1JA H 0.244809 0.990126 0.803616 0.150 Uiso 1 1 calc R U . . .
H1JB H 0.181523 1.040264 0.848839 0.150 Uiso 1 1 calc R U . . .
C1K C 0.2549(18) 1.1038(14) 0.8053(8) 0.126(3) Uani 1 1 d D U . . .
Mn5 Mn 0.47728(18) 1.12883(19) 0.28082(11) 0.0459(9) Uani 1 1 d . . . . .
Mn7 Mn 0.4815(3) 1.1629(3) 0.64810(18) 0.0902(15) Uani 1 1 d . . . . .
C1A C -0.4720(14) 1.2641(12) 0.8771(7) 0.067(3) Uani 1 1 d D U . . .
C1B C -0.5060(14) 1.1941(12) 0.8758(7) 0.071(3) Uani 1 1 d D U . . .
C1C C -0.5236(14) 1.1582(11) 0.9307(7) 0.071(3) Uani 1 1 d D U . . .
C1D C -0.5910(13) 1.2250(11) 0.9621(7) 0.073(3) Uani 1 1 d D U . . .
H1DA H -0.603153 1.201449 0.996393 0.088 Uiso 1 1 calc R U . . .
H1DB H -0.644016 1.246423 0.947738 0.088 Uiso 1 1 calc R U . . .
C1E C -0.5595(16) 1.2965(13) 0.9636(7) 0.076(3) Uani 1 1 d D U . . .
H1EA H -0.604028 1.339720 0.983346 0.091 Uiso 1 1 calc R U . . .
H1EB H -0.508452 1.275719 0.979811 0.091 Uiso 1 1 calc R U . . .
C1F C -0.5381(14) 1.3333(11) 0.9094(7) 0.070(3) Uani 1 1 d D U . . .
H1FA H -0.590333 1.359044 0.894259 0.084 Uiso 1 1 calc R U . . .
H1FB H -0.514798 1.375904 0.910464 0.084 Uiso 1 1 calc R U . . .
C1M C 0.2834(10) 1.1089(12) 0.4811(8) 0.094(3) Uani 1 1 d D U . . .
H1MA H 0.275616 1.167581 0.477891 0.113 Uiso 1 1 calc R U . . .
H1MB H 0.281916 1.090115 0.516833 0.113 Uiso 1 1 calc R U . . .
C1R C 0.3723(12) 1.0605(12) 0.4524(9) 0.081(3) Uani 1 1 d D U . . .
H1R H 0.370925 1.088651 0.418133 0.098 Uiso 1 1 calc R U . . .
C1S C 0.3821(11) 0.9739(11) 0.4440(8) 0.086(3) Uani 1 1 d D U . . .
H1SA H 0.387180 0.939697 0.475837 0.104 Uiso 1 1 calc R U . . .
H1SB H 0.434573 0.949596 0.420256 0.104 Uiso 1 1 calc R U . . .
C1T C 0.3029(10) 0.9742(12) 0.4224(7) 0.086(3) Uani 1 1 d D U . . .
H1TA H 0.295263 1.010559 0.391452 0.103 Uiso 1 1 calc R U . . .
H1TB H 0.311849 0.918371 0.414892 0.103 Uiso 1 1 calc R U . . .
C1U C 0.2229(12) 1.0060(11) 0.4633(8) 0.093(3) Uani 1 1 d D U . . .
H1UA H 0.234330 0.977878 0.496334 0.112 Uiso 1 1 calc R U . . .
H1UB H 0.173929 0.997637 0.454943 0.112 Uiso 1 1 calc R U . . .
C1V C 0.2063(11) 1.0997(11) 0.4625(9) 0.095(3) Uani 1 1 d D U . . .
H1VA H 0.152766 1.127093 0.484556 0.114 Uiso 1 1 calc R U . . .
H1VB H 0.201515 1.125709 0.428272 0.114 Uiso 1 1 calc R U . . .
C1L C 1.0710(9) -0.0152(12) 0.3507(7) 0.080(3) Uani 1 1 d D U . . .
H1LA H 1.062095 -0.045087 0.383416 0.096 Uiso 1 1 calc R U . . .
H1LB H 1.072621 0.037179 0.357950 0.096 Uiso 1 1 calc R U . . .
C1N C 1.1598(10) -0.0635(13) 0.3261(6) 0.071(2) Uani 1 1 d D U . . .
H1NA H 1.184556 -0.112142 0.348618 0.086 Uiso 1 1 calc R U . . .
H1NB H 1.194661 -0.029328 0.322307 0.086 Uiso 1 1 calc R U . . .
C1O C 1.1662(10) -0.0927(12) 0.2743(6) 0.071(2) Uani 1 1 d D U . . .
H1OA H 1.207745 -0.074695 0.250234 0.085 Uiso 1 1 calc R U . . .
H1OB H 1.188323 -0.153246 0.276763 0.085 Uiso 1 1 calc R U . . .
C1P C 1.0872(9) -0.0633(12) 0.2547(6) 0.068(2) Uani 1 1 d D U . . .
H1P H 1.080750 -0.010791 0.233892 0.081 Uiso 1 1 calc R U . . .
C1Q C 1.0034(10) -0.0556(13) 0.2904(7) 0.066(2) Uani 1 1 d D U . . .
H1QA H 1.006208 -0.109452 0.307489 0.079 Uiso 1 1 calc R U . . .
H1QB H 0.955209 -0.034687 0.271665 0.079 Uiso 1 1 calc R U . . .
C1W C 0.9923(10) 0.0065(11) 0.3294(7) 0.074(2) Uani 1 1 d D U . . .
H1WA H 0.977609 0.062476 0.312873 0.089 Uiso 1 1 calc R U . . .
H1WB H 0.945208 0.006055 0.356546 0.089 Uiso 1 1 calc R U . . .
C1X C 1.4200(11) 0.0645(13) 0.0978(8) 0.069(3) Uani 1 1 d D U . . .
H1XA H 1.417315 0.112741 0.113212 0.083 Uiso 1 1 calc R U . . .
H1XB H 1.456677 0.061385 0.064927 0.083 Uiso 1 1 calc R U . . .
C1Y C 1.4580(12) -0.0144(12) 0.1315(6) 0.061(3) Uani 1 1 d D U . . .
H1YA H 1.517126 -0.022723 0.133573 0.074 Uiso 1 1 calc R U . . .
H1YB H 1.458436 -0.062209 0.116690 0.074 Uiso 1 1 calc R U . . .
C1Z C 1.4048(11) -0.0078(13) 0.1848(6) 0.057(2) Uani 1 1 d D U . . .
H1Z H 1.407316 0.039241 0.199638 0.068 Uiso 1 1 calc R U . . .
C21 C 1.3111(11) 0.0097(13) 0.1818(7) 0.068(2) Uani 1 1 d D U . . .
H21K H 1.276383 0.023266 0.214869 0.082 Uiso 1 1 calc R U . . .
H21L H 1.306153 -0.040257 0.172969 0.082 Uiso 1 1 calc R U . . .
C2A C 1.2753(11) 0.0821(12) 0.1422(6) 0.076(2) Uani 1 1 d D U . . .
H2AA H 1.218427 0.085395 0.138452 0.092 Uiso 1 1 calc R U . . .
H2AB H 1.268780 0.133986 0.154875 0.092 Uiso 1 1 calc R U . . .
C2B C 1.3309(10) 0.0737(14) 0.0913(6) 0.077(3) Uani 1 1 d D U . . .
H2BA H 1.307199 0.122706 0.068817 0.092 Uiso 1 1 calc R U . . .
H2BB H 1.333279 0.025195 0.076418 0.092 Uiso 1 1 calc R U . . .

loop_
_atom_site_aniso_label
_atom_site_aniso_U_11
_atom_site_aniso_U_22
_atom_site_aniso_U_33
_atom_site_aniso_U_23
_atom_site_aniso_U_13
_atom_site_aniso_U_12
Mn1 0.049(2) 0.043(2) 0.053(2) -0.0009(17) -0.0136(16) -0.0158(17)
Cl1 0.055(4) 0.042(3) 0.070(4) 0.004(3) -0.019(3) -0.012(3)
Cl6 0.085(5) 0.077(5) 0.058(4) -0.015(3) -0.006(3) -0.039(4)
Cl20 0.043(4) 0.090(5) 0.118(6) -0.025(5) -0.017(4) -0.012(4)
Cl22 0.102(5) 0.053(4) 0.055(4) -0.009(3) -0.012(3) -0.034(4)
Mn2 0.115(4) 0.057(3) 0.104(4) -0.021(3) -0.057(3) -0.010(3)
Cl15 0.242(14) 0.236(14) 0.171(11) -0.132(10) 0.009(10) -0.116(12)
Cl17 0.115(6) 0.056(4) 0.105(6) -0.003(4) -0.050(5) -0.023(4)
Cl21 0.127(7) 0.072(5) 0.154(8) -0.007(5) -0.082(6) -0.023(5)
Cl29 0.150(9) 0.085(7) 0.272(14) -0.035(8) -0.141(10) 0.017(6)
Mn3 0.085(3) 0.066(3) 0.054(2) -0.010(2) -0.003(2) -0.044(2)
Cl3 0.093(6) 0.089(6) 0.120(6) -0.023(5) 0.027(5) -0.045(5)
Cl14 0.066(4) 0.082(5) 0.052(4) -0.014(3) -0.009(3) -0.030(4)
Cl19 0.203(10) 0.078(5) 0.103(6) 0.003(5) -0.045(6) -0.090(6)
Cl25 0.222(11) 0.098(7) 0.111(7) 0.050(5) -0.092(7) -0.085(7)
Mn4 0.049(2) 0.044(2) 0.049(2) -0.0024(16) -0.0098(16) -0.0124(17)
Cl10 0.052(4) 0.050(4) 0.070(4) 0.008(3) -0.021(3) -0.013(3)
Cl12 0.089(5) 0.063(4) 0.055(4) -0.009(3) -0.003(3) -0.039(4)
Cl18 0.072(4) 0.067(4) 0.053(4) -0.003(3) -0.004(3) -0.023(3)
Cl26 0.045(4) 0.059(4) 0.117(6) -0.015(4) -0.009(4) -0.011(3)
Cl4 0.079(4) 0.053(4) 0.053(3) -0.006(3) -0.005(3) -0.028(3)
Cl11 0.045(4) 0.089(5) 0.125(6) -0.011(5) -0.008(4) -0.020(4)
Cl30 0.052(4) 0.050(4) 0.062(4) 0.002(3) -0.007(3) -0.016(3)
Cl32 0.076(4) 0.074(4) 0.045(3) -0.013(3) 0.001(3) -0.034(4)
Mn6 0.094(3) 0.066(3) 0.060(2) -0.004(2) -0.013(2) -0.047(2)
Cl5 0.110(7) 0.102(6) 0.118(7) -0.020(5) 0.036(5) -0.053(5)
Cl13 0.213(10) 0.114(7) 0.095(6) 0.028(5) -0.091(7) -0.077(7)
Cl24 0.068(4) 0.076(5) 0.065(4) -0.015(3) -0.009(3) -0.032(4)
Cl27 0.183(9) 0.089(6) 0.107(6) -0.003(5) -0.049(6) -0.083(6)
Cl7 0.145(9) 0.086(7) 0.268(14) -0.040(8) -0.141(9) 0.028(6)
Cl9 0.122(6) 0.058(4) 0.121(6) 0.012(4) -0.075(5) -0.030(4)
Cl23 0.144(7) 0.069(5) 0.135(7) 0.018(5) -0.081(6) -0.048(5)
Cl31 0.36(2) 0.231(15) 0.129(9) -0.095(10) 0.000(11) -0.152(15)
Mn8 0.042(2) 0.044(2) 0.054(2) -0.0083(17) -0.0050(16) -0.0053(16)
Cl2 0.123(6) 0.064(4) 0.062(4) -0.006(3) -0.019(4) -0.043(4)
Cl8 0.067(4) 0.061(4) 0.052(4) -0.007(3) 0.000(3) -0.010(3)
Cl16 0.048(4) 0.056(4) 0.073(4) 0.006(3) -0.015(3) -0.007(3)
Cl28 0.041(4) 0.049(4) 0.119(6) -0.013(4) 0.000(3) -0.004(3)
N1 0.057(4) 0.066(4) 0.056(4) -0.008(4) -0.010(4) -0.023(4)
N11 0.066(4) 0.081(4) 0.062(4) -0.009(4) -0.013(4) -0.016(4)
C22 0.063(4) 0.069(4) 0.066(4) -0.005(4) -0.009(4) -0.020(4)
C68 0.067(4) 0.079(4) 0.065(4) 0.000(4) -0.013(4) -0.017(4)
C69 0.071(4) 0.088(4) 0.068(4) -0.008(4) -0.020(4) -0.012(4)
C110 0.061(4) 0.072(4) 0.061(4) -0.006(4) -0.013(4) -0.022(4)
C120 0.069(4) 0.081(4) 0.072(4) 0.006(4) -0.017(4) -0.017(4)
C132 0.063(4) 0.072(4) 0.065(4) -0.007(4) -0.016(3) -0.021(3)
C155 0.064(4) 0.077(4) 0.065(4) -0.008(4) -0.012(4) -0.019(4)
C186 0.075(4) 0.088(4) 0.074(4) 0.009(4) -0.012(4) -0.020(4)
N2 0.083(4) 0.088(4) 0.093(4) -0.010(4) -0.011(4) -0.043(4)
C24 0.087(4) 0.089(4) 0.093(4) -0.002(4) -0.008(4) -0.036(4)
N17 0.084(4) 0.087(4) 0.093(4) -0.005(4) -0.011(4) -0.042(4)
C26 0.094(5) 0.092(5) 0.095(5) -0.008(4) -0.010(4) -0.037(4)
C28 0.089(5) 0.090(5) 0.098(5) -0.009(4) -0.009(4) -0.043(4)
C25 0.092(4) 0.094(4) 0.097(4) -0.005(4) -0.002(4) -0.029(4)
C49 0.098(4) 0.097(4) 0.098(4) 0.002(4) -0.006(4) -0.030(4)
C51 0.096(5) 0.096(5) 0.098(5) -0.002(5) -0.002(5) -0.031(5)
C97 0.092(4) 0.094(4) 0.093(4) -0.003(4) -0.009(4) -0.034(4)
C99 0.096(4) 0.100(4) 0.098(4) -0.004(4) -0.007(4) -0.034(4)
C101 0.085(5) 0.088(5) 0.093(5) -0.008(4) -0.007(4) -0.037(4)
C193 0.094(5) 0.094(5) 0.095(5) -0.004(4) -0.009(4) -0.033(4)
C195 0.094(4) 0.095(4) 0.095(4) -0.002(4) -0.009(4) -0.032(4)
C197 0.100(5) 0.100(5) 0.098(5) -0.004(4) -0.006(4) -0.032(4)
C199 0.098(5) 0.099(5) 0.102(5) -0.004(5) 0.002(5) -0.030(5)
C201 0.087(4) 0.090(4) 0.096(4) -0.006(4) -0.008(4) -0.032(4)
C203 0.093(5) 0.096(5) 0.098(5) -0.001(4) -0.003(5) -0.027(4)
N3 0.064(4) 0.060(4) 0.061(4) -0.010(4) -0.013(4) -0.020(4)
N30 0.064(4) 0.060(4) 0.062(4) -0.008(4) -0.016(4) -0.024(4)
C8 0.063(4) 0.070(4) 0.064(4) -0.006(3) -0.011(3) -0.019(3)
C12 0.059(4) 0.057(4) 0.060(4) -0.005(4) -0.013(4) -0.025(4)
C41 0.079(6) 0.080(6) 0.069(6) -0.006(5) -0.014(5) -0.017(5)
C62 0.066(4) 0.064(4) 0.061(4) -0.010(4) -0.018(4) -0.020(4)
C78 0.064(4) 0.071(4) 0.067(4) -0.009(4) -0.012(4) -0.023(4)
C121 0.063(4) 0.060(4) 0.066(4) -0.006(4) -0.013(4) -0.026(4)
C122 0.064(4) 0.070(4) 0.063(4) -0.009(4) -0.009(4) -0.021(4)
C128 0.064(4) 0.062(4) 0.063(4) -0.008(4) -0.016(4) -0.023(4)
C130 0.066(4) 0.069(4) 0.069(4) -0.011(4) -0.014(4) -0.018(4)
C151 0.077(5) 0.071(5) 0.071(5) -0.009(5) -0.008(5) -0.017(5)
C152 0.068(5) 0.074(5) 0.068(5) -0.010(5) -0.020(5) -0.015(5)
C182 0.067(5) 0.067(5) 0.072(5) -0.003(4) -0.014(4) -0.026(4)
C192 0.069(5) 0.074(5) 0.069(5) -0.004(4) -0.014(4) -0.027(4)
C230 0.073(5) 0.073(5) 0.068(5) 0.000(5) -0.013(5) -0.019(5)
C239 0.065(4) 0.062(4) 0.068(4) -0.009(4) -0.015(4) -0.027(4)
N4 0.068(4) 0.079(4) 0.065(4) 0.000(4) -0.023(3) -0.027(3)
N16 0.065(3) 0.072(4) 0.061(3) 0.002(3) -0.016(3) -0.023(3)
C46 0.065(3) 0.074(3) 0.065(3) 0.001(3) -0.017(3) -0.027(3)
C48 0.064(4) 0.066(4) 0.061(4) 0.001(4) -0.015(4) -0.025(4)
C50 0.073(4) 0.085(4) 0.077(4) 0.006(4) -0.019(4) -0.027(4)
C72 0.064(4) 0.067(4) 0.065(4) 0.001(4) -0.016(3) -0.022(3)
C75 0.077(5) 0.092(5) 0.086(5) 0.008(4) -0.022(4) -0.023(4)
C89 0.076(4) 0.091(4) 0.084(4) 0.011(4) -0.017(4) -0.022(4)
C108 0.072(5) 0.070(5) 0.073(5) 0.003(5) -0.010(5) -0.026(5)
C154 0.068(4) 0.077(4) 0.065(4) 0.003(4) -0.016(4) -0.026(4)
C157 0.073(4) 0.079(4) 0.075(4) 0.003(4) -0.020(4) -0.028(3)
C164 0.071(4) 0.069(4) 0.071(4) 0.000(4) -0.010(4) -0.022(4)
C177 0.076(4) 0.094(4) 0.085(4) 0.010(4) -0.022(4) -0.020(4)
C190 0.067(4) 0.072(4) 0.069(4) 0.001(4) -0.010(4) -0.019(4)
C200 0.064(5) 0.069(5) 0.065(5) -0.001(4) -0.016(4) -0.022(4)
C217 0.079(4) 0.088(4) 0.085(4) 0.005(4) -0.018(4) -0.025(4)
C234 0.069(4) 0.080(4) 0.068(4) 0.005(4) -0.017(4) -0.027(4)
N5 0.074(4) 0.066(4) 0.063(4) 0.002(4) -0.015(4) -0.031(4)
N32 0.076(4) 0.067(4) 0.064(4) 0.000(4) -0.015(4) -0.031(4)
C9 0.089(5) 0.070(5) 0.069(5) -0.002(5) -0.002(5) -0.023(5)
C33 0.085(6) 0.069(5) 0.065(5) -0.001(5) -0.002(5) -0.029(5)
C36 0.092(4) 0.079(4) 0.075(4) 0.002(4) -0.012(4) -0.030(4)
C42 0.093(5) 0.087(5) 0.080(5) -0.002(5) -0.012(5) -0.031(5)
C60 0.077(4) 0.068(4) 0.067(4) 0.003(4) -0.018(4) -0.031(4)
C70 0.084(5) 0.066(4) 0.066(4) -0.005(4) -0.010(4) -0.027(4)
C76 0.080(5) 0.065(5) 0.064(5) -0.002(4) -0.015(4) -0.033(4)
C82 0.075(5) 0.064(5) 0.060(5) -0.003(4) -0.013(4) -0.031(4)
C92 0.085(5) 0.069(5) 0.069(5) -0.004(5) -0.005(5) -0.032(5)
C116 0.080(5) 0.071(5) 0.068(5) 0.000(4) -0.016(4) -0.029(4)
C134 0.091(5) 0.078(5) 0.074(5) -0.004(5) -0.007(5) -0.026(5)
C140 0.079(4) 0.066(4) 0.063(4) -0.003(4) -0.014(4) -0.029(4)
C162 0.082(5) 0.066(5) 0.066(5) -0.007(5) -0.010(5) -0.031(5)
C216 0.091(4) 0.078(4) 0.075(4) -0.001(4) -0.014(4) -0.032(4)
C218 0.088(5) 0.071(5) 0.073(5) -0.003(5) -0.011(5) -0.029(5)
N6 0.063(4) 0.058(4) 0.060(4) -0.003(4) -0.009(4) -0.025(4)
N20 0.066(4) 0.060(4) 0.061(4) -0.004(3) -0.015(3) -0.024(3)
C20 0.062(4) 0.057(4) 0.064(4) -0.005(4) -0.009(4) -0.026(4)
C32 0.065(4) 0.062(4) 0.065(4) -0.006(4) -0.013(4) -0.027(3)
C40 0.065(4) 0.062(4) 0.061(4) -0.003(4) -0.016(4) -0.024(4)
C73 0.064(5) 0.066(5) 0.061(5) -0.004(4) -0.009(4) -0.017(4)
C86 0.075(5) 0.068(5) 0.069(5) -0.011(5) -0.011(5) -0.025(5)
C102 0.076(5) 0.080(5) 0.066(5) 0.000(4) -0.014(4) -0.017(4)
C112 0.064(4) 0.068(4) 0.066(4) -0.009(4) -0.019(4) -0.019(4)
C123 0.072(5) 0.076(5) 0.069(5) -0.003(5) -0.022(5) -0.014(5)
C146 0.060(4) 0.058(4) 0.059(4) -0.001(4) -0.011(4) -0.024(4)
C150 0.067(5) 0.070(5) 0.064(5) -0.006(5) -0.003(5) -0.012(5)
C170 0.068(4) 0.068(4) 0.065(4) -0.003(4) -0.015(4) -0.029(4)
C176 0.064(4) 0.066(4) 0.062(4) -0.004(3) -0.011(3) -0.027(3)
C188 0.065(3) 0.071(3) 0.066(3) 0.000(3) -0.017(3) -0.027(3)
C236 0.066(4) 0.067(4) 0.063(4) -0.005(4) -0.017(4) -0.022(4)
C238 0.069(4) 0.072(4) 0.067(4) 0.003(4) -0.017(3) -0.026(3)
N7 0.069(4) 0.080(4) 0.068(4) -0.007(4) -0.007(4) -0.031(4)
N25 0.071(4) 0.091(4) 0.071(4) -0.007(4) -0.009(4) -0.021(4)
C29 0.072(4) 0.099(5) 0.072(4) -0.012(4) -0.011(4) -0.019(4)
C30 0.076(4) 0.090(4) 0.075(4) -0.008(4) -0.009(4) -0.027(4)
C59 0.074(4) 0.087(4) 0.075(4) -0.003(3) -0.016(3) -0.021(3)
C77 0.075(5) 0.089(5) 0.072(5) 0.004(5) -0.016(5) -0.025(5)
C117 0.078(4) 0.097(5) 0.076(4) -0.006(4) -0.007(4) -0.021(4)
C118 0.082(4) 0.089(4) 0.077(4) -0.005(3) -0.006(3) -0.030(3)
C126 0.072(4) 0.088(4) 0.071(4) -0.006(4) -0.011(4) -0.024(4)
C143 0.075(4) 0.087(4) 0.078(4) -0.004(4) -0.007(4) -0.026(4)
C145 0.077(4) 0.089(4) 0.077(4) 0.002(4) -0.012(4) -0.025(4)
C149 0.074(4) 0.096(4) 0.072(4) -0.002(4) -0.007(4) -0.021(4)
C198 0.077(4) 0.086(4) 0.072(4) -0.006(4) -0.008(4) -0.029(4)
C225 0.083(4) 0.091(4) 0.077(4) -0.001(4) -0.010(4) -0.027(4)
C233 0.069(4) 0.092(5) 0.072(4) -0.010(4) -0.007(4) -0.023(4)
C235 0.082(4) 0.095(5) 0.079(4) -0.001(4) -0.010(4) -0.016(4)
C237 0.073(4) 0.089(4) 0.073(4) -0.005(4) -0.011(4) -0.019(4)
N8 0.066(4) 0.062(4) 0.058(4) -0.002(4) -0.015(3) -0.030(3)
N18 0.069(4) 0.060(4) 0.060(4) -0.004(3) -0.016(3) -0.028(3)
C10 0.073(5) 0.071(5) 0.066(5) 0.004(5) -0.017(5) -0.026(4)
C35 0.071(4) 0.078(4) 0.078(4) 0.003(4) -0.013(4) -0.020(4)
C44 0.069(4) 0.064(4) 0.063(4) -0.001(4) -0.017(4) -0.027(4)
C52 0.065(4) 0.065(4) 0.063(4) -0.002(4) -0.016(4) -0.030(4)
C58 0.072(4) 0.070(4) 0.067(4) -0.002(4) -0.015(4) -0.025(4)
C80 0.068(4) 0.073(4) 0.068(4) 0.007(4) -0.014(4) -0.028(4)
C84 0.075(4) 0.074(4) 0.070(4) -0.003(4) -0.017(4) -0.024(4)
C94 0.073(4) 0.067(4) 0.068(4) -0.004(4) -0.016(4) -0.026(4)
C104 0.064(4) 0.065(4) 0.062(4) 0.001(4) -0.015(4) -0.032(4)
C106 0.070(4) 0.076(4) 0.074(4) 0.003(4) -0.011(4) -0.023(4)
C114 0.065(4) 0.065(4) 0.062(4) -0.003(3) -0.016(3) -0.030(3)
C156 0.067(4) 0.071(4) 0.064(4) 0.001(4) -0.018(4) -0.026(4)
C184 0.065(4) 0.067(4) 0.062(4) 0.000(4) -0.016(4) -0.027(3)
C212 0.076(4) 0.082(4) 0.076(4) 0.002(4) -0.020(4) -0.020(4)
C228 0.074(5) 0.075(5) 0.069(5) 0.005(4) -0.012(4) -0.031(4)
N9 0.061(4) 0.054(4) 0.054(4) 0.000(4) -0.017(4) -0.025(3)
N21 0.063(4) 0.053(4) 0.054(4) -0.001(4) -0.020(4) -0.024(4)
C11 0.075(5) 0.062(5) 0.055(5) 0.005(5) -0.018(5) -0.022(5)
C15 0.065(4) 0.063(5) 0.061(4) 0.008(4) -0.015(4) -0.024(4)
C34 0.060(4) 0.057(4) 0.058(4) -0.001(4) -0.016(4) -0.025(4)
C38 0.060(4) 0.053(4) 0.052(4) 0.004(4) -0.016(4) -0.027(4)
C61 0.068(4) 0.058(4) 0.061(4) 0.002(4) -0.020(4) -0.020(4)
C65 0.070(4) 0.056(4) 0.057(4) 0.001(4) -0.017(4) -0.022(4)
C66 0.064(5) 0.060(5) 0.057(5) 0.003(4) -0.016(4) -0.023(4)
C98 0.066(5) 0.061(5) 0.059(5) 0.002(5) -0.020(5) -0.023(5)
C131 0.072(5) 0.066(5) 0.062(5) 0.010(5) -0.011(5) -0.025(5)
N10 0.072(4) 0.084(4) 0.084(4) -0.012(4) -0.003(4) -0.033(4)
C1 0.086(4) 0.082(4) 0.083(4) -0.014(4) -0.011(4) -0.036(4)
C4 0.085(4) 0.087(4) 0.090(4) -0.010(4) -0.006(4) -0.040(4)
N12 0.073(4) 0.084(4) 0.093(4) -0.008(4) 0.001(4) -0.036(4)
C6 0.088(4) 0.086(4) 0.084(4) -0.017(4) -0.011(4) -0.029(4)
C7 0.092(4) 0.094(4) 0.093(4) -0.009(3) -0.009(3) -0.034(3)
C55 0.092(4) 0.093(4) 0.095(4) -0.008(4) -0.011(4) -0.032(4)
C57 0.090(4) 0.087(4) 0.083(4) -0.012(4) -0.002(4) -0.028(4)
C111 0.083(4) 0.087(4) 0.087(4) -0.011(4) -0.009(4) -0.037(4)
C113 0.083(4) 0.089(5) 0.086(4) -0.015(4) -0.010(4) -0.034(4)
C115 0.092(5) 0.092(5) 0.083(5) -0.010(4) -0.008(4) -0.029(4)
C219 0.092(5) 0.094(4) 0.095(4) -0.007(4) -0.008(4) -0.034(4)
C221 0.081(5) 0.083(5) 0.091(5) -0.014(4) -0.009(4) -0.036(4)
C223 0.093(4) 0.092(4) 0.091(4) -0.012(4) -0.006(4) -0.036(4)
C227 0.084(4) 0.085(4) 0.083(4) -0.015(4) -0.006(4) -0.030(4)
C229 0.091(4) 0.090(4) 0.084(4) -0.013(4) -0.007(4) -0.030(4)
C231 0.091(5) 0.087(5) 0.084(5) -0.012(4) -0.005(5) -0.027(4)
N13 0.113(5) 0.096(5) 0.090(5) -0.023(4) 0.007(5) -0.053(4)
N27 0.113(5) 0.092(5) 0.086(5) -0.022(4) 0.001(4) -0.052(4)
C2 0.113(5) 0.093(5) 0.092(5) -0.024(5) 0.004(5) -0.049(5)
C67 0.115(6) 0.095(5) 0.095(5) -0.025(5) 0.010(5) -0.054(5)
C79 0.119(6) 0.098(6) 0.101(6) -0.021(6) 0.008(6) -0.052(5)
C85 0.116(5) 0.100(5) 0.097(4) -0.020(4) 0.003(4) -0.050(4)
C109 0.122(5) 0.103(5) 0.100(5) -0.022(5) 0.004(5) -0.052(5)
C127 0.118(6) 0.097(5) 0.094(5) -0.027(5) 0.011(5) -0.052(5)
C137 0.113(6) 0.103(6) 0.098(6) -0.026(6) 0.012(6) -0.054(5)
C139 0.110(5) 0.104(5) 0.106(5) -0.017(4) -0.007(5) -0.039(4)
C158 0.116(5) 0.099(5) 0.100(5) -0.022(5) -0.007(5) -0.044(5)
C159 0.120(6) 0.102(6) 0.102(6) -0.024(5) -0.003(5) -0.044(5)
C160 0.118(6) 0.099(5) 0.096(6) -0.024(5) 0.009(5) -0.048(5)
C171 0.119(7) 0.103(7) 0.107(7) -0.016(6) 0.014(6) -0.053(6)
C173 0.108(5) 0.104(5) 0.100(5) -0.012(5) -0.002(5) -0.044(5)
C179 0.116(5) 0.099(5) 0.104(5) -0.018(5) 0.000(5) -0.042(4)
C196 0.108(5) 0.097(5) 0.094(5) -0.014(5) 0.000(5) -0.049(5)
N14 0.076(4) 0.067(4) 0.063(4) 0.003(4) -0.021(4) -0.028(4)
N22 0.076(4) 0.065(4) 0.059(4) 0.002(4) -0.021(4) -0.027(4)
C31 0.087(5) 0.072(4) 0.068(4) -0.005(4) -0.017(4) -0.027(4)
C56 0.079(4) 0.064(4) 0.061(4) 0.002(4) -0.019(4) -0.027(4)
C64 0.079(5) 0.066(5) 0.063(5) 0.001(4) -0.019(4) -0.025(4)
C71 0.088(5) 0.074(5) 0.075(5) -0.001(5) -0.014(5) -0.032(5)
C129 0.081(4) 0.070(4) 0.066(4) 0.004(4) -0.022(4) -0.026(4)
C136 0.094(5) 0.083(5) 0.078(5) 0.000(5) -0.012(5) -0.030(5)
C138 0.083(5) 0.069(5) 0.067(5) -0.006(5) -0.017(5) -0.033(5)
C208 0.093(4) 0.083(4) 0.077(4) -0.005(4) -0.017(4) -0.028(4)
C226 0.079(5) 0.069(4) 0.062(4) 0.002(4) -0.021(4) -0.026(4)
N15 0.126(5) 0.122(5) 0.110(5) -0.009(5) -0.015(5) -0.032(5)
C5 0.123(5) 0.124(5) 0.112(5) -0.003(5) -0.012(5) -0.029(5)
C161 0.117(5) 0.116(5) 0.106(5) -0.003(4) -0.015(4) -0.030(4)
N31 0.122(5) 0.119(5) 0.109(5) -0.004(4) -0.012(4) -0.032(4)
C81 0.125(5) 0.124(5) 0.111(5) -0.004(4) -0.016(4) -0.031(4)
C23 0.110(4) 0.106(4) 0.098(4) -0.007(4) -0.016(4) -0.031(4)
C91 0.115(5) 0.118(5) 0.103(5) -0.004(4) -0.021(4) -0.034(4)
C93 0.112(5) 0.109(4) 0.101(4) -0.005(4) -0.017(4) -0.030(4)
C181 0.112(5) 0.106(5) 0.097(5) -0.005(4) -0.015(4) -0.030(4)
C183 0.116(5) 0.109(4) 0.102(4) -0.003(4) -0.017(4) -0.033(4)
C185 0.107(4) 0.102(4) 0.094(4) -0.004(4) -0.016(4) -0.031(4)
N19 0.073(4) 0.073(4) 0.067(4) -0.004(4) -0.019(4) -0.040(4)
N29 0.075(4) 0.078(4) 0.069(4) -0.009(4) -0.019(4) -0.040(4)
C90 0.076(6) 0.073(5) 0.073(6) -0.002(5) -0.011(5) -0.032(5)
C96 0.077(5) 0.073(5) 0.077(5) -0.002(5) -0.009(5) -0.031(5)
C100 0.071(5) 0.073(5) 0.066(5) -0.005(4) -0.017(4) -0.035(4)
C172 0.078(5) 0.080(5) 0.072(5) -0.004(4) -0.017(4) -0.038(4)
C178 0.071(5) 0.067(5) 0.074(5) -0.003(5) -0.014(5) -0.036(4)
C194 0.078(6) 0.070(6) 0.079(6) 0.001(6) -0.010(6) -0.036(5)
C202 0.078(4) 0.077(4) 0.072(4) -0.007(4) -0.016(4) -0.038(4)
C206 0.083(4) 0.085(4) 0.078(4) -0.006(4) -0.015(4) -0.037(4)
C224 0.082(6) 0.071(5) 0.082(6) 0.005(5) -0.009(5) -0.029(5)
N23 0.077(4) 0.083(4) 0.088(4) -0.007(4) -0.012(4) -0.041(4)
N24 0.081(4) 0.084(4) 0.087(4) -0.003(4) -0.011(4) -0.037(4)
C17 0.090(5) 0.099(5) 0.091(5) -0.001(5) -0.008(5) -0.026(5)
C19 0.091(4) 0.094(4) 0.096(4) -0.006(4) -0.009(4) -0.030(4)
C39 0.090(4) 0.091(4) 0.088(4) -0.002(4) -0.005(4) -0.026(4)
C74 0.092(4) 0.094(4) 0.090(4) -0.001(4) -0.004(4) -0.029(4)
C83 0.089(5) 0.090(5) 0.089(5) 0.002(5) -0.005(4) -0.028(4)
C88 0.090(5) 0.094(5) 0.095(5) -0.005(5) -0.013(5) -0.026(5)
C119 0.095(5) 0.099(5) 0.099(5) -0.006(4) -0.008(4) -0.029(4)
C133 0.086(4) 0.087(4) 0.091(4) -0.007(4) -0.013(4) -0.037(4)
C148 0.085(4) 0.088(4) 0.089(4) -0.004(4) -0.011(4) -0.034(4)
C165 0.093(5) 0.097(5) 0.096(5) -0.004(4) -0.013(4) -0.030(4)
C166 0.087(4) 0.089(4) 0.087(4) -0.008(4) -0.013(4) -0.032(4)
C204 0.088(4) 0.092(4) 0.086(4) -0.003(4) -0.009(4) -0.029(4)
C210 0.086(4) 0.092(4) 0.093(4) -0.006(4) -0.011(4) -0.029(4)
C214 0.094(5) 0.096(5) 0.088(5) 0.001(5) -0.001(5) -0.024(5)
C232 0.080(5) 0.087(5) 0.088(5) -0.008(4) -0.014(4) -0.035(4)
N26 0.087(4) 0.083(4) 0.069(4) -0.010(4) -0.004(4) -0.035(4)
C14 0.090(4) 0.089(4) 0.077(4) -0.008(4) -0.003(4) -0.036(4)
C16 0.092(4) 0.092(4) 0.081(4) -0.007(4) -0.005(4) -0.034(4)
N28 0.091(4) 0.090(4) 0.078(4) -0.011(4) 0.002(4) -0.034(4)
C18 0.086(4) 0.087(4) 0.077(4) -0.008(4) -0.003(4) -0.029(4)
C13 0.087(4) 0.087(4) 0.078(4) -0.011(4) -0.007(4) -0.028(4)
C27 0.093(4) 0.095(4) 0.091(5) -0.010(4) -0.002(4) -0.033(4)
C53 0.085(4) 0.093(4) 0.084(4) -0.009(4) -0.001(4) -0.032(4)
C103 0.084(4) 0.089(4) 0.074(4) -0.004(4) -0.006(4) -0.030(4)
C105 0.090(4) 0.098(4) 0.082(5) -0.008(4) -0.008(4) -0.025(4)
C107 0.089(4) 0.091(4) 0.080(4) -0.010(4) 0.000(4) -0.032(4)
C205 0.092(4) 0.092(4) 0.083(4) -0.008(4) -0.004(4) -0.026(4)
C207 0.086(4) 0.088(4) 0.079(4) -0.009(4) -0.010(4) -0.025(4)
C209 0.091(5) 0.095(5) 0.085(5) -0.003(5) -0.009(4) -0.026(4)
C211 0.093(5) 0.096(5) 0.093(5) -0.010(4) -0.001(4) -0.031(4)
C213 0.089(4) 0.090(4) 0.083(4) -0.008(4) 0.000(4) -0.027(3)
C215 0.091(4) 0.089(4) 0.082(4) -0.012(4) 0.000(4) -0.032(4)
C3 0.128(6) 0.121(5) 0.110(5) -0.006(5) -0.014(5) -0.034(5)
C1G 0.128(6) 0.124(6) 0.114(6) -0.007(5) -0.018(5) -0.032(5)
C1H 0.130(6) 0.122(6) 0.111(6) -0.010(5) -0.015(5) -0.037(5)
C1I 0.126(5) 0.116(5) 0.111(5) -0.012(5) -0.011(5) -0.034(5)
C1J 0.127(5) 0.123(5) 0.114(5) -0.011(5) -0.017(5) -0.032(5)
C1K 0.128(5) 0.126(5) 0.109(5) -0.006(5) -0.018(5) -0.032(5)
Mn5 0.0425(19) 0.046(2) 0.0449(19) -0.0094(16) -0.0015(15) -0.0124(16)
Mn7 0.109(4) 0.056(3) 0.110(4) -0.022(3) -0.059(3) -0.009(2)
C1A 0.080(5) 0.063(5) 0.059(5) 0.003(4) -0.015(4) -0.029(4)
C1B 0.086(5) 0.063(4) 0.065(4) 0.003(4) -0.012(4) -0.031(4)
C1C 0.084(5) 0.064(5) 0.064(4) 0.002(4) -0.012(4) -0.031(4)
C1D 0.085(6) 0.071(5) 0.060(5) 0.007(5) -0.011(5) -0.029(5)
C1E 0.088(5) 0.069(5) 0.063(5) 0.000(5) -0.009(5) -0.025(5)
C1F 0.084(5) 0.063(5) 0.063(5) 0.001(4) -0.014(4) -0.029(4)
C1M 0.094(4) 0.097(4) 0.092(4) -0.012(4) -0.017(4) -0.033(4)
C1R 0.085(5) 0.087(5) 0.081(5) -0.006(4) -0.019(4) -0.039(4)
C1S 0.086(5) 0.091(5) 0.085(5) -0.007(4) -0.011(4) -0.036(4)
C1T 0.089(5) 0.091(5) 0.086(5) -0.015(5) -0.012(5) -0.041(5)
C1U 0.091(5) 0.097(5) 0.089(5) -0.005(5) -0.009(5) -0.036(4)
C1V 0.095(4) 0.098(4) 0.090(4) -0.009(4) -0.016(4) -0.032(4)
C1L 0.079(4) 0.080(5) 0.074(4) -0.014(4) -0.016(4) -0.016(4)
C1N 0.069(4) 0.074(4) 0.070(4) -0.008(4) -0.020(3) -0.020(4)
C1O 0.068(3) 0.073(4) 0.070(3) -0.008(3) -0.015(3) -0.019(3)
C1P 0.066(4) 0.070(4) 0.063(4) -0.005(4) -0.013(3) -0.018(4)
C1Q 0.063(3) 0.070(4) 0.064(3) -0.010(3) -0.012(3) -0.020(3)
C1W 0.072(3) 0.075(4) 0.070(4) -0.008(3) -0.012(3) -0.020(3)
C1X 0.067(4) 0.069(4) 0.065(4) 0.007(4) -0.017(4) -0.019(4)
C1Y 0.065(4) 0.058(4) 0.058(4) 0.006(4) -0.018(4) -0.018(4)
C1Z 0.062(4) 0.054(4) 0.058(4) 0.003(4) -0.017(4) -0.024(4)
C21 0.064(4) 0.067(4) 0.069(4) 0.006(4) -0.013(3) -0.021(3)
C2A 0.068(4) 0.077(4) 0.074(4) 0.007(3) -0.017(3) -0.016(3)
C2B 0.070(4) 0.077(4) 0.073(4) 0.011(4) -0.019(4) -0.018(4)

loop_
_atom_type_symbol
_atom_type_description
_atom_type_scat_dispersion_real
_atom_type_scat_dispersion_imag
_atom_type_scat_source
C C 0.0033 0.0016 'International Tables Vol C Tables 4.2.6.8 and 6.1.1.4'
H H 0.0000 0.0000 'International Tables Vol C Tables 4.2.6.8 and 6.1.1.4'
Cl Cl 0.1484 0.1585 'International Tables Vol C Tables 4.2.6.8 and 6.1.1.4'
Mn Mn 0.3368 0.7283 'International Tables Vol C Tables 4.2.6.8 and 6.1.1.4'
N N 0.0061 0.0033 'International Tables Vol C Tables 4.2.6.8 and 6.1.1.4'

loop_
_geom_angle_atom_site_label_1
_geom_angle_atom_site_label_2
_geom_angle_atom_site_label_3
_geom_angle
_geom_angle_site_symmetry_1
_geom_angle_site_symmetry_3
_geom_angle_publ_flag
Cl6 Mn1 Cl1 108.3(2) . . ?
Cl6 Mn1 Cl22 116.8(2) . . ?
Cl20 Mn1 Cl1 105.9(3) . . ?
Cl20 Mn1 Cl6 110.7(3) . . ?
Cl20 Mn1 Cl22 107.9(3) . . ?
Cl22 Mn1 Cl1 106.6(2) . . ?
Cl15 Mn2 Cl17 111.6(5) . . ?
Cl15 Mn2 Cl21 114.6(4) . . ?
Cl15 Mn2 Cl29 109.7(5) . . ?
Cl17 Mn2 Cl21 104.9(3) . . ?
Cl17 Mn2 Cl29 104.9(3) . . ?
Cl29 Mn2 Cl21 110.6(4) . . ?
Cl3 Mn3 Cl14 110.3(3) . . ?
Cl3 Mn3 Cl19 108.4(4) . . ?
Cl3 Mn3 Cl25 110.8(4) . . ?
Cl14 Mn3 Cl19 112.1(3) . . ?
Cl14 Mn3 Cl25 106.5(3) . . ?
Cl19 Mn3 Cl25 108.8(3) . . ?
Cl10 Mn4 Cl26 109.7(2) . . ?
Cl12 Mn4 Cl10 105.3(2) . . ?
Cl12 Mn4 Cl26 107.5(3) . . ?
Cl18 Mn4 Cl10 110.6(2) . . ?
Cl18 Mn4 Cl12 113.5(2) . . ?
Cl18 Mn4 Cl26 110.0(3) . . ?
Cl5 Mn6 Cl13 111.7(4) . . ?
Cl5 Mn6 Cl24 111.0(3) . . ?
Cl5 Mn6 Cl27 107.8(4) . . ?
Cl13 Mn6 Cl24 106.3(3) . . ?
Cl13 Mn6 Cl27 107.7(3) . . ?
Cl24 Mn6 Cl27 112.3(3) . . ?
Cl2 Mn8 Cl16 105.4(3) . . ?
Cl8 Mn8 Cl2 112.6(3) . . ?
Cl8 Mn8 Cl16 110.1(2) . . ?
Cl28 Mn8 Cl2 108.6(3) . . ?
Cl28 Mn8 Cl8 111.1(3) . . ?
Cl28 Mn8 Cl16 108.9(2) . . ?
C110 N1 C22 123.0(18) . . ?
C132 N1 C22 108.1(18) . . ?
C132 N1 C110 128(2) . . ?
C68 N11 C1P 150.1(17) . . ?
C132 N11 C68 108.9(18) . . ?
C132 N11 C1P 101.0(17) . . ?
N1 C22 H22M 110.4 . . ?
N1 C22 H22N 110.4 . . ?
H22M C22 H22N 108.6 . . ?
C68 C22 N1 106.8(19) . . ?
C68 C22 H22M 110.4 . . ?
C68 C22 H22N 110.4 . . ?
N11 C68 H68 127.0 . . ?
C22 C68 N11 106(2) . . ?
C22 C68 H68 127.0 . . ?
H69A C69 H69B 109.4 . . ?
C155 C69 H69A 111.6 . . ?
C155 C69 H69B 111.6 . . ?
C155 C69 C186 100.7(13) . . ?
C186 C69 H69A 111.6 . . ?
C186 C69 H69B 111.6 . . ?
N1 C110 H110 108.0 . . ?
N1 C110 C120 108.8(19) . . ?
N1 C110 C155 114.9(19) . . ?
C120 C110 H110 108.0 . . ?
C120 C110 C155 108.8(19) . . ?
C155 C110 H110 108.0 . . ?
C110 C120 H12C 112.2 . . ?
C110 C120 H12D 112.2 . . ?
C110 C120 C186 98.1(17) . . ?
H12C C120 H12D 109.8 . . ?
C186 C120 H12C 112.2 . . ?
C186 C120 H12D 112.2 . . ?
N1 C132 N11 110(2) . . ?
N1 C132 H132 124.9 . . ?
N11 C132 H132 124.9 . . ?
C69 C155 H15M 111.1 . . ?
C69 C155 H15N 111.1 . . ?
C110 C155 C69 103.1(16) . . ?
C110 C155 H15M 111.1 . . ?
C110 C155 H15N 111.2 . . ?
H15M C155 H15N 109.1 . . ?
C69 C186 C120 99.9(15) . . ?
C69 C186 H18O 111.8 . . ?
C69 C186 H18P 111.8 . . ?
C120 C186 H18O 111.8 . . ?
C120 C186 H18P 111.8 . . ?
H18O C186 H18P 109.5 . . ?
C24 N2 C28 108.0 . . ?
C24 N2 C101 115.8(16) . . ?
C28 N2 C101 136.2(16) . . ?
N2 C24 N17 108.0 . . ?
C24 N17 C97 121.7(16) . . ?
C26 N17 C24 108.0 . . ?
C26 N17 C97 130.3(16) . . ?
N17 C26 H26A 110.1 . . ?
N17 C26 H26B 110.1 . . ?
H26A C26 H26B 108.4 . . ?
C28 C26 N17 108.0 . . ?
C28 C26 H26A 110.1 . . ?
C28 C26 H26B 110.1 . . ?
N2 C28 H28A 110.1 . . ?
N2 C28 H28B 110.1 . . ?
C26 C28 N2 108.0 . . ?
C26 C28 H28A 110.1 . . ?
C26 C28 H28B 110.1 . . ?
H28A C28 H28B 108.4 . . ?
H25A C25 H25B 107.8 . . ?
C199 C25 H25A 109.1 . . ?
C199 C25 H25B 109.0 . . ?
C199 C25 C201 112.7(17) . . ?
C201 C25 H25A 109.1 . . ?
C201 C25 H25B 109.0 . . ?
H49A C49 H49B 108.0 . . ?
C195 C49 H49A 109.4 . . ?
C195 C49 H49B 109.4 . . ?
C197 C49 H49A 109.4 . . ?
C197 C49 H49B 109.4 . . ?
C197 C49 C195 111.0(16) . . ?
H51A C51 H51B 107.4 . . ?
C199 C51 H51A 108.3 . . ?
C199 C51 H51B 108.3 . . ?
C203 C51 H51A 108.3 . . ?
C203 C51 H51B 108.3 . . ?
C203 C51 C199 116.0(15) . . ?
N17 C97 H97 108.1 . . ?
N17 C97 C193 109.5(18) . . ?
N17 C97 C195 113.0(19) . . ?
C193 C97 H97 108.1 . . ?
C193 C97 C195 109.9(16) . . ?
C195 C97 H97 108.1 . . ?
H99A C99 H99B 107.3 . . ?
C193 C99 H99A 108.1 . . ?
C193 C99 H99B 108.1 . . ?
C193 C99 C197 116.7(17) . . ?
C197 C99 H99A 108.1 . . ?
C197 C99 H99B 108.1 . . ?
N2 C101 H101 108.9 . . ?
N2 C101 C201 107.7(18) . . ?
N2 C101 C203 111.5(18) . . ?
C201 C101 H101 108.9 . . ?
C203 C101 H101 108.9 . . ?
C203 C101 C201 111.0(16) . . ?
C97 C193 C99 114.1(17) . . ?
C97 C193 H19C 108.7 . . ?
C97 C193 H19D 108.7 . . ?
C99 C193 H19C 108.7 . . ?
C99 C193 H19D 108.7 . . ?
H19C C193 H19D 107.6 . . ?
C49 C195 H19E 110.8 . . ?
C49 C195 H19F 110.7 . . ?
C97 C195 C49 105.0(16) . . ?
C97 C195 H19E 110.7 . . ?
C97 C195 H19F 110.7 . . ?
H19E C195 H19F 108.8 . . ?
C49 C197 C99 109.7(16) . . ?
C49 C197 H19G 109.7 . . ?
C49 C197 H19H 109.7 . . ?
C99 C197 H19G 109.7 . . ?
C99 C197 H19H 109.7 . . ?
H19G C197 H19H 108.2 . . ?
C25 C199 C51 106.8(15) . . ?
C25 C199 H19I 110.4 . . ?
C25 C199 H19J 110.3 . . ?
C51 C199 H19I 110.4 . . ?
C51 C199 H19J 110.4 . . ?
H19I C199 H19J 108.6 . . ?
C25 C201 H20I 110.2 . . ?
C25 C201 H20J 110.2 . . ?
C101 C201 C25 107.6(16) . . ?
C101 C201 H20I 110.2 . . ?
C101 C201 H20J 110.2 . . ?
H20I C201 H20J 108.5 . . ?
C51 C203 C101 117.8(15) . . ?
C51 C203 H20K 107.8 . . ?
C51 C203 H20L 107.9 . . ?
C101 C203 H20K 107.8 . . ?
C101 C203 H20L 107.9 . . ?
H20K C203 H20L 107.2 . . ?
C121 N3 C12 121.5(19) . . ?
C128 N3 C12 129(2) . . ?
C128 N3 C121 109.1(19) . . ?
C128 N30 C62 123(2) . . ?
C128 N30 C239 113(2) . . ?
C239 N30 C62 123.7(18) . . ?
H8A C8 H8B 107.9 . . ?
C12 C8 H8A 109.3 . . ?
C12 C8 H8B 109.3 . . ?
C12 C8 C122 111.7(19) . . ?
C122 C8 H8A 109.3 . . ?
C122 C8 H8B 109.3 . . ?
N3 C12 C8 109.9(18) . . ?
N3 C12 H12 108.3 . . ?
N3 C12 C78 109.9(18) . . ?
C8 C12 H12 108.3 . . ?
C8 C12 C78 112.0(19) . . ?
C78 C12 H12 108.3 . . ?
H41A C41 H41B 106.6 . . ?
C152 C41 H41A 106.6 . . ?
C152 C41 H41B 106.7 . . ?
C230 C41 H41A 106.6 . . ?
C230 C41 H41B 106.6 . . ?
C230 C41 C152 123(2) . . ?
N30 C62 H62 109.9 . . ?
C130 C62 N30 108.4(19) . . ?
C130 C62 H62 109.9 . . ?
C182 C62 N30 109.3(17) . . ?
C182 C62 H62 109.9 . . ?
C182 C62 C130 109.3(19) . . ?
C12 C78 H78A 109.3 . . ?
C12 C78 H78B 109.3 . . ?
H78A C78 H78B 108.0 . . ?
C192 C78 C12 111.5(19) . . ?
C192 C78 H78A 109.4 . . ?
C192 C78 H78B 109.3 . . ?
N3 C121 H12A 110.9 . . ?
N3 C121 H12B 110.9 . . ?
N3 C121 C239 104.2(18) . . ?
H12A C121 H12B 108.9 . . ?
C239 C121 H12A 110.9 . . ?
C239 C121 H12B 110.9 . . ?
C8 C122 H122 124.6 . . ?
C151 C122 C8 110.8(19) . . ?
C151 C122 H122 124.6 . . ?
N3 C128 H128 122.3 . . ?
N30 C128 N3 115(2) . . ?
N30 C128 H128 122.3 . . ?
C62 C130 H13E 109.8 . . ?
C62 C130 H13F 109.8 . . ?
H13E C130 H13F 108.3 . . ?
C152 C130 C62 109(2) . . ?
C152 C130 H13E 109.8 . . ?
C152 C130 H13F 109.8 . . ?
C122 C151 H151 125.2 . . ?
C122 C151 C192 110(2) . . ?
C192 C151 H151 125.2 . . ?
C41 C152 H15E 110.0 . . ?
C41 C152 H15F 110.0 . . ?
C130 C152 C41 108.5(18) . . ?
C130 C152 H15E 110.0 . . ?
C130 C152 H15F 110.0 . . ?
H15E C152 H15F 108.4 . . ?
C62 C182 H18K 109.3 . . ?
C62 C182 H18L 109.3 . . ?
C62 C182 C230 111.7(19) . . ?
H18K C182 H18L 107.9 . . ?
C230 C182 H18K 109.3 . . ?
C230 C182 H18L 109.3 . . ?
C78 C192 C151 111(2) . . ?
C78 C192 H19K 109.4 . . ?
C78 C192 H19L 109.4 . . ?
C151 C192 H19K 109.4 . . ?
C151 C192 H19L 109.3 . . ?
H19K C192 H19L 108.0 . . ?
C41 C230 C182 106(2) . . ?
C41 C230 H23K 110.6 . . ?
C41 C230 H23L 110.6 . . ?
C182 C230 H23K 110.6 . . ?
C182 C230 H23L 110.6 . . ?
H23K C230 H23L 108.7 . . ?
N30 C239 C121 97.9(16) . . ?
N30 C239 H23M 112.2 . . ?
N30 C239 H23N 112.2 . . ?
C121 C239 H23M 112.2 . . ?
C121 C239 H23N 112.2 . . ?
H23M C239 H23N 109.8 . . ?
C46 N4 C50 127(2) . . ?
C46 N4 C234 111(2) . . ?
C234 N4 C50 121(2) . . ?
C46 N16 C48 124(2) . . ?
C46 N16 C154 110(2) . . ?
C154 N16 C48 125(2) . . ?
N4 C46 H46 123.4 . . ?
N16 C46 N4 113(2) . . ?
N16 C46 H46 123.4 . . ?
N16 C48 H48 108.2 . . ?
N16 C48 C190 108.8(18) . . ?
C72 C48 N16 114(2) . . ?
C72 C48 H48 108.2 . . ?
C72 C48 C190 109(2) . . ?
C190 C48 H48 108.2 . . ?
N4 C50 C157 109.7(19) . . ?
C89 C50 N4 119(2) . . ?
C89 C50 C157 128(2) . . ?
C48 C72 H72 123.3 . . ?
C48 C72 C200 113(2) . . ?
C200 C72 H72 123.3 . . ?
H75A C75 H75B 107.1 . . ?
C177 C75 H75A 107.8 . . ?
C177 C75 H75B 107.7 . . ?
C177 C75 C217 118(2) . . ?
C217 C75 H75A 107.8 . . ?
C217 C75 H75B 107.8 . . ?
C50 C89 H89 122.1 . . ?
C50 C89 C177 116(2) . . ?
C177 C89 H89 122.1 . . ?
H10G C108 H10H 108.1 . . ?
C164 C108 H10G 109.5 . . ?
C164 C108 H10H 109.5 . . ?
C164 C108 C200 111(2) . . ?
C200 C108 H10G 109.5 . . ?
C200 C108 H10H 109.5 . . ?
N16 C154 H15G 111.0 . . ?
N16 C154 H15H 111.0 . . ?
N16 C154 C234 103.7(18) . . ?
H15G C154 H15H 109.0 . . ?
C234 C154 H15G 111.0 . . ?
C234 C154 H15H 111.0 . . ?
C50 C157 H15I 109.6 . . ?
C50 C157 H15J 109.6 . . ?
C50 C157 C217 110.4(17) . . ?
H15I C157 H15J 108.1 . . ?
C217 C157 H15I 109.6 . . ?
C217 C157 H15J 109.6 . . ?
C108 C164 H16I 109.9 . . ?
C108 C164 H16J 109.9 . . ?
H16I C164 H16J 108.3 . . ?
C190 C164 C108 109(2) . . ?
C190 C164 H16I 109.9 . . ?
C190 C164 H16J 109.9 . . ?
C75 C177 C89 120.4(18) . . ?
C75 C177 H17G 107.2 . . ?
C75 C177 H17H 107.2 . . ?
C89 C177 H17G 107.2 . . ?
C89 C177 H17H 107.2 . . ?
H17G C177 H17H 106.9 . . ?
C48 C190 H19O 110.3 . . ?
C48 C190 H19P 110.3 . . ?
C164 C190 C48 106.9(18) . . ?
C164 C190 H19O 110.3 . . ?
C164 C190 H19P 110.3 . . ?
H19O C190 H19P 108.6 . . ?
C72 C200 C108 105.2(18) . . ?
C72 C200 H20M 110.7 . . ?
C72 C200 H20N 110.7 . . ?
C108 C200 H20M 110.7 . . ?
C108 C200 H20N 110.7 . . ?
H20M C200 H20N 108.8 . . ?
C75 C217 C157 119.6(18) . . ?
C75 C217 H21O 107.4 . . ?
C75 C217 H21P 107.4 . . ?
C157 C217 H21O 107.4 . . ?
C157 C217 H21P 107.4 . . ?
H21O C217 H21P 107.0 . . ?
N4 C234 C154 101.5(18) . . ?
N4 C234 H23O 111.5 . . ?
N4 C234 H23P 111.5 . . ?
C154 C234 H23O 111.5 . . ?
C154 C234 H23P 111.5 . . ?
H23O C234 H23P 109.3 . . ?
C60 N5 C82 125.8(19) . . ?
C140 N5 C60 112(2) . . ?
C140 N5 C82 122(2) . . ?
C116 N32 C76 127(2) . . ?
C140 N32 C76 126(2) . . ?
C140 N32 C116 107(2) . . ?
C33 C9 C70 110.9(19) . . ?
C9 C33 H33 123.4 . . ?
C92 C33 C9 113(2) . . ?
C92 C33 H33 123.4 . . ?
H36A C36 H36B 108.1 . . ?
C42 C36 H36A 109.6 . . ?
C42 C36 H36B 109.6 . . ?
C216 C36 H36A 109.6 . . ?
C216 C36 H36B 109.6 . . ?
C216 C36 C42 110.4(19) . . ?
C36 C42 H42A 108.8 . . ?
C36 C42 H42B 108.8 . . ?
H42A C42 H42B 107.7 . . ?
C134 C42 C36 114(2) . . ?
C134 C42 H42A 108.8 . . ?
C134 C42 H42B 108.8 . . ?
N5 C60 H60A 111.1 . . ?
N5 C60 H60B 111.1 . . ?
N5 C60 C116 103.5(19) . . ?
H60A C60 H60B 109.0 . . ?
C116 C60 H60A 111.1 . . ?
C116 C60 H60B 111.1 . . ?
C9 C70 H70A 109.4 . . ?
C9 C70 H70B 109.4 . . ?
H70A C70 H70B 108.0 . . ?
C82 C70 C9 111(2) . . ?
C82 C70 H70A 109.4 . . ?
C82 C70 H70B 109.4 . . ?
N32 C76 H76 106.5 . . ?
N32 C76 C216 111.8(19) . . ?
N32 C76 C218 112.1(19) . . ?
C216 C76 H76 106.5 . . ?
C218 C76 H76 106.5 . . ?
C218 C76 C216 113.0(19) . . ?
N5 C82 H82 107.8 . . ?
N5 C82 C162 109.3(19) . . ?
C70 C82 N5 114(2) . . ?
C70 C82 H82 107.8 . . ?
C70 C82 C162 110(2) . . ?
C162 C82 H82 107.8 . . ?
C33 C92 H92A 108.2 . . ?
C33 C92 H92B 108.2 . . ?
C33 C92 C162 116(2) . . ?
H92A C92 H92B 107.3 . . ?
C162 C92 H92A 108.2 . . ?
C162 C92 H92B 108.2 . . ?
N32 C116 C60 104.7(19) . . ?
N32 C116 H11M 110.8 . . ?
N32 C116 H11N 110.8 . . ?
C60 C116 H11M 110.8 . . ?
C60 C116 H11N 110.8 . . ?
H11M C116 H11N 108.9 . . ?
C42 C134 H13I 109.2 . . ?
C42 C134 H13J 109.2 . . ?
C42 C134 C218 112(2) . . ?
H13I C134 H13J 107.9 . . ?
C218 C134 H13I 109.2 . . ?
C218 C134 H13J 109.2 . . ?
N5 C140 N32 112(2) . . ?
N5 C140 H140 124.2 . . ?
N32 C140 H140 124.2 . . ?
C82 C162 H16K 109.6 . . ?
C82 C162 H16L 109.6 . . ?
C92 C162 C82 110.2(19) . . ?
C92 C162 H16K 109.6 . . ?
C92 C162 H16L 109.6 . . ?
H16K C162 H16L 108.1 . . ?
C36 C216 H21Q 109.1 . . ?
C36 C216 H21R 109.1 . . ?
C76 C216 C36 113(2) . . ?
C76 C216 H21Q 109.1 . . ?
C76 C216 H21R 109.1 . . ?
H21Q C216 H21R 107.8 . . ?
C76 C218 C134 111.9(19) . . ?
C76 C218 H21S 109.2 . . ?
C76 C218 H21T 109.2 . . ?
C134 C218 H21S 109.2 . . ?
C134 C218 H21T 109.2 . . ?
H21S C218 H21T 107.9 . . ?
C40 N6 C20 108.6(19) . . ?
C40 N6 C146 124(2) . . ?
C146 N6 C20 127.1(18) . . ?
C40 N20 C32 104.9(19) . . ?
C40 N20 C236 124(2) . . ?
C236 N20 C32 130.1(19) . . ?
N6 C20 H20O 111.4 . . ?
N6 C20 H20P 111.4 . . ?
H20O C20 H20P 109.2 . . ?
C32 C20 N6 101.9(18) . . ?
C32 C20 H20O 111.4 . . ?
C32 C20 H20P 111.4 . . ?
N20 C32 H32A 109.8 . . ?
N20 C32 H32B 109.8 . . ?
C20 C32 N20 109.4(18) . . ?
C20 C32 H32A 109.8 . . ?
C20 C32 H32B 109.8 . . ?
H32A C32 H32B 108.2 . . ?
N6 C40 N20 115(2) . . ?
N6 C40 H40 122.4 . . ?
N20 C40 H40 122.4 . . ?
H73A C73 H73B 108.2 . . ?
C146 C73 H73A 109.7 . . ?
C146 C73 H73B 109.7 . . ?
C150 C73 H73A 109.7 . . ?
C150 C73 H73B 109.7 . . ?
C150 C73 C146 109.8(19) . . ?
H86A C86 H86B 107.5 . . ?
C150 C86 H86A 108.4 . . ?
C150 C86 H86B 108.4 . . ?
C170 C86 H86A 108.4 . . ?
C170 C86 H86B 108.4 . . ?
C170 C86 C150 115(2) . . ?
C123 C102 H102 132.3 . . ?
C123 C102 C238 95.3(18) . . ?
C238 C102 H102 132.4 . . ?
H11O C112 H11P 108.7 . . ?
C123 C112 H11O 110.5 . . ?
C123 C112 H11P 110.5 . . ?
C236 C112 H11O 110.5 . . ?
C236 C112 H11P 110.5 . . ?
C236 C112 C123 106.0(18) . . ?
C102 C123 C112 119.4(19) . . ?
C102 C123 H123 120.3 . . ?
C112 C123 H123 120.3 . . ?
N6 C146 C73 110.9(18) . . ?
N6 C146 H146 106.8 . . ?
C73 C146 H146 106.8 . . ?
C176 C146 N6 113.0(19) . . ?
C176 C146 C73 112.2(19) . . ?
C176 C146 H146 106.8 . . ?
C73 C150 H15K 108.2 . . ?
C73 C150 H15L 108.2 . . ?
C86 C150 C73 116.4(19) . . ?
C86 C150 H15K 108.2 . . ?
C86 C150 H15L 108.2 . . ?
H15K C150 H15L 107.3 . . ?
C86 C170 H17I 109.1 . . ?
C86 C170 H17J 109.2 . . ?
C86 C170 C176 112(2) . . ?
H17I C170 H17J 107.9 . . ?
C176 C170 H17I 109.1 . . ?
C176 C170 H17J 109.1 . . ?
C146 C176 C170 110(2) . . ?
C146 C176 H176 125.0 . . ?
C170 C176 H176 125.0 . . ?
H18M C188 H18N 108.1 . . ?
C236 C188 H18M 109.6 . . ?
C236 C188 H18N 109.6 . . ?
C238 C188 H18M 109.6 . . ?
C238 C188 H18N 109.6 . . ?
C238 C188 C236 110.3(19) . . ?
N20 C236 C112 112.4(19) . . ?
N20 C236 C188 116.1(19) . . ?
N20 C236 H236 104.7 . . ?
C112 C236 H236 104.7 . . ?
C188 C236 C112 113(2) . . ?
C188 C236 H236 104.7 . . ?
C102 C238 H23Q 108.1 . . ?
C102 C238 H23R 108.2 . . ?
C188 C238 C102 117(2) . . ?
C188 C238 H23Q 108.1 . . ?
C188 C238 H23R 108.2 . . ?
H23Q C238 H23R 107.3 . . ?
C126 N7 C143 114(2) . . ?
C126 N7 C198 124(2) . . ?
C143 N7 C198 119(2) . . ?
C126 N25 C29 152(2) . . ?
C126 N25 C149 113(2) . . ?
C149 N25 C29 94.1(16) . . ?
C233 C29 N25 110.4(14) . . ?
C237 C29 N25 123.5(15) . . ?
C237 C29 C233 117.0(13) . . ?
H30A C30 H30B 108.2 . . ?
C118 C30 H30A 109.8 . . ?
C118 C30 H30B 109.7 . . ?
C118 C30 C198 109.6(19) . . ?
C198 C30 H30A 109.8 . . ?
C198 C30 H30B 109.7 . . ?
H59A C59 H59B 108.4 . . ?
C235 C59 H59A 110.1 . . ?
C235 C59 H59B 110.0 . . ?
C237 C59 H59A 110.1 . . ?
C237 C59 H59B 110.0 . . ?
C237 C59 C235 108.3(14) . . ?
H77A C77 H77B 107.9 . . ?
C118 C77 H77A 109.3 . . ?
C118 C77 H77B 109.3 . . ?
C118 C77 C225 111.7(16) . . ?
C225 C77 H77A 109.3 . . ?
C225 C77 H77B 109.3 . . ?
H11G C117 H11H 106.7 . . ?
C233 C117 H11G 106.8 . . ?
C233 C117 H11H 106.8 . . ?
C235 C117 H11G 106.8 . . ?
C235 C117 H11H 106.8 . . ?
C235 C117 C233 122.1(14) . . ?
C30 C118 C77 110.1(18) . . ?
C30 C118 H11I 109.6 . . ?
C30 C118 H11J 109.6 . . ?
C77 C118 H11I 109.6 . . ?
C77 C118 H11J 109.6 . . ?
H11I C118 H11J 108.1 . . ?
N7 C126 H126 121.7 . . ?
N25 C126 N7 117(3) . . ?
N25 C126 H126 121.7 . . ?
N7 C143 H14C 112.6 . . ?
N7 C143 H14D 112.6 . . ?
N7 C143 C149 95.7(19) . . ?
H14C C143 H14D 110.1 . . ?
C149 C143 H14C 112.6 . . ?
C149 C143 H14D 112.6 . . ?
H14E C145 H14F 106.7 . . ?
C198 C145 H14E 107.0 . . ?
C198 C145 H14F 107.0 . . ?
C225 C145 H14E 107.0 . . ?
C225 C145 H14F 107.0 . . ?
C225 C145 C198 121(2) . . ?
N25 C149 C143 100.5(18) . . ?
N25 C149 H14G 111.7 . . ?
N25 C149 H14H 111.7 . . ?
C143 C149 H14G 111.7 . . ?
C143 C149 H14H 111.7 . . ?
H14G C149 H14H 109.4 . . ?
N7 C198 C30 106.5(19) . . ?
N7 C198 H198 106.0 . . ?
C30 C198 H198 106.0 . . ?
C145 C198 N7 116(2) . . ?
C145 C198 C30 115(2) . . ?
C145 C198 H198 106.0 . . ?
C77 C225 H22K 111.1 . . ?
C77 C225 H22L 111.1 . . ?
C145 C225 C77 103.4(19) . . ?
C145 C225 H22K 111.1 . . ?
C145 C225 H22L 111.1 . . ?
H22K C225 H22L 109.0 . . ?
C29 C233 C117 115.4(13) . . ?
C29 C233 H23C 108.4 . . ?
C29 C233 H23D 108.4 . . ?
C117 C233 H23C 108.4 . . ?
C117 C233 H23D 108.4 . . ?
H23C C233 H23D 107.5 . . ?
C59 C235 H23E 108.8 . . ?
C59 C235 H23F 108.8 . . ?
C117 C235 C59 113.7(14) . . ?
C117 C235 H23E 108.8 . . ?
C117 C235 H23F 108.8 . . ?
H23E C235 H23F 107.7 . . ?
C29 C237 C59 122.3(14) . . ?
C29 C237 H23G 106.7 . . ?
C29 C237 H23H 106.8 . . ?
C59 C237 H23G 106.7 . . ?
C59 C237 H23H 106.8 . . ?
H23G C237 H23H 106.6 . . ?
C104 N8 C44 127(2) . . ?
C114 N8 C44 107.9(19) . . ?
C114 N8 C104 124(2) . . ?
C52 N18 C94 126.5(19) . . ?
C114 N18 C52 124(2) . . ?
C114 N18 C94 108.3(19) . . ?
H10C C10 H10D 107.8 . . ?
C156 C10 H10C 109.1 . . ?
C156 C10 H10D 109.1 . . ?
C156 C10 C228 113(2) . . ?
C228 C10 H10C 109.1 . . ?
C228 C10 H10D 109.1 . . ?
H35A C35 H35B 108.0 . . ?
C106 C35 H35A 109.5 . . ?
C106 C35 H35B 109.5 . . ?
C106 C35 C212 110.9(17) . . ?
C212 C35 H35A 109.5 . . ?
C212 C35 H35B 109.5 . . ?
N8 C44 H44A 110.6 . . ?
N8 C44 H44B 110.6 . . ?
H44A C44 H44B 108.8 . . ?
C94 C44 N8 105.5(19) . . ?
C94 C44 H44A 110.6 . . ?
C94 C44 H44B 110.6 . . ?
N18 C52 H52 108.0 . . ?
N18 C52 C58 109.4(18) . . ?
N18 C52 C106 108.5(17) . . ?
C58 C52 H52 108.0 . . ?
C58 C52 C106 114.6(18) . . ?
C106 C52 H52 108.1 . . ?
C52 C58 H58A 109.1 . . ?
C52 C58 H58B 109.1 . . ?
C52 C58 C84 112.5(18) . . ?
H58A C58 H58B 107.8 . . ?
C84 C58 H58A 109.1 . . ?
C84 C58 H58B 109.1 . . ?
H80A C80 H80B 108.0 . . ?
C104 C80 H80A 109.4 . . ?
C104 C80 H80B 109.4 . . ?
C228 C80 H80A 109.4 . . ?
C228 C80 H80B 109.4 . . ?
C228 C80 C104 111(2) . . ?
C58 C84 H84A 109.8 . . ?
C58 C84 H84B 109.8 . . ?
C58 C84 C212 109.5(18) . . ?
H84A C84 H84B 108.2 . . ?
C212 C84 H84A 109.8 . . ?
C212 C84 H84B 109.8 . . ?
N18 C94 H94A 110.7 . . ?
N18 C94 H94B 110.7 . . ?
C44 C94 N18 105.1(19) . . ?
C44 C94 H94A 110.7 . . ?
C44 C94 H94B 110.7 . . ?
H94A C94 H94B 108.8 . . ?
N8 C104 C80 109.3(19) . . ?
N8 C104 H104 108.1 . . ?
N8 C104 C184 113.4(19) . . ?
C80 C104 H104 108.1 . . ?
C184 C104 C80 109.6(19) . . ?
C184 C104 H104 108.1 . . ?
C35 C106 C52 105.8(17) . . ?
C35 C106 H10E 110.6 . . ?
C35 C106 H10F 110.6 . . ?
C52 C106 H10E 110.6 . . ?
C52 C106 H10F 110.6 . . ?
H10E C106 H10F 108.7 . . ?
N8 C114 N18 112(2) . . ?
N8 C114 H114 124.1 . . ?
N18 C114 H114 124.1 . . ?
C10 C156 H15A 109.1 . . ?
C10 C156 H15B 109.1 . . ?
C10 C156 C184 112(2) . . ?
H15A C156 H15B 107.9 . . ?
C184 C156 H15A 109.1 . . ?
C184 C156 H15B 109.1 . . ?
C104 C184 C156 113.5(19) . . ?
C104 C184 H18C 108.9 . . ?
C104 C184 H18D 108.9 . . ?
C156 C184 H18C 108.9 . . ?
C156 C184 H18D 108.9 . . ?
H18C C184 H18D 107.7 . . ?
C35 C212 C84 112.9(17) . . ?
C35 C212 H21I 109.0 . . ?
C35 C212 H21J 109.0 . . ?
C84 C212 H21I 109.0 . . ?
C84 C212 H21J 109.0 . . ?
H21I C212 H21J 107.8 . . ?
C10 C228 H22G 108.7 . . ?
C10 C228 H22H 108.7 . . ?
C80 C228 C10 114(2) . . ?
C80 C228 H22G 108.7 . . ?
C80 C228 H22H 108.7 . . ?
H22G C228 H22H 107.6 . . ?
C34 N9 C38 126.6(19) . . ?
C34 N9 C65 111.9(19) . . ?
C65 N9 C38 121.3(17) . . ?
C34 N21 C61 109.0(18) . . ?
C34 N21 C1Z 126.3(19) . . ?
C61 N21 C1Z 122.7(17) . . ?
H11E C11 H11F 108.3 . . ?
C98 C11 H11E 109.8 . . ?
C98 C11 H11F 109.8 . . ?
C131 C11 H11E 109.8 . . ?
C131 C11 H11F 109.8 . . ?
C131 C11 C98 109.2(18) . . ?
H15C C15 H15D 108.3 . . ?
C38 C15 H15C 109.8 . . ?
C38 C15 H15D 109.8 . . ?
C38 C15 C131 109.2(19) . . ?
C131 C15 H15C 109.8 . . ?
C131 C15 H15D 109.8 . . ?
N9 C34 N21 115(2) . . ?
N9 C34 H34 122.3 . . ?
N21 C34 H34 122.3 . . ?
N9 C38 H38 108.1 . . ?
N9 C38 C66 109.3(17) . . ?
C15 C38 N9 109.6(18) . . ?
C15 C38 H38 108.1 . . ?
C15 C38 C66 113.6(19) . . ?
C66 C38 H38 108.1 . . ?
N21 C61 H61A 111.3 . . ?
N21 C61 H61B 111.3 . . ?
N21 C61 C65 102.2(17) . . ?
H61A C61 H61B 109.2 . . ?
C65 C61 H61A 111.3 . . ?
C65 C61 H61B 111.3 . . ?
N9 C65 C61 98.9(17) . . ?
N9 C65 H65A 112.0 . . ?
N9 C65 H65B 112.0 . . ?
C61 C65 H65A 112.0 . . ?
C61 C65 H65B 112.0 . . ?
H65A C65 H65B 109.7 . . ?
C38 C66 H66A 110.3 . . ?
C38 C66 H66B 110.3 . . ?
H66A C66 H66B 108.6 . . ?
C98 C66 C38 107.0(18) . . ?
C98 C66 H66A 110.3 . . ?
C98 C66 H66B 110.3 . . ?
C11 C98 H98A 109.8 . . ?
C11 C98 H98B 109.8 . . ?
C66 C98 C11 109.3(18) . . ?
C66 C98 H98A 109.8 . . ?
C66 C98 H98B 109.8 . . ?
H98A C98 H98B 108.3 . . ?
C11 C131 C15 109.1(18) . . ?
C11 C131 H13C 109.9 . . ?
C11 C131 H13D 109.9 . . ?
C15 C131 H13C 109.9 . . ?
C15 C131 H13D 109.9 . . ?
H13C C131 H13D 108.3 . . ?
C1 N10 C6 108.0 . . ?
C227 N10 C1 130.7(12) . . ?
C227 N10 C6 121.2(12) . . ?
N10 C1 H1A 110.1 . . ?
N10 C1 H1B 110.1 . . ?
N10 C1 C4 108.0 . . ?
H1A C1 H1B 108.4 . . ?
C4 C1 H1A 110.1 . . ?
C4 C1 H1B 110.1 . . ?
C1 C4 H4A 110.1 . . ?
C1 C4 H4B 110.1 . . ?
H4A C4 H4B 108.4 . . ?
N12 C4 C1 108.0 . . ?
N12 C4 H4A 110.1 . . ?
N12 C4 H4B 110.1 . . ?
C4 N12 C111 131.8(10) . . ?
C6 N12 C4 108.0 . . ?
C6 N12 C111 120.1(10) . . ?
N10 C6 H6A 110.1 . . ?
N10 C6 H6B 110.1 . . ?
N12 C6 N10 108.0 . . ?
N12 C6 H6A 110.1 . . ?
N12 C6 H6B 110.1 . . ?
H6A C6 H6B 108.4 . . ?
H7A C7 H7B 108.1 . . ?
C219 C7 H7A 109.5 . . ?
C219 C7 H7B 109.5 . . ?
C219 C7 C223 110.9(14) . . ?
C223 C7 H7A 109.5 . . ?
C223 C7 H7B 109.5 . . ?
H55A C55 H55B 107.8 . . ?
C219 C55 H55A 109.1 . . ?
C219 C55 H55B 109.1 . . ?
C219 C55 C221 112.6(14) . . ?
C221 C55 H55A 109.1 . . ?
C221 C55 H55B 109.1 . . ?
H57A C57 H57B 108.3 . . ?
C227 C57 H57A 109.8 . . ?
C227 C57 H57B 109.8 . . ?
C229 C57 H57A 109.8 . . ?
C229 C57 H57B 109.8 . . ?
C229 C57 C227 109.3(13) . . ?
N12 C111 H111 110.2 . . ?
N12 C111 C221 103.0(12) . . ?
N12 C111 C223 108.1(13) . . ?
C221 C111 H111 110.2 . . ?
C221 C111 C223 115.0(14) . . ?
C223 C111 H111 110.2 . . ?
H11A C113 H11B 107.7 . . ?
C227 C113 H11A 108.9 . . ?
C227 C113 H11B 108.9 . . ?
C231 C113 H11A 108.9 . . ?
C231 C113 H11B 108.9 . . ?
C231 C113 C227 113.5(14) . . ?
H11C C115 H11D 108.9 . . ?
C229 C115 H11C 110.8 . . ?
C229 C115 H11D 110.8 . . ?
C229 C115 C231 104.6(13) . . ?
C231 C115 H11C 110.8 . . ?
C231 C115 H11D 110.8 . . ?
C7 C219 H21A 108.9 . . ?
C7 C219 H21B 108.9 . . ?
C55 C219 C7 113.5(14) . . ?
C55 C219 H21A 108.9 . . ?
C55 C219 H21B 108.9 . . ?
H21A C219 H21B 107.7 . . ?
C55 C221 H22A 109.8 . . ?
C55 C221 H22B 109.8 . . ?
C111 C221 C55 109.4(13) . . ?
C111 C221 H22A 109.8 . . ?
C111 C221 H22B 109.8 . . ?
H22A C221 H22B 108.2 . . ?
C7 C223 H22C 110.6 . . ?
C7 C223 H22D 110.6 . . ?
C111 C223 C7 105.7(12) . . ?
C111 C223 H22C 110.6 . . ?
C111 C223 H22D 110.6 . . ?
H22C C223 H22D 108.7 . . ?
N10 C227 C57 107.4(14) . . ?
N10 C227 C113 114.3(14) . . ?
N10 C227 H227 108.4 . . ?
C57 C227 C113 110.0(13) . . ?
C57 C227 H227 108.4 . . ?
C113 C227 H227 108.4 . . ?
C57 C229 C115 118.6(14) . . ?
C57 C229 H22E 107.7 . . ?
C57 C229 H22F 107.7 . . ?
C115 C229 H22E 107.7 . . ?
C115 C229 H22F 107.7 . . ?
H22E C229 H22F 107.1 . . ?
C113 C231 C115 114.4(14) . . ?
C113 C231 H23A 108.7 . . ?
C113 C231 H23B 108.7 . . ?
C115 C231 H23A 108.7 . . ?
C115 C231 H23B 108.7 . . ?
H23A C231 H23B 107.6 . . ?
C2 N13 C109 107(2) . . ?
C2 N13 C127 137(2) . . ?
C109 N13 C127 111(2) . . ?
C2 N27 C85 106.5(19) . . ?
C2 N27 C196 132(2) . . ?
C196 N27 C85 120(2) . . ?
N13 C2 N27 121(2) . . ?
N13 C2 H2 119.5 . . ?
N27 C2 H2 119.5 . . ?
H67A C67 H67B 108.5 . . ?
C79 C67 H67A 110.2 . . ?
C79 C67 H67B 110.2 . . ?
C127 C67 H67A 110.2 . . ?
C127 C67 H67B 110.2 . . ?
C127 C67 C79 107.4(19) . . ?
C67 C79 H79A 107.7 . . ?
C67 C79 H79B 107.7 . . ?
H79A C79 H79B 107.1 . . ?
C171 C79 C67 119(2) . . ?
C171 C79 H79A 107.7 . . ?
C171 C79 H79B 107.7 . . ?
N27 C85 H85A 112.3 . . ?
N27 C85 H85B 112.3 . . ?
H85A C85 H85B 109.9 . . ?
C109 C85 N27 97.2(17) . . ?
C109 C85 H85A 112.3 . . ?
C109 C85 H85B 112.3 . . ?
N13 C109 C85 107(2) . . ?
N13 C109 H10I 110.4 . . ?
N13 C109 H10J 110.4 . . ?
C85 C109 H10I 110.4 . . ?
C85 C109 H10J 110.4 . . ?
H10I C109 H10J 108.6 . . ?
N13 C127 H127 108.6 . . ?
C67 C127 N13 102.5(18) . . ?
C67 C127 H127 108.6 . . ?
C160 C127 N13 113(2) . . ?
C160 C127 C67 115(2) . . ?
C160 C127 H127 108.6 . . ?
C160 C137 H137 119.9 . . ?
C171 C137 H137 119.9 . . ?
C171 C137 C160 120(2) . . ?
H13K C139 H13L 109.2 . . ?
C173 C139 H13K 111.3 . . ?
C173 C139 H13L 111.3 . . ?
C173 C139 C179 102.4(19) . . ?
C179 C139 H13K 111.3 . . ?
C179 C139 H13L 111.3 . . ?
H15O C158 H15P 107.6 . . ?
C159 C158 H15O 108.7 . . ?
C159 C158 H15P 108.7 . . ?
C196 C158 H15O 108.7 . . ?
C196 C158 H15P 108.7 . . ?
C196 C158 C159 114(2) . . ?
C158 C159 H159 121.5 . . ?
C173 C159 C158 117(3) . . ?
C173 C159 H159 121.5 . . ?
C127 C160 C137 112(2) . . ?
C127 C160 H16M 109.3 . . ?
C127 C160 H16N 109.3 . . ?
C137 C160 H16M 109.3 . . ?
C137 C160 H16N 109.3 . . ?
H16M C160 H16N 108.0 . . ?
C79 C171 H171 121.8 . . ?
C137 C171 C79 116(2) . . ?
C137 C171 H171 121.9 . . ?
C139 C173 H173 127.5 . . ?
C159 C173 C139 105(3) . . ?
C159 C173 H173 127.5 . . ?
C139 C179 H17K 109.0 . . ?
C139 C179 H17L 109.0 . . ?
H17K C179 H17L 107.8 . . ?
C196 C179 C139 113(2) . . ?
C196 C179 H17K 109.0 . . ?
C196 C179 H17L 109.0 . . ?
N27 C196 C158 116(2) . . ?
N27 C196 C179 120(2) . . ?
N27 C196 H196 103.3 . . ?
C158 C196 C179 108(2) . . ?
C158 C196 H196 103.3 . . ?
C179 C196 H196 103.3 . . ?
C56 N14 C64 128(2) . . ?
C56 N14 C129 108(2) . . ?
C64 N14 C129 123.1(19) . . ?
C56 N22 C226 111(2) . . ?
C56 N22 C1A 126(2) . . ?
C1A N22 C226 122.5(19) . . ?
H31A C31 H31B 108.1 . . ?
C64 C31 H31A 109.5 . . ?
C64 C31 H31B 109.5 . . ?
C208 C31 H31A 109.5 . . ?
C208 C31 H31B 109.5 . . ?
C208 C31 C64 111(2) . . ?
N14 C56 H56 121.1 . . ?
N22 C56 N14 118(2) . . ?
N22 C56 H56 121.1 . . ?
N14 C64 C31 111(2) . . ?
N14 C64 H64 108.1 . . ?
C31 C64 H64 108.1 . . ?
C138 C64 N14 110(2) . . ?
C138 C64 C31 111(2) . . ?
C138 C64 H64 108.1 . . ?
H71A C71 H71B 108.6 . . ?
C136 C71 H71A 110.3 . . ?
C136 C71 H71B 110.3 . . ?
C138 C71 H71A 110.3 . . ?
C138 C71 H71B 110.3 . . ?
C138 C71 C136 107(2) . . ?
N14 C129 H12E 111.4 . . ?
N14 C129 H12F 111.4 . . ?
N14 C129 C226 101.8(17) . . ?
H12E C129 H12F 109.3 . . ?
C226 C129 H12E 111.4 . . ?
C226 C129 H12F 111.4 . . ?
C71 C136 H13M 109.2 . . ?
C71 C136 H13N 109.2 . . ?
H13M C136 H13N 107.9 . . ?
C208 C136 C71 112(2) . . ?
C208 C136 H13M 109.2 . . ?
C208 C136 H13N 109.2 . . ?
C64 C138 C71 112(2) . . ?
C64 C138 H13O 109.1 . . ?
C64 C138 H13P 109.1 . . ?
C71 C138 H13O 109.1 . . ?
C71 C138 H13P 109.1 . . ?
H13O C138 H13P 107.9 . . ?
C31 C208 C136 111(2) . . ?
C31 C208 H20Q 109.4 . . ?
C31 C208 H20R 109.4 . . ?
C136 C208 H20Q 109.4 . . ?
C136 C208 H20R 109.3 . . ?
H20Q C208 H20R 108.0 . . ?
N22 C226 C129 100.4(17) . . ?
N22 C226 H22O 111.7 . . ?
N22 C226 H22P 111.7 . . ?
C129 C226 H22O 111.7 . . ?
C129 C226 H22P 111.7 . . ?
H22O C226 H22P 109.5 . . ?
C5 N15 C1K 134.6(17) . . ?
C81 N15 C5 108.0 . . ?
C81 N15 C1K 109.7(16) . . ?
N15 C5 H5A 110.1 . . ?
N15 C5 H5B 110.1 . . ?
H5A C5 H5B 108.4 . . ?
C161 C5 N15 108.0 . . ?
C161 C5 H5A 110.1 . . ?
C161 C5 H5B 110.1 . . ?
C5 C161 H16C 110.1 . . ?
C5 C161 H16D 110.1 . . ?
H16C C161 H16D 108.4 . . ?
N31 C161 C5 108.0 . . ?
N31 C161 H16C 110.1 . . ?
N31 C161 H16D 110.1 . . ?
C161 N31 C81 108.0 . . ?
C161 N31 C91 134.5(15) . . ?
C81 N31 C91 113.4(14) . . ?
N15 C81 N31 108.0 . . ?
N15 C81 H81A 110.1 . . ?
N15 C81 H81B 110.1 . . ?
N31 C81 H81A 110.1 . . ?
N31 C81 H81B 110.1 . . ?
H81A C81 H81B 108.4 . . ?
H23I C23 H23J 108.5 . . ?
C183 C23 H23I 110.3 . . ?
C183 C23 H23J 110.3 . . ?
C185 C23 H23I 110.3 . . ?
C185 C23 H23J 110.3 . . ?
C185 C23 C183 107.2(15) . . ?
C181 C91 N31 163.2(17) . . ?
C183 C91 N31 89.1(14) . . ?
C183 C91 C181 106.4(14) . . ?
H93A C93 H93B 107.7 . . ?
C181 C93 H93A 108.9 . . ?
C181 C93 H93B 108.9 . . ?
C185 C93 H93A 108.9 . . ?
C185 C93 H93B 108.9 . . ?
C185 C93 C181 113.3(16) . . ?
C91 C181 H18E 110.8 . . ?
C91 C181 H18F 110.8 . . ?
C93 C181 C91 104.6(14) . . ?
C93 C181 H18E 110.8 . . ?
C93 C181 H18F 110.8 . . ?
H18E C181 H18F 108.9 . . ?
C23 C183 H18G 109.4 . . ?
C23 C183 H18H 109.4 . . ?
C91 C183 C23 111.1(16) . . ?
C91 C183 H18G 109.4 . . ?
C91 C183 H18H 109.4 . . ?
H18G C183 H18H 108.0 . . ?
C23 C185 H18I 110.3 . . ?
C23 C185 H18J 110.3 . . ?
C93 C185 C23 107.2(15) . . ?
C93 C185 H18I 110.3 . . ?
C93 C185 H18J 110.3 . . ?
H18I C185 H18J 108.5 . . ?
C100 N19 C172 125.7(19) . . ?
C202 N19 C100 125(2) . . ?
C202 N19 C172 109(2) . . ?
C202 N29 C206 109(2) . . ?
C202 N29 C1R 122(2) . . ?
C1R N29 C206 129(2) . . ?
H90A C90 H90B 107.3 . . ?
C178 C90 H90A 108.1 . . ?
C178 C90 H90B 108.1 . . ?
C194 C90 H90A 108.1 . . ?
C194 C90 H90B 108.0 . . ?
C194 C90 C178 117(2) . . ?
H96A C96 H96B 108.1 . . ?
C100 C96 H96A 109.6 . . ?
C100 C96 H96B 109.6 . . ?
C100 C96 C224 110.4(19) . . ?
C224 C96 H96A 109.6 . . ?
C224 C96 H96B 109.6 . . ?
N19 C100 C96 113(2) . . ?
N19 C100 H100 107.6 . . ?
N19 C100 C178 108.9(19) . . ?
C96 C100 H100 107.6 . . ?
C96 C100 C178 112.0(19) . . ?
C178 C100 H100 107.6 . . ?
N19 C172 H17A 111.2 . . ?
N19 C172 H17B 111.2 . . ?
N19 C172 C206 103.0(18) . . ?
H17A C172 H17B 109.1 . . ?
C206 C172 H17A 111.2 . . ?
C206 C172 H17B 111.2 . . ?
C90 C178 C100 106.3(19) . . ?
C90 C178 H17C 110.5 . . ?
C90 C178 H17D 110.5 . . ?
C100 C178 H17C 110.5 . . ?
C100 C178 H17D 110.5 . . ?
H17C C178 H17D 108.7 . . ?
C90 C194 H19A 109.6 . . ?
C90 C194 H19B 109.6 . . ?
H19A C194 H19B 108.1 . . ?
C224 C194 C90 110(2) . . ?
C224 C194 H19A 109.6 . . ?
C224 C194 H19B 109.6 . . ?
N19 C202 H202 122.4 . . ?
N29 C202 N19 115(2) . . ?
N29 C202 H202 122.4 . . ?
N29 C206 C172 103.9(19) . . ?
N29 C206 H20G 111.0 . . ?
N29 C206 H20H 111.0 . . ?
C172 C206 H20G 111.0 . . ?
C172 C206 H20H 111.0 . . ?
H20G C206 H20H 109.0 . . ?
C96 C224 H22I 108.4 . . ?
C96 C224 H22J 108.3 . . ?
C194 C224 C96 116(2) . . ?
C194 C224 H22I 108.4 . . ?
C194 C224 H22J 108.4 . . ?
H22I C224 H22J 107.4 . . ?
C148 N23 C133 109.6(18) . . ?
C148 N23 C232 131(2) . . ?
C232 N23 C133 119(2) . . ?
C148 N24 C166 112.0(18) . . ?
C148 N24 C204 126(2) . . ?
C204 N24 C166 121(2) . . ?
H17E C17 H17F 108.8 . . ?
C83 C17 H17E 110.7 . . ?
C83 C17 H17F 110.7 . . ?
C83 C17 C214 105(2) . . ?
C214 C17 H17E 110.7 . . ?
C214 C17 H17F 110.7 . . ?
H19M C19 H19N 107.8 . . ?
C119 C19 H19M 109.1 . . ?
C119 C19 H19N 109.1 . . ?
C210 C19 H19M 109.1 . . ?
C210 C19 H19N 109.1 . . ?
C210 C19 C119 112.5(19) . . ?
H39A C39 H39B 107.6 . . ?
C74 C39 H39A 108.7 . . ?
C74 C39 H39B 108.7 . . ?
C204 C39 H39A 108.7 . . ?
C204 C39 H39B 108.7 . . ?
C204 C39 C74 114(2) . . ?
C39 C74 H74A 108.3 . . ?
C39 C74 H74B 108.3 . . ?
H74A C74 H74B 107.4 . . ?
C214 C74 C39 116(2) . . ?
C214 C74 H74A 108.3 . . ?
C214 C74 H74B 108.3 . . ?
C17 C83 H83A 109.2 . . ?
C17 C83 H83B 109.2 . . ?
H83A C83 H83B 107.9 . . ?
C204 C83 C17 112(2) . . ?
C204 C83 H83A 109.2 . . ?
C204 C83 H83B 109.2 . . ?
H88A C88 H88B 109.7 . . ?
C165 C88 H88A 112.1 . . ?
C165 C88 H88B 112.1 . . ?
C232 C88 H88A 112.1 . . ?
C232 C88 H88B 112.1 . . ?
C232 C88 C165 98.5(19) . . ?
C19 C119 H11K 109.7 . . ?
C19 C119 H11L 109.7 . . ?
H11K C119 H11L 108.2 . . ?
C165 C119 C19 109.9(19) . . ?
C165 C119 H11K 109.7 . . ?
C165 C119 H11L 109.7 . . ?
N23 C133 H13G 111.4 . . ?
N23 C133 H13H 111.4 . . ?
N23 C133 C166 101.7(15) . . ?
H13G C133 H13H 109.3 . . ?
C166 C133 H13G 111.4 . . ?
C166 C133 H13H 111.4 . . ?
N23 C148 H148 121.7 . . ?
N24 C148 N23 117(2) . . ?
N24 C148 H148 121.7 . . ?
C88 C165 H16E 110.2 . . ?
C88 C165 H16F 110.2 . . ?
C119 C165 C88 107.6(19) . . ?
C119 C165 H16E 110.2 . . ?
C119 C165 H16F 110.2 . . ?
H16E C165 H16F 108.5 . . ?
N24 C166 C133 96.8(15) . . ?
N24 C166 H16G 112.4 . . ?
N24 C166 H16H 112.4 . . ?
C133 C166 H16G 112.4 . . ?
C133 C166 H16H 112.4 . . ?
H16G C166 H16H 110.0 . . ?
N24 C204 C83 112(2) . . ?
N24 C204 H204 105.4 . . ?
C39 C204 N24 111(2) . . ?
C39 C204 C83 116(2) . . ?
C39 C204 H204 105.4 . . ?
C83 C204 H204 105.4 . . ?
C232 C210 C19 110(2) . . ?
C17 C214 H21M 107.9 . . ?
C17 C214 H21N 107.9 . . ?
C74 C214 C17 118(2) . . ?
C74 C214 H21M 107.9 . . ?
C74 C214 H21N 107.9 . . ?
H21M C214 H21N 107.2 . . ?
N23 C232 C88 109(2) . . ?
N23 C232 C210 111(2) . . ?
N23 C232 H232 106.2 . . ?
C88 C232 C210 117(2) . . ?
C88 C232 H232 106.2 . . ?
C210 C232 H232 106.2 . . ?
C18 N26 C14 108.0 . . ?
C103 N26 C14 132.1(15) . . ?
C103 N26 C18 119.9(15) . . ?
N26 C14 H14A 110.1 . . ?
N26 C14 H14B 110.1 . . ?
N26 C14 C16 108.0 . . ?
H14A C14 H14B 108.4 . . ?
C16 C14 H14A 110.1 . . ?
C16 C14 H14B 110.1 . . ?
C14 C16 H16A 110.1 . . ?
C14 C16 H16B 110.1 . . ?
H16A C16 H16B 108.4 . . ?
N28 C16 C14 108.0 . . ?
N28 C16 H16A 110.1 . . ?
N28 C16 H16B 110.1 . . ?
C16 N28 C18 108.0 . . ?
C16 N28 C107 141.7(13) . . ?
C18 N28 C107 106.1(13) . . ?
N26 C18 N28 108.0 . . ?
N26 C18 H18A 110.1 . . ?
N26 C18 H18B 110.1 . . ?
N28 C18 H18A 110.1 . . ?
N28 C18 H18B 110.1 . . ?
H18A C18 H18B 108.4 . . ?
H13A C13 H13B 107.8 . . ?
C207 C13 H13A 109.0 . . ?
C207 C13 H13B 109.0 . . ?
C207 C13 C209 112.9(13) . . ?
C209 C13 H13A 109.0 . . ?
C209 C13 H13B 109.0 . . ?
H27A C27 H27B 108.2 . . ?
C211 C27 H27A 109.8 . . ?
C211 C27 H27B 109.8 . . ?
C211 C27 C215 109.6(15) . . ?
C215 C27 H27A 109.8 . . ?
C215 C27 H27B 109.8 . . ?
H53A C53 H53B 108.1 . . ?
C211 C53 H53A 109.6 . . ?
C211 C53 H53B 109.6 . . ?
C213 C53 H53A 109.6 . . ?
C213 C53 H53B 109.6 . . ?
C213 C53 C211 110.4(14) . . ?
N26 C103 H103 110.1 . . ?
N26 C103 C205 105.2(17) . . ?
N26 C103 C207 110.8(18) . . ?
C205 C103 H103 110.1 . . ?
C207 C103 H103 110.1 . . ?
C207 C103 C205 110.5(15) . . ?
H10A C105 H10B 107.2 . . ?
C205 C105 H10A 107.8 . . ?
C205 C105 H10B 107.8 . . ?
C209 C105 H10A 107.8 . . ?
C209 C105 H10B 107.8 . . ?
C209 C105 C205 117.9(15) . . ?
N28 C107 H107 112.5 . . ?
N28 C107 C213 101.3(15) . . ?
N28 C107 C215 107.2(15) . . ?
C213 C107 H107 112.5 . . ?
C213 C107 C215 110.1(15) . . ?
C215 C107 H107 112.5 . . ?
C103 C205 C105 102.1(14) . . ?
C103 C205 H20A 111.4 . . ?
C103 C205 H20B 111.3 . . ?
C105 C205 H20A 111.3 . . ?
C105 C205 H20B 111.3 . . ?
H20A C205 H20B 109.2 . . ?
C13 C207 H20C 109.0 . . ?
C13 C207 H20D 109.0 . . ?
C103 C207 C13 112.8(15) . . ?
C103 C207 H20C 109.0 . . ?
C103 C207 H20D 109.0 . . ?
H20C C207 H20D 107.8 . . ?
C13 C209 H20E 109.2 . . ?
C13 C209 H20F 109.2 . . ?
C105 C209 C13 111.9(13) . . ?
C105 C209 H20E 109.2 . . ?
C105 C209 H20F 109.2 . . ?
H20E C209 H20F 107.9 . . ?
C27 C211 C53 113.0(15) . . ?
C27 C211 H21C 109.0 . . ?
C27 C211 H21D 109.0 . . ?
C53 C211 H21C 109.0 . . ?
C53 C211 H21D 109.0 . . ?
H21C C211 H21D 107.8 . . ?
C53 C213 H21E 108.9 . . ?
C53 C213 H21F 108.9 . . ?
C107 C213 C53 113.3(14) . . ?
C107 C213 H21E 108.9 . . ?
C107 C213 H21F 108.9 . . ?
H21E C213 H21F 107.7 . . ?
C27 C215 C107 109.3(15) . . ?
C27 C215 H21G 109.8 . . ?
C27 C215 H21H 109.8 . . ?
C107 C215 H21G 109.8 . . ?
C107 C215 H21H 109.8 . . ?
H21G C215 H21H 108.3 . . ?
H3A C3 H3B 109.0 . . ?
C1G C3 H3A 111.0 . . ?
C1G C3 H3B 111.0 . . ?
C1G C3 C1K 103.9(16) . . ?
C1K C3 H3A 111.0 . . ?
C1K C3 H3B 111.0 . . ?
C3 C1G H1GA 109.3 . . ?
C3 C1G H1GB 109.3 . . ?
H1GA C1G H1GB 108.0 . . ?
C1H C1G C3 111.4(17) . . ?
C1H C1G H1GA 109.4 . . ?
C1H C1G H1GB 109.3 . . ?
C1G C1H H1HA 108.7 . . ?
C1G C1H H1HB 108.7 . . ?
C1G C1H C1I 114.3(16) . . ?
H1HA C1H H1HB 107.6 . . ?
C1I C1H H1HA 108.7 . . ?
C1I C1H H1HB 108.7 . . ?
C1H C1I H1IA 109.4 . . ?
C1H C1I H1IB 109.4 . . ?
C1H C1I C1J 111.0(15) . . ?
H1IA C1I H1IB 108.0 . . ?
C1J C1I H1IA 109.4 . . ?
C1J C1I H1IB 109.4 . . ?
C1I C1J H1JA 109.5 . . ?
C1I C1J H1JB 109.5 . . ?
H1JA C1J H1JB 108.1 . . ?
C1K C1J C1I 110.7(16) . . ?
C1K C1J H1JA 109.5 . . ?
C1K C1J H1JB 109.5 . . ?
N15 C1K C3 157.7(18) . . ?
N15 C1K C1J 87.7(16) . . ?
C1J C1K C3 110.9(17) . . ?
Cl4 Mn5 Cl30 107.3(2) . . ?
Cl11 Mn5 Cl4 106.5(3) . . ?
Cl11 Mn5 Cl30 106.4(3) . . ?
Cl32 Mn5 Cl4 116.0(2) . . ?
Cl32 Mn5 Cl11 111.9(3) . . ?
Cl32 Mn5 Cl30 108.1(2) . . ?
Cl7 Mn7 Cl9 105.6(3) . . ?
Cl23 Mn7 Cl7 111.5(4) . . ?
Cl23 Mn7 Cl9 103.5(3) . . ?
Cl31 Mn7 Cl7 110.0(6) . . ?
Cl31 Mn7 Cl9 110.9(5) . . ?
Cl31 Mn7 Cl23 114.8(5) . . ?
N22 C1A C1B 108.8(16) . . ?
N22 C1A C1F 110.2(16) . . ?
C1F C1A C1B 111.0(15) . . ?
C1C C1B C1A 107.9(14) . . ?
C1D C1C C1B 110.0(14) . . ?
C1C C1D H1DA 109.6 . . ?
C1C C1D H1DB 109.6 . . ?
C1C C1D C1E 110.4(15) . . ?
H1DA C1D H1DB 108.1 . . ?
C1E C1D H1DA 109.6 . . ?
C1E C1D H1DB 109.6 . . ?
C1D C1E H1EA 109.6 . . ?
C1D C1E H1EB 109.6 . . ?
H1EA C1E H1EB 108.1 . . ?
C1F C1E C1D 110.3(14) . . ?
C1F C1E H1EA 109.6 . . ?
C1F C1E H1EB 109.6 . . ?
C1A C1F C1E 109.8(14) . . ?
C1A C1F H1FA 109.7 . . ?
C1A C1F H1FB 109.7 . . ?
C1E C1F H1FA 109.7 . . ?
C1E C1F H1FB 109.7 . . ?
H1FA C1F H1FB 108.2 . . ?
H1MA C1M H1MB 107.6 . . ?
C1R C1M H1MA 108.6 . . ?
C1R C1M H1MB 108.6 . . ?
C1R C1M C1V 114.5(14) . . ?
C1V C1M H1MA 108.6 . . ?
C1V C1M H1MB 108.6 . . ?
N29 C1R C1M 112.7(16) . . ?
N29 C1R H1R 103.0 . . ?
N29 C1R C1S 119.9(17) . . ?
C1M C1R H1R 103.0 . . ?
C1S C1R C1M 112.6(14) . . ?
C1S C1R H1R 103.0 . . ?
C1R C1S H1SA 109.4 . . ?
C1R C1S H1SB 109.4 . . ?
C1R C1S C1T 111.0(14) . . ?
H1SA C1S H1SB 108.0 . . ?
C1T C1S H1SA 109.4 . . ?
C1T C1S H1SB 109.4 . . ?
C1S C1T H1TA 110.2 . . ?
C1S C1T H1TB 110.3 . . ?
H1TA C1T H1TB 108.5 . . ?
C1U C1T C1S 107.3(14) . . ?
C1U C1T H1TA 110.2 . . ?
C1U C1T H1TB 110.3 . . ?
C1T C1U H1UA 111.0 . . ?
C1T C1U H1UB 111.0 . . ?
C1T C1U C1V 103.7(14) . . ?
H1UA C1U H1UB 109.0 . . ?
C1V C1U H1UA 111.0 . . ?
C1V C1U H1UB 111.0 . . ?
C1M C1V H1VA 110.0 . . ?
C1M C1V H1VB 110.0 . . ?
C1U C1V C1M 108.5(14) . . ?
C1U C1V H1VA 110.0 . . ?
C1U C1V H1VB 110.0 . . ?
H1VA C1V H1VB 108.4 . . ?
H1LA C1L H1LB 106.2 . . ?
C1N C1L H1LA 105.9 . . ?
C1N C1L H1LB 105.9 . . ?
C1W C1L H1LA 105.9 . . ?
C1W C1L H1LB 105.9 . . ?
C1W C1L C1N 125.7(13) . . ?
C1L C1N H1NA 108.4 . . ?
C1L C1N H1NB 108.4 . . ?
C1L C1N C1O 115.4(12) . . ?
H1NA C1N H1NB 107.5 . . ?
C1O C1N H1NA 108.4 . . ?
C1O C1N H1NB 108.4 . . ?
C1N C1O H1OA 108.5 . . ?
C1N C1O H1OB 108.5 . . ?
H1OA C1O H1OB 107.5 . . ?
C1P C1O C1N 115.0(12) . . ?
C1P C1O H1OA 108.5 . . ?
C1P C1O H1OB 108.5 . . ?
N11 C1P H1P 109.9 . . ?
C1O C1P N11 103.0(13) . . ?
C1O C1P H1P 109.9 . . ?
C1O C1P C1Q 119.9(13) . . ?
C1Q C1P N11 103.7(13) . . ?
C1Q C1P H1P 109.9 . . ?
C1P C1Q H1QA 110.5 . . ?
C1P C1Q H1QB 110.5 . . ?
C1P C1Q C1W 106.3(13) . . ?
H1QA C1Q H1QB 108.7 . . ?
C1W C1Q H1QA 110.5 . . ?
C1W C1Q H1QB 110.5 . . ?
C1L C1W C1Q 111.3(12) . . ?
C1L C1W H1WA 109.4 . . ?
C1L C1W H1WB 109.4 . . ?
C1Q C1W H1WA 109.4 . . ?
C1Q C1W H1WB 109.4 . . ?
H1WA C1W H1WB 108.0 . . ?
H1XA C1X H1XB 108.2 . . ?
C1Y C1X H1XA 109.8 . . ?
C1Y C1X H1XB 109.8 . . ?
C2B C1X H1XA 109.8 . . ?
C2B C1X H1XB 109.8 . . ?
C2B C1X C1Y 109.5(15) . . ?
C1X C1Y H1YA 109.5 . . ?
C1X C1Y H1YB 109.5 . . ?
C1X C1Y C1Z 110.5(14) . . ?
H1YA C1Y H1YB 108.1 . . ?
C1Z C1Y H1YA 109.5 . . ?
C1Z C1Y H1YB 109.5 . . ?
N21 C1Z C1Y 109.6(15) . . ?
N21 C1Z H1Z 108.2 . . ?
N21 C1Z C21 112.5(15) . . ?
C1Y C1Z H1Z 108.2 . . ?
C21 C1Z C1Y 110.0(14) . . ?
C21 C1Z H1Z 108.2 . . ?
C1Z C21 H21K 109.1 . . ?
C1Z C21 H21L 109.1 . . ?
C1Z C21 C2A 112.4(13) . . ?
H21K C21 H21L 107.9 . . ?
C2A C21 H21K 109.1 . . ?
C2A C21 H21L 109.1 . . ?
C21 C2A H2AA 108.8 . . ?
C21 C2A H2AB 108.8 . . ?
H2AA C2A H2AB 107.7 . . ?
C2B C2A C21 113.9(14) . . ?
C2B C2A H2AA 108.8 . . ?
C2B C2A H2AB 108.8 . . ?
C1X C2B H2BA 110.0 . . ?
C1X C2B H2BB 110.0 . . ?
C2A C2B C1X 108.4(14) . . ?
C2A C2B H2BA 110.0 . . ?
C2A C2B H2BB 110.0 . . ?
H2BA C2B H2BB 108.4 . . ?

loop_
_geom_bond_atom_site_label_1
_geom_bond_atom_site_label_2
_geom_bond_distance
_geom_bond_site_symmetry_2
_geom_bond_publ_flag
Mn1 Cl1 2.392(6) . ?
Mn1 Cl6 2.362(7) . ?
Mn1 Cl20 2.343(7) . ?
Mn1 Cl22 2.367(7) . ?
Mn2 Cl15 2.349(12) . ?
Mn2 Cl17 2.362(8) . ?
Mn2 Cl21 2.383(11) . ?
Mn2 Cl29 2.374(10) . ?
Mn3 Cl3 2.350(8) . ?
Mn3 Cl14 2.364(6) . ?
Mn3 Cl19 2.368(8) . ?
Mn3 Cl25 2.367(9) . ?
Mn4 Cl10 2.368(6) . ?
Mn4 Cl12 2.363(7) . ?
Mn4 Cl18 2.346(6) . ?
Mn4 Cl26 2.384(7) . ?
Cl4 Mn5 2.376(7) . ?
Cl11 Mn5 2.363(7) . ?
Cl30 Mn5 2.380(6) . ?
Cl32 Mn5 2.340(6) . ?
Mn6 Cl5 2.330(9) . ?
Mn6 Cl13 2.360(9) . ?
Mn6 Cl24 2.362(7) . ?
Mn6 Cl27 2.397(8) . ?
Cl7 Mn7 2.370(9) . ?
Cl9 Mn7 2.392(8) . ?
Cl23 Mn7 2.368(11) . ?
Cl31 Mn7 2.304(12) . ?
Mn8 Cl2 2.368(7) . ?
Mn8 Cl8 2.369(6) . ?
Mn8 Cl16 2.376(6) . ?
Mn8 Cl28 2.368(7) . ?
N1 C22 1.46(3) . ?
N1 C110 1.43(2) . ?
N1 C132 1.33(3) . ?
N11 C68 1.42(3) . ?
N11 C132 1.39(3) . ?
N11 C1P 1.63(2) . ?
C22 H22M 0.9700 . ?
C22 H22N 0.9700 . ?
C22 C68 1.42(3) . ?
C68 H68 0.9300 . ?
C69 H69A 0.9700 . ?
C69 H69B 0.9700 . ?
C69 C155 1.78(3) . ?
C69 C186 1.78(3) . ?
C110 H110 0.9800 . ?
C110 C120 1.49(3) . ?
C110 C155 1.55(3) . ?
C120 H12C 0.9700 . ?
C120 H12D 0.9700 . ?
C120 C186 1.82(3) . ?
C132 H132 0.9300 . ?
C155 H15M 0.9700 . ?
C155 H15N 0.9700 . ?
C186 H18O 0.9700 . ?
C186 H18P 0.9700 . ?
N2 C24 1.4200 . ?
N2 C28 1.4200 . ?
N2 C101 1.50(3) . ?
C24 N17 1.4200 . ?
N17 C26 1.4200 . ?
N17 C97 1.44(2) . ?
C26 H26A 0.9700 . ?
C26 H26B 0.9700 . ?
C26 C28 1.4200 . ?
C28 H28A 0.9700 . ?
C28 H28B 0.9700 . ?
C25 H25A 0.9700 . ?
C25 H25B 0.9700 . ?
C25 C199 1.499(15) . ?
C25 C201 1.522(16) . ?
C49 H49A 0.9700 . ?
C49 H49B 0.9700 . ?
C49 C195 1.538(16) . ?
C49 C197 1.501(15) . ?
C51 H51A 0.9700 . ?
C51 H51B 0.9700 . ?
C51 C199 1.520(15) . ?
C51 C203 1.488(15) . ?
C97 H97 0.9800 . ?
C97 C193 1.480(16) . ?
C97 C195 1.523(16) . ?
C99 H99A 0.9700 . ?
C99 H99B 0.9700 . ?
C99 C193 1.479(15) . ?
C99 C197 1.502(15) . ?
C101 H101 0.9800 . ?
C101 C201 1.518(16) . ?
C101 C203 1.506(15) . ?
C193 H19C 0.9700 . ?
C193 H19D 0.9700 . ?
C195 H19E 0.9700 . ?
C195 H19F 0.9700 . ?
C197 H19G 0.9700 . ?
C197 H19H 0.9700 . ?
C199 H19I 0.9700 . ?
C199 H19J 0.9700 . ?
C201 H20I 0.9700 . ?
C201 H20J 0.9700 . ?
C203 H20K 0.9700 . ?
C203 H20L 0.9700 . ?
N3 C12 1.45(3) . ?
N3 C121 1.44(3) . ?
N3 C128 1.30(3) . ?
N30 C62 1.56(3) . ?
N30 C128 1.27(3) . ?
N30 C239 1.48(3) . ?
C8 H8A 0.9700 . ?
C8 H8B 0.9700 . ?
C8 C12 1.49(3) . ?
C8 C122 1.53(3) . ?
C12 H12 0.9800 . ?
C12 C78 1.57(3) . ?
C41 H41A 0.9700 . ?
C41 H41B 0.9700 . ?
C41 C152 1.50(3) . ?
C41 C230 1.49(3) . ?
C62 H62 0.9800 . ?
C62 C130 1.53(3) . ?
C62 C182 1.49(3) . ?
C78 H78A 0.9700 . ?
C78 H78B 0.9700 . ?
C78 C192 1.47(3) . ?
C121 H12A 0.9700 . ?
C121 H12B 0.9700 . ?
C121 C239 1.60(3) . ?
C122 H122 0.9300 . ?
C122 C151 1.50(3) . ?
C128 H128 0.9300 . ?
C130 H13E 0.9700 . ?
C130 H13F 0.9700 . ?
C130 C152 1.50(3) . ?
C151 H151 0.9300 . ?
C151 C192 1.65(3) . ?
C152 H15E 0.9700 . ?
C152 H15F 0.9700 . ?
C182 H18K 0.9700 . ?
C182 H18L 0.9700 . ?
C182 C230 1.56(3) . ?
C192 H19K 0.9700 . ?
C192 H19L 0.9700 . ?
C230 H23K 0.9700 . ?
C230 H23L 0.9700 . ?
C239 H23M 0.9700 . ?
C239 H23N 0.9700 . ?
N4 C46 1.33(3) . ?
N4 C50 1.47(3) . ?
N4 C234 1.45(3) . ?
N16 C46 1.27(3) . ?
N16 C48 1.50(3) . ?
N16 C154 1.48(3) . ?
C46 H46 0.9300 . ?
C48 H48 0.9800 . ?
C48 C72 1.43(3) . ?
C48 C190 1.58(3) . ?
C50 C89 1.20(3) . ?
C50 C157 1.48(3) . ?
C72 H72 0.9300 . ?
C72 C200 1.56(3) . ?
C75 H75A 0.9700 . ?
C75 H75B 0.9700 . ?
C75 C177 1.37(3) . ?
C75 C217 1.45(3) . ?
C89 H89 0.9300 . ?
C89 C177 1.56(3) . ?
C108 H10G 0.9700 . ?
C108 H10H 0.9700 . ?
C108 C164 1.52(3) . ?
C108 C200 1.58(3) . ?
C154 H15G 0.9700 . ?
C154 H15H 0.9700 . ?
C154 C234 1.53(3) . ?
C157 H15I 0.9700 . ?
C157 H15J 0.9700 . ?
C157 C217 1.56(3) . ?
C164 H16I 0.9700 . ?
C164 H16J 0.9700 . ?
C164 C190 1.50(3) . ?
C177 H17G 0.9700 . ?
C177 H17H 0.9700 . ?
C190 H19O 0.9700 . ?
C190 H19P 0.9700 . ?
C200 H20M 0.9700 . ?
C200 H20N 0.9700 . ?
C217 H21O 0.9700 . ?
C217 H21P 0.9700 . ?
C234 H23O 0.9700 . ?
C234 H23P 0.9700 . ?
N5 C60 1.42(3) . ?
N5 C82 1.50(3) . ?
N5 C140 1.28(3) . ?
N32 C76 1.46(3) . ?
N32 C116 1.46(3) . ?
N32 C140 1.36(3) . ?
C9 C33 1.49(3) . ?
C9 C70 1.57(3) . ?
C33 H33 0.9300 . ?
C33 C92 1.40(3) . ?
C36 H36A 0.9700 . ?
C36 H36B 0.9700 . ?
C36 C42 1.59(3) . ?
C36 C216 1.53(3) . ?
C42 H42A 0.9700 . ?
C42 H42B 0.9700 . ?
C42 C134 1.46(3) . ?
C60 H60A 0.9700 . ?
C60 H60B 0.9700 . ?
C60 C116 1.47(3) . ?
C70 H70A 0.9700 . ?
C70 H70B 0.9700 . ?
C70 C82 1.42(3) . ?
C76 H76 0.9800 . ?
C76 C216 1.50(3) . ?
C76 C218 1.47(3) . ?
C82 H82 0.9800 . ?
C82 C162 1.60(3) . ?
C92 H92A 0.9700 . ?
C92 H92B 0.9700 . ?
C92 C162 1.49(3) . ?
C116 H11M 0.9700 . ?
C116 H11N 0.9700 . ?
C134 H13I 0.9700 . ?
C134 H13J 0.9700 . ?
C134 C218 1.54(3) . ?
C140 H140 0.9300 . ?
C162 H16K 0.9700 . ?
C162 H16L 0.9700 . ?
C216 H21Q 0.9700 . ?
C216 H21R 0.9700 . ?
C218 H21S 0.9700 . ?
C218 H21T 0.9700 . ?
N6 C20 1.51(3) . ?
N6 C40 1.31(3) . ?
N6 C146 1.47(3) . ?
N20 C32 1.48(3) . ?
N20 C40 1.33(3) . ?
N20 C236 1.42(3) . ?
C20 H20O 0.9700 . ?
C20 H20P 0.9700 . ?
C20 C32 1.43(3) . ?
C32 H32A 0.9700 . ?
C32 H32B 0.9700 . ?
C40 H40 0.9300 . ?
C73 H73A 0.9700 . ?
C73 H73B 0.9700 . ?
C73 C146 1.56(3) . ?
C73 C150 1.49(3) . ?
C86 H86A 0.9700 . ?
C86 H86B 0.9700 . ?
C86 C150 1.44(3) . ?
C86 C170 1.38(3) . ?
C102 H102 0.9300 . ?
C102 C123 1.45(3) . ?
C102 C238 1.61(3) . ?
C112 H11O 0.9700 . ?
C112 H11P 0.9700 . ?
C112 C123 1.60(3) . ?
C112 C236 1.54(3) . ?
C123 H123 0.9300 . ?
C146 H146 0.9800 . ?
C146 C176 1.43(3) . ?
C150 H15K 0.9700 . ?
C150 H15L 0.9700 . ?
C170 H17I 0.9700 . ?
C170 H17J 0.9700 . ?
C170 C176 1.56(3) . ?
C176 H176 0.9300 . ?
C188 H18M 0.9700 . ?
C188 H18N 0.9700 . ?
C188 C236 1.48(3) . ?
C188 C238 1.48(3) . ?
C236 H236 0.9800 . ?
C238 H23Q 0.9700 . ?
C238 H23R 0.9700 . ?
N7 C126 1.26(3) . ?
N7 C143 1.47(3) . ?
N7 C198 1.527(13) . ?
N25 C29 1.514(13) . ?
N25 C126 1.18(3) . ?
N25 C149 1.46(3) . ?
C29 C233 1.493(14) . ?
C29 C237 1.439(14) . ?
C30 H30A 0.9700 . ?
C30 H30B 0.9700 . ?
C30 C118 1.52(3) . ?
C30 C198 1.55(3) . ?
C59 H59A 0.9700 . ?
C59 H59B 0.9700 . ?
C59 C235 1.516(15) . ?
C59 C237 1.495(14) . ?
C77 H77A 0.9700 . ?
C77 H77B 0.9700 . ?
C77 C118 1.68(3) . ?
C77 C225 1.71(3) . ?
C117 H11G 0.9700 . ?
C117 H11H 0.9700 . ?
C117 C233 1.496(14) . ?
C117 C235 1.431(14) . ?
C118 H11I 0.9700 . ?
C118 H11J 0.9700 . ?
C126 H126 0.9300 . ?
C143 H14C 0.9700 . ?
C143 H14D 0.9700 . ?
C143 C149 1.66(3) . ?
C145 H14E 0.9700 . ?
C145 H14F 0.9700 . ?
C145 C198 1.45(3) . ?
C145 C225 1.35(3) . ?
C149 H14G 0.9700 . ?
C149 H14H 0.9700 . ?
C198 H198 0.9800 . ?
C225 H22K 0.9700 . ?
C225 H22L 0.9700 . ?
C233 H23C 0.9700 . ?
C233 H23D 0.9700 . ?
C235 H23E 0.9700 . ?
C235 H23F 0.9700 . ?
C237 H23G 0.9700 . ?
C237 H23H 0.9700 . ?
N8 C44 1.50(3) . ?
N8 C104 1.42(3) . ?
N8 C114 1.35(3) . ?
N18 C52 1.46(3) . ?
N18 C94 1.49(3) . ?
N18 C114 1.36(3) . ?
C10 H10C 0.9700 . ?
C10 H10D 0.9700 . ?
C10 C156 1.44(3) . ?
C10 C228 1.55(3) . ?
C35 H35A 0.9700 . ?
C35 H35B 0.9700 . ?
C35 C106 1.51(3) . ?
C35 C212 1.52(3) . ?
C44 H44A 0.9700 . ?
C44 H44B 0.9700 . ?
C44 C94 1.44(3) . ?
C52 H52 0.9800 . ?
C52 C58 1.48(3) . ?
C52 C106 1.52(3) . ?
C58 H58A 0.9700 . ?
C58 H58B 0.9700 . ?
C58 C84 1.52(3) . ?
C80 H80A 0.9700 . ?
C80 H80B 0.9700 . ?
C80 C104 1.60(3) . ?
C80 C228 1.46(3) . ?
C84 H84A 0.9700 . ?
C84 H84B 0.9700 . ?
C84 C212 1.58(3) . ?
C94 H94A 0.9700 . ?
C94 H94B 0.9700 . ?
C104 H104 0.9800 . ?
C104 C184 1.50(3) . ?
C106 H10E 0.9700 . ?
C106 H10F 0.9700 . ?
C114 H114 0.9300 . ?
C156 H15A 0.9700 . ?
C156 H15B 0.9700 . ?
C156 C184 1.55(3) . ?
C184 H18C 0.9700 . ?
C184 H18D 0.9700 . ?
C212 H21I 0.9700 . ?
C212 H21J 0.9700 . ?
C228 H22G 0.9700 . ?
C228 H22H 0.9700 . ?
N9 C34 1.26(2) . ?
N9 C38 1.53(2) . ?
N9 C65 1.46(3) . ?
N21 C34 1.28(3) . ?
N21 C61 1.46(3) . ?
N21 C1Z 1.50(2) . ?
C11 H11E 0.9700 . ?
C11 H11F 0.9700 . ?
C11 C98 1.58(3) . ?
C11 C131 1.46(3) . ?
C15 H15C 0.9700 . ?
C15 H15D 0.9700 . ?
C15 C38 1.43(3) . ?
C15 C131 1.63(3) . ?
C34 H34 0.9300 . ?
C38 H38 0.9800 . ?
C38 C66 1.54(3) . ?
C61 H61A 0.9700 . ?
C61 H61B 0.9700 . ?
C61 C65 1.58(3) . ?
C65 H65A 0.9700 . ?
C65 H65B 0.9700 . ?
C66 H66A 0.9700 . ?
C66 H66B 0.9700 . ?
C66 C98 1.50(3) . ?
C98 H98A 0.9700 . ?
C98 H98B 0.9700 . ?
C131 H13C 0.9700 . ?
C131 H13D 0.9700 . ?
N10 C1 1.4200 . ?
N10 C6 1.4200 . ?
N10 C227 1.41(2) . ?
C1 H1A 0.9700 . ?
C1 H1B 0.9700 . ?
C1 C4 1.4200 . ?
C4 H4A 0.9700 . ?
C4 H4B 0.9700 . ?
C4 N12 1.4200 . ?
N12 C6 1.4200 . ?
N12 C111 1.505(12) . ?
C6 H6A 0.9700 . ?
C6 H6B 0.9700 . ?
C7 H7A 0.9700 . ?
C7 H7B 0.9700 . ?
C7 C219 1.529(15) . ?
C7 C223 1.559(15) . ?
C55 H55A 0.9700 . ?
C55 H55B 0.9700 . ?
C55 C219 1.525(15) . ?
C55 C221 1.539(15) . ?
C57 H57A 0.9700 . ?
C57 H57B 0.9700 . ?
C57 C227 1.515(15) . ?
C57 C229 1.472(14) . ?
C111 H111 0.9800 . ?
C111 C221 1.504(15) . ?
C111 C223 1.543(14) . ?
C113 H11A 0.9700 . ?
C113 H11B 0.9700 . ?
C113 C227 1.533(15) . ?
C113 C231 1.487(15) . ?
C115 H11C 0.9700 . ?
C115 H11D 0.9700 . ?
C115 C229 1.494(14) . ?
C115 C231 1.523(15) . ?
C219 H21A 0.9700 . ?
C219 H21B 0.9700 . ?
C221 H22A 0.9700 . ?
C221 H22B 0.9700 . ?
C223 H22C 0.9700 . ?
C223 H22D 0.9700 . ?
C227 H227 0.9800 . ?
C229 H22E 0.9700 . ?
C229 H22F 0.9700 . ?
C231 H23A 0.9700 . ?
C231 H23B 0.9700 . ?
N13 C2 1.20(3) . ?
N13 C109 1.39(3) . ?
N13 C127 1.62(3) . ?
N27 C2 1.24(2) . ?
N27 C85 1.52(3) . ?
N27 C196 1.43(3) . ?
C2 H2 0.9300 . ?
C67 H67A 0.9700 . ?
C67 H67B 0.9700 . ?
C67 C79 1.59(3) . ?
C67 C127 1.57(3) . ?
C79 H79A 0.9700 . ?
C79 H79B 0.9700 . ?
C79 C171 1.35(3) . ?
C85 H85A 0.9700 . ?
C85 H85B 0.9700 . ?
C85 C109 1.51(3) . ?
C109 H10I 0.9700 . ?
C109 H10J 0.9700 . ?
C127 H127 0.9800 . ?
C127 C160 1.40(3) . ?
C137 H137 0.9300 . ?
C137 C160 1.59(3) . ?
C137 C171 1.35(3) . ?
C139 H13K 0.9700 . ?
C139 H13L 0.9700 . ?
C139 C173 1.59(3) . ?
C139 C179 1.63(3) . ?
C158 H15O 0.9700 . ?
C158 H15P 0.9700 . ?
C158 C159 1.64(3) . ?
C158 C196 1.50(3) . ?
C159 H159 0.9300 . ?
C159 C173 1.10(3) . ?
C160 H16M 0.9700 . ?
C160 H16N 0.9700 . ?
C171 H171 0.9300 . ?
C173 H173 0.9300 . ?
C179 H17K 0.9700 . ?
C179 H17L 0.9700 . ?
C179 C196 1.51(3) . ?
C196 H196 0.9800 . ?
N14 C56 1.32(3) . ?
N14 C64 1.45(3) . ?
N14 C129 1.53(3) . ?
N22 C56 1.26(3) . ?
N22 C226 1.52(3) . ?
N22 C1A 1.47(3) . ?
C31 H31A 0.9700 . ?
C31 H31B 0.9700 . ?
C31 C64 1.61(3) . ?
C31 C208 1.48(3) . ?
C56 H56 0.9300 . ?
C64 H64 0.9800 . ?
C64 C138 1.40(3) . ?
C71 H71A 0.9700 . ?
C71 H71B 0.9700 . ?
C71 C136 1.61(3) . ?
C71 C138 1.55(3) . ?
C129 H12E 0.9700 . ?
C129 H12F 0.9700 . ?
C129 C226 1.62(3) . ?
C136 H13M 0.9700 . ?
C136 H13N 0.9700 . ?
C136 C208 1.49(3) . ?
C138 H13O 0.9700 . ?
C138 H13P 0.9700 . ?
C208 H20Q 0.9700 . ?
C208 H20R 0.9700 . ?
C226 H22O 0.9700 . ?
C226 H22P 0.9700 . ?
N15 C5 1.4200 . ?
N15 C81 1.4200 . ?
N15 C1K 1.52(2) . ?
C5 H5A 0.9700 . ?
C5 H5B 0.9700 . ?
C5 C161 1.4200 . ?
C161 H16C 0.9700 . ?
C161 H16D 0.9700 . ?
C161 N31 1.4200 . ?
N31 C81 1.4200 . ?
N31 C91 1.599(12) . ?
C81 H81A 0.9700 . ?
C81 H81B 0.9700 . ?
C23 H23I 0.9700 . ?
C23 H23J 0.9700 . ?
C23 C183 1.535(15) . ?
C23 C185 1.495(15) . ?
C91 C181 1.564(15) . ?
C91 C183 1.519(16) . ?
C93 H93A 0.9700 . ?
C93 H93B 0.9700 . ?
C93 C181 1.507(15) . ?
C93 C185 1.486(15) . ?
C181 H18E 0.9700 . ?
C181 H18F 0.9700 . ?
C183 H18G 0.9700 . ?
C183 H18H 0.9700 . ?
C185 H18I 0.9700 . ?
C185 H18J 0.9700 . ?
N19 C100 1.44(3) . ?
N19 C172 1.47(3) . ?
N19 C202 1.33(3) . ?
N29 C202 1.29(3) . ?
N29 C206 1.49(3) . ?
N29 C1R 1.42(2) . ?
C90 H90A 0.9700 . ?
C90 H90B 0.9700 . ?
C90 C178 1.52(3) . ?
C90 C194 1.47(3) . ?
C96 H96A 0.9700 . ?
C96 H96B 0.9700 . ?
C96 C100 1.50(3) . ?
C96 C224 1.59(3) . ?
C100 H100 0.9800 . ?
C100 C178 1.59(3) . ?
C172 H17A 0.9700 . ?
C172 H17B 0.9700 . ?
C172 C206 1.52(3) . ?
C178 H17C 0.9700 . ?
C178 H17D 0.9700 . ?
C194 H19A 0.9700 . ?
C194 H19B 0.9700 . ?
C194 C224 1.47(3) . ?
C202 H202 0.9300 . ?
C206 H20G 0.9700 . ?
C206 H20H 0.9700 . ?
C224 H22I 0.9700 . ?
C224 H22J 0.9700 . ?
N23 C133 1.54(2) . ?
N23 C148 1.26(2) . ?
N23 C232 1.38(3) . ?
N24 C148 1.23(2) . ?
N24 C166 1.56(2) . ?
N24 C204 1.49(3) . ?
C17 H17E 0.9700 . ?
C17 H17F 0.9700 . ?
C17 C83 1.59(3) . ?
C17 C214 1.59(3) . ?
C19 H19M 0.9700 . ?
C19 H19N 0.9700 . ?
C19 C119 1.61(3) . ?
C19 C210 1.56(3) . ?
C39 H39A 0.9700 . ?
C39 H39B 0.9700 . ?
C39 C74 1.51(3) . ?
C39 C204 1.49(3) . ?
C74 H74A 0.9700 . ?
C74 H74B 0.9700 . ?
C74 C214 1.50(3) . ?
C83 H83A 0.9700 . ?
C83 H83B 0.9700 . ?
C83 C204 1.52(3) . ?
C88 H88A 0.9700 . ?
C88 H88B 0.9700 . ?
C88 C165 1.67(3) . ?
C88 C232 1.49(3) . ?
C119 H11K 0.9700 . ?
C119 H11L 0.9700 . ?
C119 C165 1.52(3) . ?
C133 H13G 0.9700 . ?
C133 H13H 0.9700 . ?
C133 C166 1.59(3) . ?
C148 H148 0.9300 . ?
C165 H16E 0.9700 . ?
C165 H16F 0.9700 . ?
C166 H16G 0.9700 . ?
C166 H16H 0.9700 . ?
C204 H204 0.9800 . ?
C210 C232 1.49(3) . ?
C214 H21M 0.9700 . ?
C214 H21N 0.9700 . ?
C232 H232 0.9800 . ?
N26 C14 1.4200 . ?
N26 C18 1.4200 . ?
N26 C103 1.39(2) . ?
C14 H14A 0.9700 . ?
C14 H14B 0.9700 . ?
C14 C16 1.4200 . ?
C16 H16A 0.9700 . ?
C16 H16B 0.9700 . ?
C16 N28 1.4200 . ?
N28 C18 1.4200 . ?
N28 C107 1.49(2) . ?
C18 H18A 0.9700 . ?
C18 H18B 0.9700 . ?
C13 H13A 0.9700 . ?
C13 H13B 0.9700 . ?
C13 C207 1.525(15) . ?
C13 C209 1.547(15) . ?
C27 H27A 0.9700 . ?
C27 H27B 0.9700 . ?
C27 C211 1.518(15) . ?
C27 C215 1.525(15) . ?
C53 H53A 0.9700 . ?
C53 H53B 0.9700 . ?
C53 C211 1.555(15) . ?
C53 C213 1.516(15) . ?
C103 H103 0.9800 . ?
C103 C205 1.546(15) . ?
C103 C207 1.502(15) . ?
C105 H10A 0.9700 . ?
C105 H10B 0.9700 . ?
C105 C205 1.556(15) . ?
C105 C209 1.508(15) . ?
C107 H107 0.9800 . ?
C107 C213 1.514(15) . ?
C107 C215 1.531(15) . ?
C205 H20A 0.9700 . ?
C205 H20B 0.9700 . ?
C207 H20C 0.9700 . ?
C207 H20D 0.9700 . ?
C209 H20E 0.9700 . ?
C209 H20F 0.9700 . ?
C211 H21C 0.9700 . ?
C211 H21D 0.9700 . ?
C213 H21E 0.9700 . ?
C213 H21F 0.9700 . ?
C215 H21G 0.9700 . ?
C215 H21H 0.9700 . ?
C3 H3A 0.9700 . ?
C3 H3B 0.9700 . ?
C3 C1G 1.543(16) . ?
C3 C1K 1.557(16) . ?
C1G H1GA 0.9700 . ?
C1G H1GB 0.9700 . ?
C1G C1H 1.522(16) . ?
C1H H1HA 0.9700 . ?
C1H H1HB 0.9700 . ?
C1H C1I 1.527(15) . ?
C1I H1IA 0.9700 . ?
C1I H1IB 0.9700 . ?
C1I C1J 1.542(16) . ?
C1J H1JA 0.9700 . ?
C1J H1JB 0.9700 . ?
C1J C1K 1.517(16) . ?
C1A C1B 1.540(15) . ?
C1A C1F 1.531(15) . ?
C1B C1C 1.538(15) . ?
C1C C1D 1.502(15) . ?
C1D H1DA 0.9700 . ?
C1D H1DB 0.9700 . ?
C1D C1E 1.537(15) . ?
C1E H1EA 0.9700 . ?
C1E H1EB 0.9700 . ?
C1E C1F 1.539(15) . ?
C1F H1FA 0.9700 . ?
C1F H1FB 0.9700 . ?
C1M H1MA 0.9700 . ?
C1M H1MB 0.9700 . ?
C1M C1R 1.526(15) . ?
C1M C1V 1.561(15) . ?
C1R H1R 0.9800 . ?
C1R C1S 1.497(15) . ?
C1S H1SA 0.9700 . ?
C1S H1SB 0.9700 . ?
C1S C1T 1.566(15) . ?
C1T H1TA 0.9700 . ?
C1T H1TB 0.9700 . ?
C1T C1U 1.535(15) . ?
C1U H1UA 0.9700 . ?
C1U H1UB 0.9700 . ?
C1U C1V 1.542(15) . ?
C1V H1VA 0.9700 . ?
C1V H1VB 0.9700 . ?
C1L H1LA 0.9700 . ?
C1L H1LB 0.9700 . ?
C1L C1N 1.486(14) . ?
C1L C1W 1.455(14) . ?
C1N H1NA 0.9700 . ?
C1N H1NB 0.9700 . ?
C1N C1O 1.525(14) . ?
C1O H1OA 0.9700 . ?
C1O H1OB 0.9700 . ?
C1O C1P 1.420(14) . ?
C1P H1P 0.9800 . ?
C1P C1Q 1.517(14) . ?
C1Q H1QA 0.9700 . ?
C1Q H1QB 0.9700 . ?
C1Q C1W 1.551(14) . ?
C1W H1WA 0.9700 . ?
C1W H1WB 0.9700 . ?
C1X H1XA 0.9700 . ?
C1X H1XB 0.9700 . ?
C1X C1Y 1.524(15) . ?
C1X C2B 1.502(15) . ?
C1Y H1YA 0.9700 . ?
C1Y H1YB 0.9700 . ?
C1Y C1Z 1.529(15) . ?
C1Z H1Z 0.9800 . ?
C1Z C21 1.518(15) . ?
C21 H21K 0.9700 . ?
C21 H21L 0.9700 . ?
C21 C2A 1.542(14) . ?
C2A H2AA 0.9700 . ?
C2A H2AB 0.9700 . ?
C2A C2B 1.492(14) . ?
C2B H2BA 0.9700 . ?
C2B H2BB 0.9700 . ?

loop_
_geom_torsion_atom_site_label_1
_geom_torsion_atom_site_label_2
_geom_torsion_atom_site_label_3
_geom_torsion_atom_site_label_4
_geom_torsion
_geom_torsion_site_symmetry_1
_geom_torsion_site_symmetry_2
_geom_torsion_site_symmetry_3
_geom_torsion_site_symmetry_4
_geom_torsion_publ_flag
N1 C22 C68 N11 -3(2) . . . . ?
N1 C110 C120 C186 177.4(17) . . . . ?
N1 C110 C155 C69 170.0(18) . . . . ?
N11 C1P C1Q C1W 174.0(14) . . . . ?
C22 N1 C110 C120 -156(2) . . . . ?
C22 N1 C110 C155 81(3) . . . . ?
C22 N1 C132 N11 -4(2) . . . . ?
C68 N11 C132 N1 2(3) . . . . ?
C68 N11 C1P C1O 62(4) . . . . ?
C68 N11 C1P C1Q -63(4) . . . . ?
C110 N1 C22 C68 173(2) . . . . ?
C110 N1 C132 N11 -172(2) . . . . ?
C110 C120 C186 C69 41(2) . . . . ?
C120 C110 C155 C69 48(2) . . . . ?
C132 N1 C22 C68 4(2) . . . . ?
C132 N1 C110 C120 10(3) . . . . ?
C132 N1 C110 C155 -112(3) . . . . ?
C132 N11 C68 C22 0(2) . . . . ?
C132 N11 C1P C1O -115.1(17) . . . . ?
C132 N11 C1P C1Q 119.2(17) . . . . ?
C155 C69 C186 C120 -14.7(17) . . . . ?
C155 C110 C120 C186 -57(2) . . . . ?
C186 C69 C155 C110 -15(2) . . . . ?
N2 C24 N17 C26 0.0 . . . . ?
N2 C24 N17 C97 -179.8(18) . . . . ?
N2 C101 C201 C25 -175.5(18) . . . . ?
N2 C101 C203 C51 162(2) . . . . ?
C24 N2 C28 C26 0.0 . . . . ?
C24 N2 C101 C201 -116.2(19) . . . . ?
C24 N2 C101 C203 121.8(19) . . . . ?
C24 N17 C26 C28 0.0 . . . . ?
C24 N17 C97 C193 -99(2) . . . . ?
C24 N17 C97 C195 138.2(18) . . . . ?
N17 C26 C28 N2 0.0 . . . . ?
N17 C97 C193 C99 -178(2) . . . . ?
N17 C97 C195 C49 -173.9(19) . . . . ?
C26 N17 C97 C193 81(2) . . . . ?
C26 N17 C97 C195 -42(3) . . . . ?
C28 N2 C24 N17 0.0 . . . . ?
C28 N2 C101 C201 65(3) . . . . ?
C28 N2 C101 C203 -57(3) . . . . ?
C97 N17 C26 C28 180(2) . . . . ?
C101 N2 C24 N17 -178.9(17) . . . . ?
C101 N2 C28 C26 179(2) . . . . ?
C193 C97 C195 C49 63(3) . . . . ?
C193 C99 C197 C49 -43(3) . . . . ?
C195 C49 C197 C99 56(3) . . . . ?
C195 C97 C193 C99 -53(3) . . . . ?
C197 C49 C195 C97 -67(2) . . . . ?
C197 C99 C193 C97 43(4) . . . . ?
C199 C25 C201 C101 67(3) . . . . ?
C199 C51 C203 C101 -39(3) . . . . ?
C201 C25 C199 C51 -61(3) . . . . ?
C201 C101 C203 C51 42(3) . . . . ?
C203 C51 C199 C25 46(3) . . . . ?
C203 C101 C201 C25 -53(3) . . . . ?
N3 C12 C78 C192 -177.6(19) . . . . ?
N3 C121 C239 N30 6(2) . . . . ?
N30 C62 C130 C152 -176.1(18) . . . . ?
N30 C62 C182 C230 177.4(18) . . . . ?
C8 C12 C78 C192 -55(3) . . . . ?
C8 C122 C151 C192 56(2) . . . . ?
C12 N3 C121 C239 178.1(18) . . . . ?
C12 N3 C128 N30 178(2) . . . . ?
C12 C8 C122 C151 -59(2) . . . . ?
C12 C78 C192 C151 52(3) . . . . ?
C62 N30 C128 N3 174.4(19) . . . . ?
C62 N30 C239 C121 -177.2(18) . . . . ?
C62 C130 C152 C41 -53(3) . . . . ?
C62 C182 C230 C41 51(3) . . . . ?
C121 N3 C12 C8 115(2) . . . . ?
C121 N3 C12 C78 -121(2) . . . . ?
C121 N3 C128 N30 2(3) . . . . ?
C122 C8 C12 N3 179.1(18) . . . . ?
C122 C8 C12 C78 57(3) . . . . ?
C122 C151 C192 C78 -55(3) . . . . ?
C128 N3 C12 C8 -60(3) . . . . ?
C128 N3 C12 C78 63(3) . . . . ?
C128 N3 C121 C239 -5(2) . . . . ?
C128 N30 C62 C130 128(2) . . . . ?
C128 N30 C62 C182 -113(2) . . . . ?
C128 N30 C239 C121 -6(2) . . . . ?
C130 C62 C182 C230 -64(3) . . . . ?
C152 C41 C230 C182 -46(3) . . . . ?
C182 C62 C130 C152 65(2) . . . . ?
C230 C41 C152 C130 49(3) . . . . ?
C239 N30 C62 C130 -61(3) . . . . ?
C239 N30 C62 C182 58(3) . . . . ?
C239 N30 C128 N3 3(3) . . . . ?
N4 C50 C89 C177 168.7(19) . . . . ?
N4 C50 C157 C217 -175.9(18) . . . . ?
N16 C48 C72 C200 -175.8(18) . . . . ?
N16 C48 C190 C164 171.5(19) . . . . ?
N16 C154 C234 N4 0(2) . . . . ?
C46 N4 C50 C89 24(4) . . . . ?
C46 N4 C50 C157 -138(2) . . . . ?
C46 N4 C234 C154 5(3) . . . . ?
C46 N16 C48 C72 143(2) . . . . ?
C46 N16 C48 C190 -95(3) . . . . ?
C46 N16 C154 C234 -5(3) . . . . ?
C48 N16 C46 N4 176(2) . . . . ?
C48 N16 C154 C234 -172.0(19) . . . . ?
C48 C72 C200 C108 -58(3) . . . . ?
C50 N4 C46 N16 -176(2) . . . . ?
C50 N4 C234 C154 173.1(19) . . . . ?
C50 C89 C177 C75 15(3) . . . . ?
C50 C157 C217 C75 3(3) . . . . ?
C72 C48 C190 C164 -63(3) . . . . ?
C89 C50 C157 C217 25(3) . . . . ?
C108 C164 C190 C48 63(2) . . . . ?
C154 N16 C46 N4 8(3) . . . . ?
C154 N16 C48 C72 -51(3) . . . . ?
C154 N16 C48 C190 71(3) . . . . ?
C157 C50 C89 C177 -33(4) . . . . ?
C164 C108 C200 C72 56(2) . . . . ?
C177 C75 C217 C157 -17(3) . . . . ?
C190 C48 C72 C200 62(3) . . . . ?
C200 C108 C164 C190 -63(3) . . . . ?
C217 C75 C177 C89 9(3) . . . . ?
C234 N4 C46 N16 -9(3) . . . . ?
C234 N4 C50 C89 -143(2) . . . . ?
C234 N4 C50 C157 56(3) . . . . ?
N5 C60 C116 N32 10(2) . . . . ?
N5 C82 C162 C92 178(2) . . . . ?
N32 C76 C216 C36 -178(2) . . . . ?
N32 C76 C218 C134 176(2) . . . . ?
C9 C33 C92 C162 52(3) . . . . ?
C9 C70 C82 N5 -178.9(18) . . . . ?
C9 C70 C82 C162 -56(3) . . . . ?
C33 C9 C70 C82 56(3) . . . . ?
C33 C92 C162 C82 -50(3) . . . . ?
C36 C42 C134 C218 -51(3) . . . . ?
C42 C36 C216 C76 -49(3) . . . . ?
C42 C134 C218 C76 55(3) . . . . ?
C60 N5 C82 C70 43(3) . . . . ?
C60 N5 C82 C162 -80(3) . . . . ?
C60 N5 C140 N32 5(3) . . . . ?
C70 C9 C33 C92 -52(3) . . . . ?
C70 C82 C162 C92 52(3) . . . . ?
C76 N32 C116 C60 170(2) . . . . ?
C76 N32 C140 N5 -175(2) . . . . ?
C82 N5 C60 C116 170(2) . . . . ?
C82 N5 C140 N32 -174.4(19) . . . . ?
C116 N32 C76 C216 -76(3) . . . . ?
C116 N32 C76 C218 52(3) . . . . ?
C116 N32 C140 N5 2(3) . . . . ?
C140 N5 C60 C116 -9(3) . . . . ?
C140 N5 C82 C70 -138(2) . . . . ?
C140 N5 C82 C162 99(3) . . . . ?
C140 N32 C76 C216 101(3) . . . . ?
C140 N32 C76 C218 -131(2) . . . . ?
C140 N32 C116 C60 -7(3) . . . . ?
C216 C36 C42 C134 48(3) . . . . ?
C216 C76 C218 C134 -56(3) . . . . ?
C218 C76 C216 C36 55(3) . . . . ?
N6 C20 C32 N20 2(2) . . . . ?
N6 C146 C176 C170 -178.5(18) . . . . ?
C20 N6 C40 N20 3(3) . . . . ?
C20 N6 C146 C73 -120(2) . . . . ?
C20 N6 C146 C176 114(2) . . . . ?
C32 N20 C40 N6 -2(3) . . . . ?
C32 N20 C236 C112 68(3) . . . . ?
C32 N20 C236 C188 -64(3) . . . . ?
C40 N6 C20 C32 -3(2) . . . . ?
C40 N6 C146 C73 70(3) . . . . ?
C40 N6 C146 C176 -57(3) . . . . ?
C40 N20 C32 C20 0(3) . . . . ?
C40 N20 C236 C112 -122(2) . . . . ?
C40 N20 C236 C188 106(3) . . . . ?
C73 C146 C176 C170 55(2) . . . . ?
C86 C170 C176 C146 -57(3) . . . . ?
C123 C102 C238 C188 64(2) . . . . ?
C123 C112 C236 N20 179.1(19) . . . . ?
C123 C112 C236 C188 -47(3) . . . . ?
C146 N6 C20 C32 -175(2) . . . . ?
C146 N6 C40 N20 175(2) . . . . ?
C146 C73 C150 C86 44(3) . . . . ?
C150 C73 C146 N6 -177.4(18) . . . . ?
C150 C73 C146 C176 -50(3) . . . . ?
C150 C86 C170 C176 51(3) . . . . ?
C170 C86 C150 C73 -48(3) . . . . ?
C236 N20 C32 C20 171(2) . . . . ?
C236 N20 C40 N6 -174(2) . . . . ?
C236 C112 C123 C102 62(3) . . . . ?
C236 C188 C238 C102 -63(3) . . . . ?
C238 C102 C123 C112 -64(2) . . . . ?
C238 C188 C236 N20 -177(2) . . . . ?
C238 C188 C236 C112 52(3) . . . . ?
N7 C143 C149 N25 7(2) . . . . ?
N25 C29 C233 C117 166(2) . . . . ?
N25 C29 C237 C59 -137(2) . . . . ?
C29 N25 C126 N7 170(3) . . . . ?
C29 N25 C149 C143 179.9(17) . . . . ?
C118 C30 C198 N7 178.5(19) . . . . ?
C118 C30 C198 C145 -51(3) . . . . ?
C118 C77 C225 C145 51(2) . . . . ?
C126 N7 C143 C149 -6(3) . . . . ?
C126 N7 C198 C30 123(3) . . . . ?
C126 N7 C198 C145 -7(4) . . . . ?
C126 N25 C29 C233 -56(5) . . . . ?
C126 N25 C29 C237 89(5) . . . . ?
C126 N25 C149 C143 -6(3) . . . . ?
C143 N7 C126 N25 3(3) . . . . ?
C143 N7 C198 C30 -77(3) . . . . ?
C143 N7 C198 C145 153(2) . . . . ?
C149 N25 C29 C233 111(2) . . . . ?
C149 N25 C29 C237 -103(2) . . . . ?
C149 N25 C126 N7 3(3) . . . . ?
C198 N7 C126 N25 164(2) . . . . ?
C198 N7 C143 C149 -168(2) . . . . ?
C198 C30 C118 C77 48(3) . . . . ?
C198 C145 C225 C77 -59(3) . . . . ?
C225 C77 C118 C30 -50(2) . . . . ?
C225 C145 C198 N7 -171(2) . . . . ?
C225 C145 C198 C30 63(3) . . . . ?
C233 C29 C237 C59 7(3) . . . . ?
C233 C117 C235 C59 -30(3) . . . . ?
C235 C59 C237 C29 -41(3) . . . . ?
C235 C117 C233 C29 -6(3) . . . . ?
C237 C29 C233 C117 18(3) . . . . ?
C237 C59 C235 C117 51(3) . . . . ?
N8 C44 C94 N18 -11(2) . . . . ?
N8 C104 C184 C156 175.0(19) . . . . ?
N18 C52 C58 C84 -179.5(19) . . . . ?
N18 C52 C106 C35 -175.8(18) . . . . ?
C10 C156 C184 C104 -54(3) . . . . ?
C44 N8 C104 C80 63(3) . . . . ?
C44 N8 C104 C184 -60(3) . . . . ?
C44 N8 C114 N18 -5(3) . . . . ?
C52 N18 C94 C44 177(2) . . . . ?
C52 N18 C114 N8 -170.8(19) . . . . ?
C52 C58 C84 C212 48(3) . . . . ?
C58 C52 C106 C35 62(3) . . . . ?
C58 C84 C212 C35 -49(3) . . . . ?
C80 C104 C184 C156 52(3) . . . . ?
C94 N18 C52 C58 47(3) . . . . ?
C94 N18 C52 C106 -79(3) . . . . ?
C94 N18 C114 N8 -3(3) . . . . ?
C104 N8 C44 C94 -179(2) . . . . ?
C104 N8 C114 N18 -176(2) . . . . ?
C104 C80 C228 C10 52(3) . . . . ?
C106 C35 C212 C84 57(3) . . . . ?
C106 C52 C58 C84 -57(3) . . . . ?
C114 N8 C44 C94 10(2) . . . . ?
C114 N8 C104 C80 -127(2) . . . . ?
C114 N8 C104 C184 110(3) . . . . ?
C114 N18 C52 C58 -148(2) . . . . ?
C114 N18 C52 C106 87(3) . . . . ?
C114 N18 C94 C44 9(3) . . . . ?
C156 C10 C228 C80 -53(3) . . . . ?
C212 C35 C106 C52 -60(2) . . . . ?
C228 C10 C156 C184 51(3) . . . . ?
C228 C80 C104 N8 -177(2) . . . . ?
C228 C80 C104 C184 -52(3) . . . . ?
N9 C38 C66 C98 175.5(17) . . . . ?
N21 C61 C65 N9 15(2) . . . . ?
N21 C1Z C21 C2A -171.6(17) . . . . ?
C15 C38 C66 C98 -62(3) . . . . ?
C34 N9 C38 C15 122(2) . . . . ?
C34 N9 C38 C66 -113(2) . . . . ?
C34 N9 C65 C61 -12(2) . . . . ?
C34 N21 C61 C65 -14(2) . . . . ?
C34 N21 C1Z C1Y 145(2) . . . . ?
C34 N21 C1Z C21 -93(3) . . . . ?
C38 N9 C34 N21 178.3(19) . . . . ?
C38 N9 C65 C61 173.1(18) . . . . ?
C38 C15 C131 C11 -57(2) . . . . ?
C38 C66 C98 C11 60(2) . . . . ?
C61 N21 C34 N9 8(3) . . . . ?
C61 N21 C1Z C1Y -53(2) . . . . ?
C61 N21 C1Z C21 70(2) . . . . ?
C65 N9 C34 N21 4(3) . . . . ?
C65 N9 C38 C15 -64(3) . . . . ?
C65 N9 C38 C66 61(2) . . . . ?
C98 C11 C131 C15 58(2) . . . . ?
C131 C11 C98 C66 -63(2) . . . . ?
C131 C15 C38 N9 -179.5(17) . . . . ?
C131 C15 C38 C66 58(2) . . . . ?
N10 C1 C4 N12 0.0 . . . . ?
C1 N10 C6 N12 0.0 . . . . ?
C1 N10 C227 C57 -78.1(19) . . . . ?
C1 N10 C227 C113 44(2) . . . . ?
C1 C4 N12 C6 0.0 . . . . ?
C1 C4 N12 C111 177.3(14) . . . . ?
C4 N12 C6 N10 0.0 . . . . ?
C4 N12 C111 C221 63.1(18) . . . . ?
C4 N12 C111 C223 -59.0(19) . . . . ?
N12 C111 C221 C55 -175.1(15) . . . . ?
N12 C111 C223 C7 175.5(14) . . . . ?
C6 N10 C1 C4 0.0 . . . . ?
C6 N10 C227 C57 105.2(15) . . . . ?
C6 N10 C227 C113 -132.5(14) . . . . ?
C6 N12 C111 C221 -119.8(14) . . . . ?
C6 N12 C111 C223 118.0(14) . . . . ?
C111 N12 C6 N10 -177.7(12) . . . . ?
C219 C7 C223 C111 -57(2) . . . . ?
C219 C55 C221 C111 50(2) . . . . ?
C221 C55 C219 C7 -51(3) . . . . ?
C221 C111 C223 C7 61(2) . . . . ?
C223 C7 C219 C55 55(2) . . . . ?
C223 C111 C221 C55 -58(2) . . . . ?
C227 N10 C1 C4 -177.0(16) . . . . ?
C227 N10 C6 N12 177.3(14) . . . . ?
C227 C57 C229 C115 -59(2) . . . . ?
C227 C113 C231 C115 54(3) . . . . ?
C229 C57 C227 N10 175.6(15) . . . . ?
C229 C57 C227 C113 51(2) . . . . ?
C229 C115 C231 C113 -52(2) . . . . ?
C231 C113 C227 N10 -172.1(16) . . . . ?
C231 C113 C227 C57 -51(2) . . . . ?
C231 C115 C229 C57 57(2) . . . . ?
N13 C127 C160 C137 -163(2) . . . . ?
N27 C85 C109 N13 -11(2) . . . . ?
C2 N13 C109 C85 9(3) . . . . ?
C2 N13 C127 C67 -140(3) . . . . ?
C2 N13 C127 C160 -16(4) . . . . ?
C2 N27 C85 C109 9(3) . . . . ?
C2 N27 C196 C158 -126(3) . . . . ?
C2 N27 C196 C179 100(3) . . . . ?
C67 C79 C171 C137 43(4) . . . . ?
C67 C127 C160 C137 -46(3) . . . . ?
C79 C67 C127 N13 172(2) . . . . ?
C79 C67 C127 C160 48(3) . . . . ?
C85 N27 C2 N13 -5(3) . . . . ?
C85 N27 C196 C158 70(3) . . . . ?
C85 N27 C196 C179 -64(3) . . . . ?
C109 N13 C2 N27 -2(3) . . . . ?
C109 N13 C127 C67 68(3) . . . . ?
C109 N13 C127 C160 -168(2) . . . . ?
C127 N13 C2 N27 -155(3) . . . . ?
C127 N13 C109 C85 169.4(19) . . . . ?
C127 C67 C79 C171 -46(3) . . . . ?
C139 C179 C196 N27 -179(2) . . . . ?
C139 C179 C196 C158 44(3) . . . . ?
C158 C159 C173 C139 -71(3) . . . . ?
C159 C158 C196 N27 -171(2) . . . . ?
C159 C158 C196 C179 -32(3) . . . . ?
C160 C137 C171 C79 -38(4) . . . . ?
C171 C137 C160 C127 41(4) . . . . ?
C173 C139 C179 C196 -61(3) . . . . ?
C179 C139 C173 C159 74(3) . . . . ?
C196 N27 C2 N13 -171(3) . . . . ?
C196 N27 C85 C109 177(2) . . . . ?
C196 C158 C159 C173 53(4) . . . . ?
N14 C64 C138 C71 177.5(19) . . . . ?
N14 C129 C226 N22 -6(2) . . . . ?
N22 C1A C1B C1C 178.7(17) . . . . ?
N22 C1A C1F C1E 178.4(18) . . . . ?
C31 C64 C138 C71 -59(3) . . . . ?
C56 N14 C64 C31 143(2) . . . . ?
C56 N14 C64 C138 -93(3) . . . . ?
C56 N14 C129 C226 3(2) . . . . ?
C56 N22 C226 C129 7(3) . . . . ?
C56 N22 C1A C1B -114(3) . . . . ?
C56 N22 C1A C1F 123(2) . . . . ?
C64 N14 C56 N22 176(2) . . . . ?
C64 N14 C129 C226 -171(2) . . . . ?
C64 C31 C208 C136 -54(3) . . . . ?
C71 C136 C208 C31 56(3) . . . . ?
C129 N14 C56 N22 2(3) . . . . ?
C129 N14 C64 C31 -44(3) . . . . ?
C129 N14 C64 C138 80(3) . . . . ?
C136 C71 C138 C64 58(3) . . . . ?
C138 C71 C136 C208 -55(3) . . . . ?
C208 C31 C64 N14 179.5(19) . . . . ?
C208 C31 C64 C138 57(3) . . . . ?
C226 N22 C56 N14 -6(3) . . . . ?
C226 N22 C1A C1B 70(2) . . . . ?
C226 N22 C1A C1F -52(3) . . . . ?
N15 C5 C161 N31 0.0 . . . . ?
C5 N15 C81 N31 0.0 . . . . ?
C5 N15 C1K C3 108(6) . . . . ?
C5 N15 C1K C1J -104(2) . . . . ?
C5 C161 N31 C81 0.0 . . . . ?
C5 C161 N31 C91 155(2) . . . . ?
C161 N31 C81 N15 0.0 . . . . ?
C161 N31 C91 C181 -108(7) . . . . ?
C161 N31 C91 C183 94(2) . . . . ?
N31 C91 C181 C93 143(7) . . . . ?
N31 C91 C183 C23 -123.3(18) . . . . ?
C81 N15 C5 C161 0.0 . . . . ?
C81 N15 C1K C3 -36(7) . . . . ?
C81 N15 C1K C1J 111.5(16) . . . . ?
C81 N31 C91 C181 46(8) . . . . ?
C81 N31 C91 C183 -112.3(15) . . . . ?
C91 N31 C81 N15 -160.8(17) . . . . ?
C181 C91 C183 C23 63(2) . . . . ?
C181 C93 C185 C23 -65(2) . . . . ?
C183 C23 C185 C93 60(2) . . . . ?
C183 C91 C181 C93 -60(2) . . . . ?
C185 C23 C183 C91 -63(2) . . . . ?
C185 C93 C181 C91 65(2) . . . . ?
N19 C100 C178 C90 178.5(19) . . . . ?
N19 C172 C206 N29 0(2) . . . . ?
N29 C1R C1S C1T -175.6(19) . . . . ?
C90 C194 C224 C96 48(3) . . . . ?
C96 C100 C178 C90 -56(3) . . . . ?
C100 N19 C172 C206 173(2) . . . . ?
C100 N19 C202 N29 -171(2) . . . . ?
C100 C96 C224 C194 -49(3) . . . . ?
C172 N19 C100 C96 -81(3) . . . . ?
C172 N19 C100 C178 44(3) . . . . ?
C172 N19 C202 N29 5(3) . . . . ?
C178 C90 C194 C224 -56(3) . . . . ?
C194 C90 C178 C100 58(3) . . . . ?
C202 N19 C100 C96 94(3) . . . . ?
C202 N19 C100 C178 -141(2) . . . . ?
C202 N19 C172 C206 -2(3) . . . . ?
C202 N29 C206 C172 3(3) . . . . ?
C202 N29 C1R C1M -116(3) . . . . ?
C202 N29 C1R C1S 108(3) . . . . ?
C206 N29 C202 N19 -5(3) . . . . ?
C206 N29 C1R C1M 67(3) . . . . ?
C206 N29 C1R C1S -69(3) . . . . ?
C224 C96 C100 N19 175.4(19) . . . . ?
C224 C96 C100 C178 52(3) . . . . ?
N23 C133 C166 N24 15.1(18) . . . . ?
C17 C83 C204 N24 -175(2) . . . . ?
C17 C83 C204 C39 55(3) . . . . ?
C19 C119 C165 C88 -63(2) . . . . ?
C19 C210 C232 N23 -174(2) . . . . ?
C19 C210 C232 C88 59(3) . . . . ?
C39 C74 C214 C17 -43(3) . . . . ?
C74 C39 C204 N24 -174(2) . . . . ?
C74 C39 C204 C83 -44(3) . . . . ?
C83 C17 C214 C74 50(3) . . . . ?
C119 C19 C210 C232 -42(3) . . . . ?
C133 N23 C148 N24 -1(3) . . . . ?
C133 N23 C232 C88 53(3) . . . . ?
C133 N23 C232 C210 -78(3) . . . . ?
C148 N23 C133 C166 -11(2) . . . . ?
C148 N23 C232 C88 -127(3) . . . . ?
C148 N23 C232 C210 102(3) . . . . ?
C148 N24 C166 C133 -18(2) . . . . ?
C148 N24 C204 C39 -122(3) . . . . ?
C148 N24 C204 C83 106(3) . . . . ?
C165 C88 C232 N23 163(2) . . . . ?
C165 C88 C232 C210 -70(3) . . . . ?
C166 N24 C148 N23 13(3) . . . . ?
C166 N24 C204 C39 49(3) . . . . ?
C166 N24 C204 C83 -83(3) . . . . ?
C204 N24 C148 N23 -175(2) . . . . ?
C204 N24 C166 C133 170(2) . . . . ?
C204 C39 C74 C214 37(3) . . . . ?
C210 C19 C119 C165 49(3) . . . . ?
C214 C17 C83 C204 -54(3) . . . . ?
C232 N23 C133 C166 169(2) . . . . ?
C232 N23 C148 N24 179(2) . . . . ?
C232 C88 C165 C119 70(2) . . . . ?
N26 C14 C16 N28 0.0 . . . . ?
N26 C103 C205 C105 176.1(17) . . . . ?
N26 C103 C207 C13 -179.9(17) . . . . ?
C14 N26 C18 N28 0.0 . . . . ?
C14 N26 C103 C205 60(2) . . . . ?
C14 N26 C103 C207 -59(2) . . . . ?
C14 C16 N28 C18 0.0 . . . . ?
C14 C16 N28 C107 152(2) . . . . ?
C16 N28 C18 N26 0.0 . . . . ?
C16 N28 C107 C213 107.0(19) . . . . ?
C16 N28 C107 C215 -8(3) . . . . ?
N28 C107 C213 C53 -170.0(17) . . . . ?
N28 C107 C215 C27 170.1(17) . . . . ?
C18 N26 C14 C16 0.0 . . . . ?
C18 N26 C103 C205 -122.3(16) . . . . ?
C18 N26 C103 C207 118.2(17) . . . . ?
C18 N28 C107 C213 -100.8(15) . . . . ?
C18 N28 C107 C215 143.9(15) . . . . ?
C103 N26 C14 C16 177(2) . . . . ?
C103 N26 C18 N28 -177.8(17) . . . . ?
C107 N28 C18 N26 -162.3(13) . . . . ?
C205 C103 C207 C13 64(2) . . . . ?
C205 C105 C209 C13 -48(2) . . . . ?
C207 C13 C209 C105 39(3) . . . . ?
C207 C103 C205 C105 -64(2) . . . . ?
C209 C13 C207 C103 -48(2) . . . . ?
C209 C105 C205 C103 59(2) . . . . ?
C211 C27 C215 C107 -60(2) . . . . ?
C211 C53 C213 C107 51(3) . . . . ?
C213 C53 C211 C27 -51(3) . . . . ?
C213 C107 C215 C27 61(2) . . . . ?
C215 C27 C211 C53 56(3) . . . . ?
C215 C107 C213 C53 -57(3) . . . . ?
C3 C1G C1H C1I 55(3) . . . . ?
C1G C3 C1K N15 -149(6) . . . . ?
C1G C3 C1K C1J 66(3) . . . . ?
C1G C1H C1I C1J -47(3) . . . . ?
C1H C1I C1J C1K 50(3) . . . . ?
C1I C1J C1K N15 130(2) . . . . ?
C1I C1J C1K C3 -62(3) . . . . ?
C1K N15 C5 C161 -145(2) . . . . ?
C1K N15 C81 N31 154.3(17) . . . . ?
C1K C3 C1G C1H -61(3) . . . . ?
C1A N22 C56 N14 177(2) . . . . ?
C1A N22 C226 C129 -176.3(18) . . . . ?
C1A C1B C1C C1D 61(2) . . . . ?
C1B C1A C1F C1E 58(2) . . . . ?
C1B C1C C1D C1E -61(2) . . . . ?
C1C C1D C1E C1F 58(2) . . . . ?
C1D C1E C1F C1A -56(3) . . . . ?
C1F C1A C1B C1C -60(2) . . . . ?
C1M C1R C1S C1T 48(3) . . . . ?
C1R N29 C202 N19 177.1(19) . . . . ?
C1R N29 C206 C172 -179(2) . . . . ?
C1R C1M C1V C1U 54(2) . . . . ?
C1R C1S C1T C1U -64(2) . . . . ?
C1S C1T C1U C1V 71.7(19) . . . . ?
C1T C1U C1V C1M -66(2) . . . . ?
C1V C1M C1R N29 176.5(19) . . . . ?
C1V C1M C1R C1S -44(3) . . . . ?
C1L C1N C1O C1P 5(3) . . . . ?
C1N C1L C1W C1Q 25(3) . . . . ?
C1N C1O C1P N11 -151.7(17) . . . . ?
C1N C1O C1P C1Q -37(3) . . . . ?
C1O C1P C1Q C1W 60(2) . . . . ?
C1P N11 C68 C22 -177(3) . . . . ?
C1P N11 C132 N1 -179.1(16) . . . . ?
C1P C1Q C1W C1L -49(2) . . . . ?
C1W C1L C1N C1O -1(3) . . . . ?
C1X C1Y C1Z N21 -179.5(16) . . . . ?
C1X C1Y C1Z C21 56(2) . . . . ?
C1Y C1X C2B C2A 62(2) . . . . ?
C1Y C1Z C21 C2A -49(2) . . . . ?
C1Z N21 C34 N9 171.8(18) . . . . ?
C1Z N21 C61 C65 -179.2(17) . . . . ?
C1Z C21 C2A C2B 51(3) . . . . ?
C21 C2A C2B C1X -56(2) . . . . ?
C2B C1X C1Y C1Z -64(2) . . . . ?

loop_
_twin_individual_id
_twin_individual_mass_fraction_refined
1 0.48(5)
2 0.52(5)

loop_
_smtbx_masks_void_nr
_smtbx_masks_void_average_x
_smtbx_masks_void_average_y
_smtbx_masks_void_average_z
_smtbx_masks_void_volume
_smtbx_masks_void_count_electrons
_smtbx_masks_void_content
1 0.031 0.310 0.794 60.4 18.9 ?
2 -0.030 0.720 0.050 7.2 0.6 ?
3 0.683 0.150 0.731 25.2 0.0 ?
4 0.640 -0.010 0.919 9.9 0.0 ?
5 0.650 0.610 0.231 7.2 0.0 ?
6 0.694 0.874 0.616 11.0 0.4 ?
7 0.705 0.555 0.369 8.1 0.0 ?
8 0.720 0.820 0.050 7.2 0.1 ?
